data_2022955
loop_
_publ_author_name
'Al Isawi, Wisam A.'
'Zeller, Matthias'
'Mezei, Gellert'

_publ_section_title
;
 An octanuclear nickel(II) pyrazolate cluster with a cubic Ni8 core and
 its methyl- and n-octyl-functionalized derivatives
;
_journal_coeditor_code XI2028
_journal_issue 12
_journal_name_full 'Acta Crystallographica Section E Crystallographic Communications'
_journal_page_first 1199
_journal_page_last 1206
_journal_paper_doi 10.1107/S2056989023010101
_journal_volume 79
_journal_year 2023
_chemical_formula_iupac '(C16 H36 N)2 [Ni8 (C11 H19 N2)12 (O H)6]'
_chemical_formula_moiety '2(C16 H36 N +), C132 H234 N24 Ni8 O6 2-'
_chemical_formula_sum 'C164 H306 N26 Ni8 O6'
_chemical_formula_weight 3208.01
_chemical_name_systematic
'Bis(tetrabutylazanium) hexa-\m~4~-hydroxido-dodeca-\m~2~-(4-octylpyrazolato)-<i>hexahedro</i>-octanickel'
_space_group_crystal_system triclinic
_space_group_IT_number 2
_space_group_name_Hall '-P 1'
_space_group_name_H-M_alt 'P -1'
_atom_sites_solution_hydrogens mixed
_atom_sites_solution_primary dual
_atom_sites_solution_secondary difmap
_audit_creation_method SHELXL-2018/3
_cell_angle_alpha 99.896(17)
_cell_angle_beta 94.798(17)
_cell_angle_gamma 99.10(2)
_cell_formula_units_Z 2
_cell_length_a 13.973(8)
_cell_length_b 20.765(10)
_cell_length_c 31.873(14)
_cell_measurement_reflns_used 9844
_cell_measurement_temperature 150(2)
_cell_measurement_theta_max 70.0414
_cell_measurement_theta_min 3.8551
_cell_volume 8937(8)
_computing_cell_refinement
;
SAINT V8.40B (Bruker, 2020)
;
_computing_data_collection
;
APEX4 v2021.10-RC6 (Bruker, 2021)
;
_computing_data_reduction
;
SAINT V8.40B (Bruker, 2020)
;
_computing_structure_refinement
;
<i>SHELXL2018/3</i> (Sheldrick, 2015b),
<i>ShelXle</i> Rev1183 (H\"ubschle <i>et al.</i>,  2011)
;
_computing_structure_solution
;
SHELXT (Sheldrick, 2015a)
;
_diffrn_ambient_temperature 150(2)
_diffrn_detector_area_resol_mean 7.4074
_diffrn_measured_fraction_theta_full 0.991
_diffrn_measured_fraction_theta_max 0.971
_diffrn_measurement_device_type
;
Bruker AXS D8 Quest diffractometer with PhotonIII_C14 charge-integrating and
photon counting pixel array detector
;
_diffrn_measurement_method 'omega and phi scans'
_diffrn_radiation_monochromator 'laterally graded multilayer (Goebel) mirror'
_diffrn_radiation_type CuK\a
_diffrn_radiation_wavelength 1.54178
_diffrn_reflns_av_R_equivalents 0.0713
_diffrn_reflns_av_unetI/netI 0.0697
_diffrn_reflns_limit_h_max 16
_diffrn_reflns_limit_h_min -16
_diffrn_reflns_limit_k_max 25
_diffrn_reflns_limit_k_min -25
_diffrn_reflns_limit_l_max 38
_diffrn_reflns_limit_l_min 0
_diffrn_reflns_number 110848
_diffrn_reflns_theta_full 67.679
_diffrn_reflns_theta_max 70.616
_diffrn_reflns_theta_min 2.377
_diffrn_source 'I-mu-S microsource X-ray tube'
_diffrn_source_current '1.0 mA'
_diffrn_source_voltage '50 kV'
_exptl_absorpt_coefficient_mu 1.328
_exptl_absorpt_correction_T_max 0.753299
_exptl_absorpt_correction_T_min 0.594174
_exptl_absorpt_correction_type multi-scan
_exptl_absorpt_process_details
;
(<i>TWINABS</i>; Sheldrick, 2012)
;
_exptl_crystal_colour 'light blue'
_exptl_crystal_density_diffrn 1.192
_exptl_crystal_description 'flat needle'
_exptl_crystal_F_000 3488
_exptl_crystal_size_max 0.220
_exptl_crystal_size_mid 0.080
_exptl_crystal_size_min 0.030
_refine_diff_density_max 0.730
_refine_diff_density_min -0.515
_refine_ls_extinction_method none
_refine_ls_goodness_of_fit_ref 1.049
_refine_ls_hydrogen_treatment mixed
_refine_ls_matrix_type full
_refine_ls_number_parameters 2507
_refine_ls_number_reflns 52094
_refine_ls_number_restraints 5486
_refine_ls_restrained_S_all 1.082
_refine_ls_R_factor_all 0.0947
_refine_ls_R_factor_gt 0.0659
_refine_ls_shift/su_max 0.001
_refine_ls_shift/su_mean 0.000
_refine_ls_structure_factor_coef Fsqd
_refine_ls_weighting_details 'w=1/[\s^2^(Fo^2^)+(0.0741P)^2^+9.5440P] where P=(Fo^2^+2Fc^2^)/3'
_refine_ls_weighting_scheme calc
_refine_ls_wR_factor_gt 0.1624
_refine_ls_wR_factor_ref 0.1849
_reflns_number_gt 37936
_reflns_number_total 52094
_reflns_threshold_expression 'I > 2\s(I)'
_cod_data_source_file xi2028sup1.cif
_cod_data_source_block 3
_cod_original_cell_volume 8938(8)
_cod_database_code 2022955
_shelx_space_group_comment
;
The symmetry employed for this shelxl refinement is uniquely defined
by the following loop, which should always be used as a source of
symmetry information in preference to the above space-group names.
They are only intended as comments.
;
_shelx_estimated_absorpt_t_min 0.759
_shelx_estimated_absorpt_t_max 0.961

loop_
_space_group_symop_operation_xyz
'x, y, z'
'-x, -y, -z'

loop_
_atom_site_type_symbol
_atom_site_label
_atom_site_fract_x
_atom_site_fract_y
_atom_site_fract_z
_atom_site_U_iso_or_equiv
_atom_site_adp_type
_atom_site_calc_flag
_atom_site_occupancy
_atom_site_disorder_assembly
_atom_site_disorder_group
Ni Ni1_16 0.40937(6) 0.59193(4) 0.48006(3) 0.03648(19) Uani d 1 . .
Ni Ni2_16 0.62348(6) 0.59550(4) 0.48257(3) 0.03650(19) Uani d 1 . .
Ni Ni3_16 0.58936(6) 0.45370(4) 0.43611(2) 0.03420(18) Uani d 1 . .
Ni Ni4_16 0.37488(6) 0.45100(4) 0.43373(3) 0.03607(19) Uani d 1 . .
Ni Ni5_16 0.43942(5) 0.59817(3) 0.04516(2) 0.02700(16) Uani d 1 . .
Ni Ni6_16 0.39490(5) 0.45647(3) 0.05544(2) 0.02920(17) Uani d 1 . .
Ni Ni7_16 0.60458(5) 0.44538(3) 0.05024(2) 0.02798(17) Uani d 1 . .
Ni Ni8_16 0.64844(5) 0.58690(3) 0.03919(2) 0.02761(16) Uani d 1 . .
O O1_16 0.4992(2) 0.53022(14) 0.44333(10) 0.0337(7) Uani d 1 . .
H H1_16 0.4985(11) 0.5435(7) 0.4204(5) 0.051 Uiso d 1 . .
O O2_16 0.3559(2) 0.49862(15) 0.49881(10) 0.0342(7) Uani d 1 . .
H H2_16 0.2962(12) 0.4961(7) 0.4975(5) 0.051 Uiso d 1 . .
O O3_16 0.4755(2) 0.40496(14) 0.46917(10) 0.0340(7) Uani d 1 . .
H H3_16 0.4664(11) 0.3661(8) 0.4562(5) 0.051 Uiso d 1 . .
O O4_16 0.5298(2) 0.52864(13) 0.06389(9) 0.0266(6) Uani d 1 . .
H H4_16 0.5409(11) 0.5412(7) 0.0902(5) 0.040 Uiso d 1 . .
O O5_16 0.6415(2) 0.49218(13) -0.00380(9) 0.0278(6) Uani d 1 . .
H H5_16 0.6980(12) 0.4885(7) -0.0056(5) 0.042 Uiso d 1 . .
O O6_16 0.5290(2) 0.59454(13) -0.00681(9) 0.0271(6) Uani d 1 . .
H H6_16 0.5414(11) 0.6339(8) -0.0100(5) 0.041 Uiso d 1 . .
N N1_1 0.3355(4) 0.6415(2) 0.52270(14) 0.0482(11) Uani d 1 . .
N N2_1 0.3333(3) 0.6212(2) 0.56053(13) 0.0419(10) Uani d 1 . .
C C1_1 0.2992(5) 0.6977(3) 0.52614(18) 0.0596(17) Uani d 1 . .
H H1_1 0.292173 0.721841 0.503659 0.072 Uiso calc 1 . .
C C2_1 0.2733(4) 0.7158(3) 0.56662(18) 0.0525(14) Uani d 1 . .
C C3_1 0.2959(4) 0.6659(3) 0.58680(17) 0.0511(14) Uani d 1 . .
H H3_1 0.286378 0.663445 0.615681 0.061 Uiso calc 1 . .
C C4_1 0.2344(6) 0.7783(3) 0.5840(2) 0.075(2) Uani d 1 . .
H H4A_1 0.166334 0.765448 0.590001 0.091 Uiso calc 1 . .
H H4B_1 0.273590 0.800325 0.611517 0.091 Uiso calc 1 . .
C C5_1 0.2366(6) 0.8268(3) 0.5544(3) 0.079(2) Uani d 1 . .
H H5A_1 0.195607 0.804672 0.527316 0.095 Uiso calc 1 . .
H H5B_1 0.304323 0.837521 0.547431 0.095 Uiso calc 1 . .
C C6_1 0.2025(7) 0.8914(3) 0.5703(3) 0.089(2) Uani d 1 . .
H H6A_1 0.247361 0.916420 0.595545 0.106 Uiso calc 1 . .
H H6B_1 0.136824 0.881369 0.579603 0.106 Uiso calc 1 . .
C C7_1 0.1984(8) 0.9344(4) 0.5364(3) 0.108(3) Uani d 1 . .
H H7A_1 0.263929 0.943314 0.526809 0.129 Uiso calc 1 . .
H H7B_1 0.153073 0.909111 0.511370 0.129 Uiso calc 1 . .
C C8_1 0.1664(8) 0.9995(4) 0.5507(3) 0.123(4) Uani d 1 . .
H H8A_1 0.214428 1.026397 0.574277 0.147 Uiso calc 1 . .
H H8B_1 0.102955 0.990948 0.562290 0.147 Uiso calc 1 . .
C C9_1 0.1559(10) 1.0387(5) 0.5158(4) 0.146(5) Uani d 1 . .
H H9A_1 0.110499 1.010961 0.491547 0.175 Uiso calc 1 . .
H H9B_1 0.220144 1.049366 0.505249 0.175 Uiso calc 1 . .
C C10_1 0.1183(12) 1.1031(5) 0.5298(4) 0.179(6) Uani d 1 . .
H H10A_1 0.054818 1.093049 0.541089 0.214 Uiso calc 1 . .
H H10B_1 0.164804 1.132058 0.553225 0.214 Uiso calc 1 . .
C C11_1 0.1068(13) 1.1374(7) 0.4947(6) 0.231(9) Uani d 1 . .
H H11A_1 0.069239 1.106484 0.469900 0.346 Uiso calc 1 . .
H H11B_1 0.171097 1.154758 0.487125 0.346 Uiso calc 1 . .
H H11C_1 0.072042 1.174188 0.503080 0.346 Uiso calc 1 . .
N N1_2 0.5803(3) 0.67681(19) 0.46577(14) 0.0473(11) Uani d 1 . .
N N2_2 0.4820(3) 0.6745(2) 0.46344(14) 0.0469(11) Uani d 1 . .
C C1_2 0.6204(5) 0.7344(3) 0.4559(2) 0.0618(17) Uani d 1 . .
H H1_2 0.688271 0.748048 0.455119 0.074 Uiso calc 1 . .
C C2_2 0.5498(5) 0.7712(3) 0.4469(2) 0.072(2) Uani d 1 . .
C C3_2 0.4640(5) 0.7318(3) 0.4520(2) 0.0602(17) Uani d 1 . .
H H3_2 0.401017 0.743173 0.448101 0.072 Uiso calc 1 . .
C C4_2 0.5667(7) 0.8370(3) 0.4327(4) 0.119(4) Uani d 1 . .
H H4A_2 0.631893 0.861008 0.446148 0.143 Uiso calc 1 . .
H H4B_2 0.569207 0.828283 0.401348 0.143 Uiso calc 1 . .
C C5_2 0.4963(5) 0.8818(3) 0.4419(2) 0.0641(17) Uani d 1 . .
H H5A_2 0.495333 0.892628 0.473367 0.077 Uiso calc 1 . .
H H5B_2 0.430419 0.858018 0.429232 0.077 Uiso calc 1 . .
C C6_2 0.5167(7) 0.9455(3) 0.4255(3) 0.087(3) Uani d 1 . .
H H6A_2 0.585337 0.966026 0.435900 0.104 Uiso calc 1 . .
H H6B_2 0.512606 0.933683 0.393833 0.104 Uiso calc 1 . .
C C7_2 0.4567(6) 0.9974(3) 0.4356(2) 0.077(2) Uani d 1 . .
H H7A_2 0.461310 1.010325 0.467136 0.093 Uiso calc 1 . .
H H7B_2 0.387822 0.977487 0.425204 0.093 Uiso calc 1 . .
C C8_2 0.4811(6) 1.0590(3) 0.4177(3) 0.076(2) Uani d 1 . .
H H8A_2 0.551330 1.076608 0.426470 0.091 Uiso calc 1 . .
H H8B_2 0.472960 1.045668 0.386048 0.091 Uiso calc 1 . .
C C9_2 0.4285(7) 1.1142(3) 0.4283(2) 0.085(2) Uani d 1 . .
H H9A_2 0.437649 1.128611 0.459828 0.103 Uiso calc 1 . .
H H9B_2 0.358070 1.096928 0.419814 0.103 Uiso calc 1 . .
C C10_2 0.4551(6) 1.1738(3) 0.4089(2) 0.077(2) Uani d 1 . .
H H10A_2 0.526518 1.188504 0.415568 0.093 Uiso calc 1 . .
H H10B_2 0.441738 1.159339 0.377397 0.093 Uiso calc 1 . .
C C11_2 0.4101(9) 1.2315(4) 0.4203(3) 0.114(4) Uani d 1 . .
H H11A_2 0.436262 1.266056 0.404903 0.172 Uiso calc 1 . .
H H11B_2 0.424188 1.248246 0.451289 0.172 Uiso calc 1 . .
H H11C_2 0.339388 1.219202 0.412621 0.172 Uiso calc 1 . .
N N1_3 0.6896(3) 0.51459(19) 0.41226(13) 0.0392(9) Uani d 1 . .
N N2_3 0.7044(3) 0.57861(19) 0.43335(13) 0.0412(10) Uani d 1 . .
C C1_3 0.7387(4) 0.5132(3) 0.37773(16) 0.0449(13) Uani d 1 . .
H H1_3 0.739761 0.474480 0.357126 0.054 Uiso calc 1 . .
C C2_3 0.7875(4) 0.5759(3) 0.37635(18) 0.0525(14) Uani d 1 . .
C C3_3 0.7628(4) 0.6152(3) 0.41210(18) 0.0504(14) Uani d 1 . .
H H3_3 0.784440 0.661751 0.420338 0.061 Uiso calc 1 . .
C C4_3 0.8515(5) 0.5958(3) 0.3430(2) 0.0705(17) Uani d 0.713(8) A 1
H H4A_3 0.912889 0.578360 0.346918 0.085 Uiso calc 0.713(8) A 1
H H4B_3 0.818012 0.574175 0.314297 0.085 Uiso calc 0.713(8) A 1
C C5_3 0.8765(7) 0.6686(4) 0.3440(3) 0.062(2) Uani d 0.713(8) A 1
H H5A_3 0.924423 0.676065 0.323332 0.075 Uiso calc 0.713(8) A 1
H H5B_3 0.908638 0.690469 0.372883 0.075 Uiso calc 0.713(8) A 1
C C6_3 0.7900(8) 0.7024(5) 0.3333(4) 0.074(2) Uani d 0.713(8) A 1
H H6A_3 0.757364 0.678987 0.304730 0.089 Uiso calc 0.713(8) A 1
H H6B_3 0.743048 0.694700 0.354226 0.089 Uiso calc 0.713(8) A 1
C C7_3 0.8067(9) 0.7722(5) 0.3325(4) 0.087(3) Uani d 0.713(8) A 1
H H7A_3 0.854185 0.779931 0.311754 0.104 Uiso calc 0.713(8) A 1
H H7B_3 0.838921 0.795607 0.361127 0.104 Uiso calc 0.713(8) A 1
C C8_3 0.7230(10) 0.8056(5) 0.3218(5) 0.107(3) Uani d 0.713(8) A 1
H H8A_3 0.672304 0.795778 0.340831 0.128 Uiso calc 0.713(8) A 1
H H8B_3 0.694202 0.786358 0.291950 0.128 Uiso calc 0.713(8) A 1
C C9_3 0.7502(11) 0.8814(6) 0.3261(4) 0.108(3) Uani d 0.713(8) A 1
H H9A_3 0.776850 0.901598 0.356114 0.129 Uiso calc 0.713(8) A 1
H H9B_3 0.801148 0.892071 0.307374 0.129 Uiso calc 0.713(8) A 1
C C10_3 0.6600(12) 0.9101(8) 0.3135(4) 0.122(4) Uani d 0.713(8) A 1
H H10A_3 0.603479 0.887930 0.325563 0.147 Uiso calc 0.713(8) A 1
H H10B_3 0.671072 0.958003 0.326389 0.147 Uiso calc 0.713(8) A 1
C C11_3 0.6364(14) 0.9021(10) 0.2667(5) 0.132(6) Uani d 0.713(8) A 1
H H11A_3 0.694826 0.918545 0.254048 0.199 Uiso calc 0.713(8) A 1
H H11B_3 0.585062 0.927472 0.260621 0.199 Uiso calc 0.713(8) A 1
H H11C_3 0.613605 0.855037 0.254390 0.199 Uiso calc 0.713(8) A 1
C C4B_3 0.8515(5) 0.5958(3) 0.3430(2) 0.0705(17) Uani d 0.287(8) A 2
H H4BA_3 0.920291 0.602377 0.355634 0.085 Uiso calc 0.287(8) A 2
H H4BB_3 0.841669 0.558045 0.318583 0.085 Uiso calc 0.287(8) A 2
C C5B_3 0.837(2) 0.6557(9) 0.3259(7) 0.074(3) Uani d 0.287(8) A 2
H H5BA_3 0.778433 0.642021 0.304792 0.089 Uiso calc 0.287(8) A 2
H H5BB_3 0.892921 0.665307 0.309250 0.089 Uiso calc 0.287(8) A 2
C C6B_3 0.827(2) 0.7203(9) 0.3514(9) 0.075(4) Uani d 0.287(8) A 2
H H6BA_3 0.756640 0.716878 0.354232 0.090 Uiso calc 0.287(8) A 2
H H6BB_3 0.859399 0.721263 0.380418 0.090 Uiso calc 0.287(8) A 2
C C7B_3 0.858(2) 0.7869(10) 0.3425(10) 0.090(4) Uani d 0.287(8) A 2
H H7BA_3 0.871564 0.782113 0.312184 0.109 Uiso calc 0.287(8) A 2
H H7BB_3 0.920555 0.806690 0.360469 0.109 Uiso calc 0.287(8) A 2
C C8B_3 0.789(2) 0.8354(12) 0.3497(8) 0.094(4) Uani d 0.287(8) A 2
H H8BA_3 0.825987 0.879728 0.363325 0.112 Uiso calc 0.287(8) A 2
H H8BB_3 0.742421 0.820905 0.369532 0.112 Uiso calc 0.287(8) A 2
C C9B_3 0.732(2) 0.8403(19) 0.3076(9) 0.112(4) Uani d 0.287(8) A 2
H H9BA_3 0.775296 0.868645 0.292492 0.134 Uiso calc 0.287(8) A 2
H H9BB_3 0.716389 0.795403 0.289516 0.134 Uiso calc 0.287(8) A 2
C C10B_3 0.638(2) 0.8675(19) 0.3105(10) 0.118(4) Uani d 0.287(8) A 2
H H10C_3 0.587723 0.834128 0.318699 0.142 Uiso calc 0.287(8) A 2
H H10D_3 0.648890 0.907768 0.333222 0.142 Uiso calc 0.287(8) A 2
C C11B_3 0.601(3) 0.885(3) 0.2696(14) 0.134(9) Uani d 0.287(8) A 2
H H11D_3 0.649341 0.880245 0.249281 0.201 Uiso calc 0.287(8) A 2
H H11E_3 0.588925 0.930333 0.274873 0.201 Uiso calc 0.287(8) A 2
H H11F_3 0.539853 0.854286 0.257704 0.201 Uiso calc 0.287(8) A 2
N N1_4 0.5134(3) 0.4094(2) 0.37865(13) 0.0420(10) Uani d 1 . .
N N2_4 0.4148(3) 0.4026(2) 0.37910(12) 0.0405(9) Uani d 1 . .
C C1_4 0.5300(4) 0.3687(2) 0.34324(16) 0.0477(13) Uani d 1 . .
H H1_4 0.592838 0.363979 0.335249 0.057 Uiso calc 1 . .
C C2_4 0.4431(4) 0.3347(2) 0.32010(16) 0.0510(14) Uani d 1 . .
C C3_4 0.3728(4) 0.3578(2) 0.34422(16) 0.0479(13) Uani d 1 . .
H H3_4 0.304368 0.343931 0.337026 0.057 Uiso calc 1 . .
C C4_4 0.4266(5) 0.2824(3) 0.27963(19) 0.0637(15) Uani d 0.507(8) B 1
H H4A_4 0.468412 0.297842 0.258464 0.076 Uiso calc 0.507(8) B 1
H H4B_4 0.357731 0.276088 0.267103 0.076 Uiso calc 0.507(8) B 1
C C5_4 0.4499(13) 0.2160(8) 0.2885(11) 0.066(3) Uani d 0.507(8) B 1
H H5A_4 0.406684 0.202135 0.309629 0.079 Uiso calc 0.507(8) B 1
H H5B_4 0.429991 0.183074 0.261568 0.079 Uiso calc 0.507(8) B 1
C C6_4 0.5526(10) 0.2092(8) 0.3046(5) 0.070(3) Uani d 0.507(8) B 1
H H6A_4 0.551446 0.163542 0.310092 0.084 Uiso calc 0.507(8) B 1
H H6B_4 0.573280 0.240251 0.332307 0.084 Uiso calc 0.507(8) B 1
C C7_4 0.6280(9) 0.2230(7) 0.2738(4) 0.076(3) Uani d 0.507(8) B 1
H H7A_4 0.604656 0.193713 0.245705 0.091 Uiso calc 0.507(8) B 1
H H7B_4 0.631000 0.269384 0.269670 0.091 Uiso calc 0.507(8) B 1
C C8_4 0.7308(10) 0.2132(7) 0.2874(5) 0.082(3) Uani d 0.507(8) B 1
H H8A_4 0.775039 0.230094 0.267494 0.099 Uiso calc 0.507(8) B 1
H H8B_4 0.753092 0.239731 0.316427 0.099 Uiso calc 0.507(8) B 1
C C9_4 0.7378(12) 0.1417(8) 0.2877(7) 0.096(4) Uani d 0.507(8) B 1
H H9A_4 0.704486 0.113913 0.260454 0.115 Uiso calc 0.507(8) B 1
H H9B_4 0.703639 0.127213 0.311379 0.115 Uiso calc 0.507(8) B 1
C C10_4 0.8430(13) 0.1309(9) 0.2933(9) 0.106(4) Uani d 0.507(8) B 1
H H10A_4 0.877486 0.146700 0.270124 0.127 Uiso calc 0.507(8) B 1
H H10B_4 0.875601 0.157833 0.320940 0.127 Uiso calc 0.507(8) B 1
C C11_4 0.852(2) 0.0587(10) 0.2925(9) 0.129(6) Uani d 0.507(8) B 1
H H11A_4 0.814436 0.031050 0.266410 0.194 Uiso calc 0.507(8) B 1
H H11B_4 0.825695 0.044395 0.317695 0.194 Uiso calc 0.507(8) B 1
H H11C_4 0.920386 0.053989 0.292894 0.194 Uiso calc 0.507(8) B 1
C C4B_4 0.4266(5) 0.2824(3) 0.27963(19) 0.0637(15) Uani d 0.493(8) B 2
H H4BA_4 0.467967 0.299040 0.258675 0.076 Uiso calc 0.493(8) B 2
H H4BB_4 0.357774 0.277299 0.267316 0.076 Uiso calc 0.493(8) B 2
C C5B_4 0.4473(14) 0.2145(9) 0.2843(12) 0.067(3) Uani d 0.493(8) B 2
H H5BA_4 0.414575 0.180550 0.259451 0.080 Uiso calc 0.493(8) B 2
H H5BB_4 0.423536 0.202137 0.310758 0.080 Uiso calc 0.493(8) B 2
C C6B_4 0.5573(12) 0.2193(7) 0.2866(6) 0.073(3) Uani d 0.493(8) B 2
H H6BA_4 0.580484 0.237395 0.261755 0.087 Uiso calc 0.493(8) B 2
H H6BB_4 0.588169 0.250716 0.312968 0.087 Uiso calc 0.493(8) B 2
C C7B_4 0.5893(10) 0.1537(6) 0.2867(5) 0.077(3) Uani d 0.493(8) B 2
H H7BA_4 0.557340 0.121803 0.260719 0.092 Uiso calc 0.493(8) B 2
H H7BB_4 0.568247 0.136147 0.312030 0.092 Uiso calc 0.493(8) B 2
C C8B_4 0.6979(11) 0.1595(8) 0.2877(6) 0.086(3) Uani d 0.493(8) B 2
H H8BA_4 0.730380 0.195578 0.311402 0.103 Uiso calc 0.493(8) B 2
H H8BB_4 0.718258 0.170969 0.260450 0.103 Uiso calc 0.493(8) B 2
C C9B_4 0.7295(12) 0.0944(8) 0.2938(6) 0.100(4) Uani d 0.493(8) B 2
H H9BA_4 0.701051 0.079799 0.318747 0.120 Uiso calc 0.493(8) B 2
H H9BB_4 0.704080 0.059807 0.268134 0.120 Uiso calc 0.493(8) B 2
C C10B_4 0.8400(13) 0.1014(11) 0.3010(9) 0.110(4) Uani d 0.493(8) B 2
H H10C_4 0.868193 0.113847 0.275412 0.132 Uiso calc 0.493(8) B 2
H H10D_4 0.865705 0.137583 0.325758 0.132 Uiso calc 0.493(8) B 2
C C11B_4 0.872(2) 0.0380(11) 0.3093(10) 0.133(7) Uani d 0.493(8) B 2
H H11D_4 0.943265 0.044746 0.313901 0.199 Uiso calc 0.493(8) B 2
H H11E_4 0.848080 0.002251 0.284523 0.199 Uiso calc 0.493(8) B 2
H H11F_4 0.844926 0.025771 0.334831 0.199 Uiso calc 0.493(8) B 2
N N1_5 0.2610(3) 0.3797(2) 0.43639(14) 0.0485(11) Uani d 1 . .
N N2_5 0.2660(3) 0.3543(2) 0.47286(14) 0.0474(11) Uani d 1 . .
C C1_5 0.1861(4) 0.3415(3) 0.40947(19) 0.0625(17) Uani d 1 . .
H H1_5 0.166750 0.348623 0.381586 0.075 Uiso calc 1 . .
C C2_5 0.1415(5) 0.2909(3) 0.4276(2) 0.0687(19) Uani d 1 . .
C C3_5 0.1951(4) 0.3009(3) 0.46796(19) 0.0617(17) Uani d 1 . .
H H3_5 0.183117 0.273931 0.488836 0.074 Uiso calc 1 . .
C C4_5 0.0595(6) 0.2341(4) 0.4079(2) 0.097(2) Uani d 0.518(9) C 1
H H4A_5 0.035976 0.211243 0.430844 0.116 Uiso calc 0.518(9) C 1
H H4B_5 0.004618 0.252673 0.395726 0.116 Uiso calc 0.518(9) C 1
C C5_5 0.0871(15) 0.1842(8) 0.3735(4) 0.103(3) Uani d 0.518(9) C 1
H H5A_5 0.033725 0.145180 0.366462 0.124 Uiso calc 0.518(9) C 1
H H5B_5 0.145991 0.168969 0.384850 0.124 Uiso calc 0.518(9) C 1
C C6_5 0.1073(17) 0.2087(9) 0.3327(5) 0.118(4) Uani d 0.518(9) C 1
H H6A_5 0.049567 0.224679 0.320876 0.142 Uiso calc 0.518(9) C 1
H H6B_5 0.163159 0.246004 0.338610 0.142 Uiso calc 0.518(9) C 1
C C7_5 0.1302(16) 0.1526(9) 0.3009(5) 0.132(4) Uani d 0.518(9) C 1
H H7A_5 0.182612 0.133904 0.314941 0.158 Uiso calc 0.518(9) C 1
H H7B_5 0.071624 0.117289 0.294200 0.158 Uiso calc 0.518(9) C 1
C C8_5 0.1610(16) 0.1683(14) 0.2600(5) 0.150(5) Uani d 0.518(9) C 1
H H8A_5 0.210545 0.209421 0.267799 0.180 Uiso calc 0.518(9) C 1
H H8B_5 0.196136 0.132603 0.248280 0.180 Uiso calc 0.518(9) C 1
C C9_5 0.0977(18) 0.1777(13) 0.2246(6) 0.168(5) Uani d 0.518(9) C 1
H H9A_5 0.091481 0.225106 0.228348 0.202 Uiso calc 0.518(9) C 1
H H9B_5 0.032025 0.151589 0.224796 0.202 Uiso calc 0.518(9) C 1
C C10_5 0.135(2) 0.1558(12) 0.1788(6) 0.170(6) Uani d 0.518(9) C 1
H H10A_5 0.198466 0.140141 0.182154 0.204 Uiso calc 0.518(9) C 1
H H10B_5 0.087105 0.120238 0.160062 0.204 Uiso calc 0.518(9) C 1
C C11_5 0.147(2) 0.2181(14) 0.1612(7) 0.172(9) Uani d 0.518(9) C 1
H H11A_5 0.165417 0.209180 0.132087 0.258 Uiso calc 0.518(9) C 1
H H11B_5 0.197038 0.251647 0.179470 0.258 Uiso calc 0.518(9) C 1
H H11C_5 0.084455 0.234400 0.160346 0.258 Uiso calc 0.518(9) C 1
C C4B_5 0.0595(6) 0.2341(4) 0.4079(2) 0.097(2) Uani d 0.482(9) C 2
H H4BA_5 0.022857 0.246506 0.383393 0.116 Uiso calc 0.482(9) C 2
H H4BB_5 0.013883 0.226570 0.429414 0.116 Uiso calc 0.482(9) C 2
C C5B_5 0.0974(15) 0.1688(8) 0.3921(6) 0.112(4) Uani d 0.482(9) C 2
H H5BA_5 0.134039 0.157105 0.416819 0.134 Uiso calc 0.482(9) C 2
H H5BB_5 0.040436 0.132871 0.382108 0.134 Uiso calc 0.482(9) C 2
C C6B_5 0.1622(13) 0.1703(10) 0.3565(5) 0.121(4) Uani d 0.482(9) C 2
H H6BA_5 0.223066 0.202852 0.366535 0.146 Uiso calc 0.482(9) C 2
H H6BB_5 0.179536 0.126036 0.347442 0.146 Uiso calc 0.482(9) C 2
C C7B_5 0.1062(16) 0.1901(11) 0.3197(5) 0.121(4) Uani d 0.482(9) C 2
H H7BA_5 0.039853 0.163150 0.312943 0.145 Uiso calc 0.482(9) C 2
H H7BB_5 0.100890 0.237679 0.326237 0.145 Uiso calc 0.482(9) C 2
C C8B_5 0.1656(17) 0.1766(13) 0.2836(6) 0.138(4) Uani d 0.482(9) C 2
H H8BA_5 0.232054 0.203154 0.291222 0.166 Uiso calc 0.482(9) C 2
H H8BB_5 0.171258 0.129021 0.277969 0.166 Uiso calc 0.482(9) C 2
C C9B_5 0.1189(17) 0.1939(13) 0.2448(6) 0.143(5) Uani d 0.482(9) C 2
H H9BA_5 0.125759 0.242639 0.247046 0.172 Uiso calc 0.482(9) C 2
H H9BB_5 0.048871 0.173763 0.239090 0.172 Uiso calc 0.482(9) C 2
C C10B_5 0.1784(19) 0.1631(13) 0.2094(7) 0.159(5) Uani d 0.482(9) C 2
H H10C_5 0.244398 0.159238 0.221582 0.191 Uiso calc 0.482(9) C 2
H H10D_5 0.143994 0.118948 0.193916 0.191 Uiso calc 0.482(9) C 2
C C11B_5 0.182(3) 0.2141(15) 0.1813(9) 0.181(9) Uani d 0.482(9) C 2
H H11D_5 0.198851 0.195071 0.153117 0.272 Uiso calc 0.482(9) C 2
H H11E_5 0.232022 0.252718 0.194411 0.272 Uiso calc 0.482(9) C 2
H H11F_5 0.118566 0.227834 0.178121 0.272 Uiso calc 0.482(9) C 2
N N1_6 0.2965(3) 0.5097(2) 0.40595(14) 0.0445(10) Uani d 1 . .
N N2_6 0.3033(3) 0.5709(2) 0.42987(13) 0.0437(10) Uani d 1 . .
C C1_6 0.2331(4) 0.5053(3) 0.37117(18) 0.0538(15) Uani d 1 . .
H H1_6 0.215142 0.467189 0.349018 0.065 Uiso calc 1 . .
C C2_6 0.1977(4) 0.5637(3) 0.37204(18) 0.0586(15) Uani d 1 . .
C C3_6 0.2433(4) 0.6034(3) 0.40987(17) 0.0517(14) Uani d 1 . .
H H3_6 0.233669 0.647372 0.420248 0.062 Uiso calc 1 . .
C C4_6 0.1244(5) 0.5794(4) 0.3395(2) 0.077(2) Uani d 1 . .
H H4A_6 0.077805 0.603469 0.354623 0.092 Uiso calc 1 . .
H H4B_6 0.087065 0.537322 0.322220 0.092 Uiso calc 1 . .
C C5_6 0.1720(6) 0.6210(5) 0.3098(2) 0.103(3) Uani d 1 . .
H H5A_6 0.122142 0.622212 0.286051 0.124 Uiso calc 1 . .
H H5B_6 0.223019 0.598566 0.297032 0.124 Uiso calc 1 . .
C C6_6 0.2184(6) 0.6927(5) 0.3301(3) 0.096(3) Uani d 1 . .
H H6A_6 0.258688 0.691941 0.357060 0.115 Uiso calc 1 . .
H H6B_6 0.262933 0.710159 0.310549 0.115 Uiso calc 1 . .
C C7_6 0.1499(7) 0.7400(5) 0.3401(3) 0.107(3) Uani d 1 . .
H H7A_6 0.104784 0.722415 0.359458 0.129 Uiso calc 1 . .
H H7B_6 0.110306 0.741465 0.313178 0.129 Uiso calc 1 . .
C C8_6 0.1969(8) 0.8096(5) 0.3606(4) 0.130(4) Uani d 1 . .
H H8A_6 0.249322 0.825108 0.343744 0.156 Uiso calc 1 . .
H H8B_6 0.227410 0.809518 0.389760 0.156 Uiso calc 1 . .
C C9_6 0.1254(11) 0.8586(7) 0.3638(5) 0.174(6) Uani d 1 . .
H H9A_6 0.093985 0.857150 0.334597 0.209 Uiso calc 1 . .
H H9B_6 0.073604 0.842597 0.380840 0.209 Uiso calc 1 . .
C C10_6 0.1651(13) 0.9280(7) 0.3828(5) 0.204(8) Uani d 1 . .
H H10A_6 0.221996 0.942943 0.368107 0.245 Uiso calc 1 . .
H H10B_6 0.188939 0.930682 0.413278 0.245 Uiso calc 1 . .
C C11_6 0.0931(15) 0.9758(8) 0.3803(6) 0.250(11) Uani d 1 . .
H H11A_6 0.064923 0.971121 0.350513 0.375 Uiso calc 1 . .
H H11B_6 0.127251 1.021522 0.390732 0.375 Uiso calc 1 . .
H H11C_6 0.040976 0.965475 0.398111 0.375 Uiso calc 1 . .
N N1_7 0.6303(3) 0.67132(17) 0.07720(12) 0.0333(8) Uani d 1 . .
N N2_7 0.5344(3) 0.67596(16) 0.08026(12) 0.0318(8) Uani d 1 . .
C C1_7 0.6843(4) 0.7266(2) 0.10116(16) 0.0367(11) Uani d 1 . .
H H1_7 0.753538 0.736145 0.104473 0.044 Uiso calc 1 . .
C C2_7 0.6251(4) 0.7680(2) 0.12049(15) 0.0402(11) Uani d 1 . .
C C3_7 0.5320(4) 0.7340(2) 0.10592(15) 0.0367(11) Uani d 1 . .
H H3_7 0.473990 0.749628 0.113074 0.044 Uiso calc 1 . .
C C4_7 0.6534(4) 0.8355(2) 0.14860(18) 0.0531(14) Uani d 1 . .
H H4A_7 0.716887 0.837618 0.165584 0.064 Uiso calc 1 D 1
H H4B_7 0.604343 0.841272 0.168961 0.064 Uiso calc 1 D 1
C C5_7 0.6618(5) 0.8924(2) 0.1244(2) 0.0647(16) Uani d 0.450(13) E 1
H H5A_7 0.598144 0.891808 0.108024 0.078 Uiso calc 0.450(13) E 1
H H5B_7 0.710373 0.887029 0.103685 0.078 Uiso calc 0.450(13) E 1
C C6_7 0.693(4) 0.9593(8) 0.1556(8) 0.072(3) Uani d 0.450(13) E 1
H H6A_7 0.639185 0.967788 0.172753 0.087 Uiso calc 0.450(13) E 1
H H6B_7 0.749855 0.956278 0.175542 0.087 Uiso calc 0.450(13) E 1
C C7_7 0.7203(19) 1.0168(8) 0.1334(8) 0.081(4) Uani d 0.450(13) E 1
H H7A_7 0.663461 1.019200 0.113312 0.097 Uiso calc 0.450(13) E 1
H H7B_7 0.773889 1.007640 0.116030 0.097 Uiso calc 0.450(13) E 1
C C8_7 0.752(2) 1.0837(8) 0.1624(8) 0.092(4) Uani d 0.450(13) E 1
H H8A_7 0.810177 1.082204 0.181891 0.110 Uiso calc 0.450(13) E 1
H H8B_7 0.699136 1.092867 0.180274 0.110 Uiso calc 0.450(13) E 1
C C9_7 0.775(2) 1.1398(8) 0.1381(7) 0.101(4) Uani d 0.450(13) E 1
H H9A_7 0.830284 1.131728 0.121315 0.122 Uiso calc 0.450(13) E 1
H H9B_7 0.718173 1.140129 0.117767 0.122 Uiso calc 0.450(13) E 1
C C10_7 0.803(3) 1.2068(9) 0.1676(7) 0.116(5) Uani d 0.450(13) E 1
H H10A_7 0.745968 1.217337 0.182323 0.139 Uiso calc 0.450(13) E 1
H H10B_7 0.856422 1.205724 0.189634 0.139 Uiso calc 0.450(13) E 1
C C11_7 0.834(2) 1.2594(10) 0.1422(8) 0.135(7) Uani d 0.450(13) E 1
H H11A_7 0.884208 1.294218 0.159899 0.202 Uiso calc 0.450(13) E 1
H H11B_7 0.778113 1.278755 0.133402 0.202 Uiso calc 0.450(13) E 1
H H11C_7 0.861582 1.239578 0.116684 0.202 Uiso calc 0.450(13) E 1
C C5B_7 0.6618(5) 0.8924(2) 0.1244(2) 0.0647(16) Uani d 0.550(13) E 2
H H5BA_7 0.598083 0.890067 0.107566 0.078 Uiso calc 0.550(13) E 2
H H5BB_7 0.710102 0.885827 0.103689 0.078 Uiso calc 0.550(13) E 2
C C6B_7 0.692(4) 0.9622(6) 0.1515(7) 0.074(3) Uani d 0.550(13) E 2
H H6BA_7 0.648425 0.967454 0.174483 0.089 Uiso calc 0.550(13) E 2
H H6BB_7 0.759170 0.967059 0.165398 0.089 Uiso calc 0.550(13) E 2
C C7B_7 0.6867(16) 1.0168(7) 0.1261(7) 0.081(3) Uani d 0.550(13) E 2
H H7BA_7 0.618408 1.013243 0.113520 0.097 Uiso calc 0.550(13) E 2
H H7BB_7 0.726820 1.009763 0.102041 0.097 Uiso calc 0.550(13) E 2
C C8B_7 0.7212(18) 1.0863(7) 0.1516(7) 0.094(4) Uani d 0.550(13) E 2
H H8BA_7 0.678534 1.093993 0.174599 0.113 Uiso calc 0.550(13) E 2
H H8BB_7 0.787993 1.088728 0.165662 0.113 Uiso calc 0.550(13) E 2
C C9B_7 0.7226(16) 1.1416(7) 0.1264(6) 0.104(4) Uani d 0.550(13) E 2
H H9BA_7 0.655064 1.140645 0.113868 0.125 Uiso calc 0.550(13) E 2
H H9BB_7 0.761819 1.132161 0.102356 0.125 Uiso calc 0.550(13) E 2
C C10B_7 0.7627(14) 1.2116(7) 0.1509(7) 0.114(4) Uani d 0.550(13) E 2
H H10C_7 0.754010 1.243734 0.131854 0.137 Uiso calc 0.550(13) E 2
H H10D_7 0.725006 1.221632 0.175469 0.137 Uiso calc 0.550(13) E 2
C C11B_7 0.8695(13) 1.2203(9) 0.1673(7) 0.117(6) Uani d 0.550(13) E 2
H H11D_7 0.880023 1.184137 0.182286 0.176 Uiso calc 0.550(13) E 2
H H11E_7 0.889246 1.262934 0.187089 0.176 Uiso calc 0.550(13) E 2
H H11F_7 0.908449 1.219392 0.143077 0.176 Uiso calc 0.550(13) E 2
N N1_8 0.3572(3) 0.58370(17) 0.09385(11) 0.0291(8) Uani d 1 . .
N N2_8 0.3400(3) 0.51946(17) 0.09862(12) 0.0343(9) Uani d 1 . .
C C1_8 0.3212(3) 0.6196(2) 0.12571(15) 0.0356(10) Uani d 1 . .
H H1_8 0.323800 0.666297 0.129562 0.043 Uiso calc 1 . .
C C2_8 0.2794(3) 0.5797(2) 0.15246(14) 0.0356(10) Uani d 1 . .
C C3_8 0.2937(4) 0.5172(2) 0.13372(15) 0.0392(11) Uani d 1 . .
H H3_8 0.273330 0.477787 0.144324 0.047 Uiso calc 1 . .
C C4_8 0.2285(4) 0.5966(3) 0.19177(17) 0.0468(13) Uani d 1 . .
H H4A_8 0.270839 0.591462 0.217065 0.056 Uiso calc 1 . .
H H4B_8 0.167719 0.563681 0.189179 0.056 Uiso calc 1 . .
C C5_8 0.2027(4) 0.6655(2) 0.20021(17) 0.0476(13) Uani d 1 . .
H H5A_8 0.172492 0.674077 0.172949 0.057 Uiso calc 1 . .
H H5B_8 0.152622 0.665730 0.220445 0.057 Uiso calc 1 . .
C C6_8 0.2854(4) 0.7222(3) 0.21812(19) 0.0548(14) Uani d 1 . .
H H6A_8 0.330949 0.726876 0.196203 0.066 Uiso calc 1 . .
H H6B_8 0.321704 0.711353 0.243282 0.066 Uiso calc 1 . .
C C7_8 0.2516(5) 0.7879(3) 0.2315(2) 0.0630(16) Uani d 1 . .
H H7A_8 0.218811 0.799613 0.205825 0.076 Uiso calc 1 . .
H H7B_8 0.202541 0.781874 0.251794 0.076 Uiso calc 1 . .
C C8_8 0.3303(5) 0.8449(3) 0.2520(2) 0.0743(19) Uani d 1 . .
H H8A_8 0.379933 0.850928 0.231955 0.089 Uiso calc 1 . .
H H8B_8 0.362477 0.833865 0.278065 0.089 Uiso calc 1 . .
C C9_8 0.2932(6) 0.9099(3) 0.2643(3) 0.090(2) Uani d 1 . .
H H9A_8 0.260191 0.920368 0.238199 0.108 Uiso calc 1 . .
H H9B_8 0.243879 0.903701 0.284460 0.108 Uiso calc 1 . .
C C10_8 0.3710(7) 0.9680(3) 0.2845(3) 0.108(3) Uani d 1 . .
H H10A_8 0.421691 0.973493 0.264880 0.129 Uiso calc 1 . .
H H10B_8 0.402155 0.958684 0.311349 0.129 Uiso calc 1 . .
C C11_8 0.3311(9) 1.0324(4) 0.2946(4) 0.135(4) Uani d 1 . .
H H11A_8 0.308605 1.045208 0.267763 0.203 Uiso calc 1 . .
H H11B_8 0.382654 1.067481 0.310822 0.203 Uiso calc 1 . .
H H11C_8 0.276394 1.025848 0.311638 0.203 Uiso calc 1 . .
N N1_9 0.7461(3) 0.56243(17) 0.08225(12) 0.0330(8) Uani d 1 . .
N N2_9 0.7235(3) 0.49931(17) 0.08887(12) 0.0311(8) Uani d 1 . .
C C1_9 0.8205(3) 0.5943(2) 0.11106(15) 0.0382(11) Uani d 1 . .
H H1_9 0.850136 0.639375 0.113125 0.046 Uiso calc 1 . .
C C2_9 0.8490(3) 0.5525(2) 0.13773(14) 0.0374(10) Uani d 1 . .
C C3_9 0.7850(4) 0.4935(2) 0.12216(15) 0.0388(11) Uani d 1 . .
H H3_9 0.784746 0.454101 0.133534 0.047 Uiso calc 1 . .
C C4_9 0.9262(4) 0.5685(3) 0.17575(16) 0.0495(13) Uani d 1 . .
H H4A_9 0.982443 0.599315 0.169426 0.059 Uiso calc 1 . .
H H4B_9 0.949191 0.527138 0.180032 0.059 Uiso calc 1 . .
C C5_9 0.8903(4) 0.6002(3) 0.21768(18) 0.0582(15) Uani d 1 . .
H H5A_9 0.833789 0.569393 0.223838 0.070 Uiso calc 1 . .
H H5B_9 0.942860 0.605581 0.241493 0.070 Uiso calc 1 . .
C C6_9 0.8606(4) 0.6669(3) 0.2167(2) 0.0634(17) Uani d 1 . .
H H6A_9 0.814276 0.662488 0.190667 0.076 Uiso calc 1 . .
H H6B_9 0.825171 0.678336 0.241802 0.076 Uiso calc 1 . .
C C7_9 0.9423(5) 0.7239(3) 0.2169(2) 0.0658(18) Uani d 1 . .
H H7A_9 0.987821 0.729745 0.243371 0.079 Uiso calc 1 . .
H H7B_9 0.978920 0.712592 0.192179 0.079 Uiso calc 1 . .
C C8_9 0.9078(5) 0.7884(3) 0.2147(2) 0.0754(19) Uani d 1 . .
H H8A_9 0.866116 0.797322 0.237947 0.090 Uiso calc 1 . .
H H8B_9 0.866803 0.783380 0.187121 0.090 Uiso calc 1 . .
C C9_9 0.9882(5) 0.8480(3) 0.2187(3) 0.080(2) Uani d 1 . .
H H9A_9 1.030117 0.839149 0.195578 0.096 Uiso calc 1 . .
H H9B_9 1.029104 0.853287 0.246414 0.096 Uiso calc 1 . .
C C10_9 0.9522(7) 0.9124(4) 0.2163(3) 0.103(3) Uani d 1 . .
H H10A_9 0.909676 0.906706 0.189002 0.123 Uiso calc 1 . .
H H10B_9 0.912202 0.922075 0.240022 0.123 Uiso calc 1 . .
C C11_9 1.0325(8) 0.9704(5) 0.2189(4) 0.136(4) Uani d 1 . .
H H11A_9 1.075662 0.959908 0.196894 0.204 Uiso calc 1 . .
H H11B_9 1.070040 0.980067 0.247281 0.204 Uiso calc 1 . .
H H11C_9 1.004484 1.009284 0.214083 0.204 Uiso calc 1 . .
N N1_10 0.4490(3) 0.40508(18) 0.09811(12) 0.0363(9) Uani d 1 . .
N N2_10 0.5447(3) 0.40267(18) 0.09690(12) 0.0358(9) Uani d 1 . .
C C1_10 0.4139(4) 0.3625(2) 0.12268(16) 0.0429(12) Uani d 1 . .
H H1_10 0.348011 0.354522 0.128618 0.052 Uiso calc 1 . .
C C2_10 0.4866(4) 0.3321(2) 0.13813(15) 0.0439(12) Uani d 1 . .
C C3_10 0.5678(4) 0.3594(2) 0.12111(16) 0.0434(12) Uani d 1 . .
H H3_10 0.631153 0.348962 0.125901 0.052 Uiso calc 1 . .
C C4_10 0.4777(6) 0.2762(2) 0.16318(19) 0.0629(16) Uani d 0.524(11) F 1
H H4A_10 0.420095 0.277388 0.179229 0.075 Uiso calc 0.524(11) F 1
H H4B_10 0.536198 0.282999 0.184281 0.075 Uiso calc 0.524(11) F 1
C C5_10 0.4672(18) 0.2082(6) 0.1343(7) 0.076(3) Uani d 0.524(11) F 1
H H5A_10 0.406532 0.200196 0.114314 0.092 Uiso calc 0.524(11) F 1
H H5B_10 0.522800 0.207845 0.116933 0.092 Uiso calc 0.524(11) F 1
C C6_10 0.4643(18) 0.1526(7) 0.1599(8) 0.093(4) Uani d 0.524(11) F 1
H H6A_10 0.528567 0.157924 0.176929 0.112 Uiso calc 0.524(11) F 1
H H6B_10 0.415099 0.157595 0.180253 0.112 Uiso calc 0.524(11) F 1
C C7_10 0.4409(18) 0.0839(7) 0.1337(7) 0.110(4) Uani d 0.524(11) F 1
H H7A_10 0.492003 0.077765 0.114387 0.132 Uiso calc 0.524(11) F 1
H H7B_10 0.378091 0.078953 0.115560 0.132 Uiso calc 0.524(11) F 1
C C8_10 0.4338(19) 0.0302(7) 0.1606(7) 0.129(4) Uani d 0.524(11) F 1
H H8A_10 0.497271 0.033379 0.177800 0.155 Uiso calc 0.524(11) F 1
H H8B_10 0.384028 0.036613 0.180543 0.155 Uiso calc 0.524(11) F 1
C C9_10 0.4069(19) -0.0361(8) 0.1326(9) 0.156(5) Uani d 0.524(11) F 1
H H9A_10 0.458867 -0.061530 0.138872 0.188 Uiso calc 0.524(11) F 1
H H9B_10 0.409768 -0.029377 0.102674 0.188 Uiso calc 0.524(11) F 1
C C10_10 0.3071(16) -0.0821(11) 0.1336(11) 0.174(6) Uani d 0.524(11) F 1
H H10A_10 0.276300 -0.071505 0.160237 0.209 Uiso calc 0.524(11) F 1
H H10B_10 0.259947 -0.087103 0.107781 0.209 Uiso calc 0.524(11) F 1
C C11_10 0.367(2) -0.1386(11) 0.1330(11) 0.169(8) Uani d 0.524(11) F 1
H H11A_10 0.394225 -0.146500 0.105567 0.253 Uiso calc 0.524(11) F 1
H H11B_10 0.324855 -0.179184 0.136591 0.253 Uiso calc 0.524(11) F 1
H H11C_10 0.420457 -0.125871 0.156459 0.253 Uiso calc 0.524(11) F 1
C C4B_10 0.4777(6) 0.2762(2) 0.16318(19) 0.0629(16) Uani d 0.476(11) F 2
H H4BA_10 0.542577 0.275221 0.177854 0.075 Uiso calc 0.476(11) F 2
H H4BB_10 0.433569 0.284901 0.185445 0.075 Uiso calc 0.476(11) F 2
C C5B_10 0.4388(19) 0.2093(7) 0.1350(7) 0.074(3) Uani d 0.476(11) F 2
H H5BA_10 0.483226 0.201305 0.112815 0.089 Uiso calc 0.476(11) F 2
H H5BB_10 0.374464 0.211192 0.120109 0.089 Uiso calc 0.476(11) F 2
C C6B_10 0.4270(19) 0.1507(8) 0.1578(8) 0.091(4) Uani d 0.476(11) F 2
H H6BA_10 0.491637 0.146930 0.171420 0.109 Uiso calc 0.476(11) F 2
H H6BB_10 0.384586 0.159061 0.180768 0.109 Uiso calc 0.476(11) F 2
C C7B_10 0.384(2) 0.0864(8) 0.1285(7) 0.111(4) Uani d 0.476(11) F 2
H H7BA_10 0.322406 0.091590 0.112755 0.133 Uiso calc 0.476(11) F 2
H H7BB_10 0.429531 0.075951 0.107179 0.133 Uiso calc 0.476(11) F 2
C C8B_10 0.363(2) 0.0295(8) 0.1513(7) 0.133(4) Uani d 0.476(11) F 2
H H8BA_10 0.313631 0.038465 0.170769 0.160 Uiso calc 0.476(11) F 2
H H8BB_10 0.423777 0.027164 0.169158 0.160 Uiso calc 0.476(11) F 2
C C9B_10 0.329(2) -0.0366(9) 0.1228(8) 0.158(5) Uani d 0.476(11) F 2
H H9BA_10 0.356881 -0.038954 0.095240 0.190 Uiso calc 0.476(11) F 2
H H9BB_10 0.256515 -0.045841 0.116954 0.190 Uiso calc 0.476(11) F 2
C C10B_10 0.367(2) -0.0882(10) 0.1502(10) 0.168(6) Uani d 0.476(11) F 2
H H10C_10 0.435990 -0.092195 0.147847 0.201 Uiso calc 0.476(11) F 2
H H10D_10 0.353913 -0.080101 0.180503 0.201 Uiso calc 0.476(11) F 2
C C11B_10 0.294(2) -0.1447(12) 0.1216(11) 0.179(9) Uani d 0.476(11) F 2
H H11D_10 0.318661 -0.156179 0.093826 0.268 Uiso calc 0.476(11) F 2
H H11E_10 0.231084 -0.130490 0.117232 0.268 Uiso calc 0.476(11) F 2
H H11F_10 0.286394 -0.183557 0.135409 0.268 Uiso calc 0.476(11) F 2
N N1_11 0.2694(3) 0.39052(19) 0.03687(13) 0.0376(9) Uani d 1 . .
N N2_11 0.2529(3) 0.36822(18) -0.00618(13) 0.0353(9) Uani d 1 . .
C C1_11 0.2012(4) 0.3550(2) 0.05483(16) 0.0439(12) Uani d 1 . .
H H1_11 0.196300 0.360610 0.084744 0.053 Uiso calc 1 . .
C C2_11 0.1392(3) 0.3090(2) 0.02399(16) 0.0383(11) Uani d 1 . .
C C3_11 0.1756(4) 0.3185(2) -0.01373(16) 0.0429(12) Uani d 1 . .
H H3_11 0.149782 0.293435 -0.041269 0.051 Uiso calc 1 . .
C C4_11 0.0572(4) 0.2561(2) 0.03096(18) 0.0461(12) Uani d 1 . .
H H4A_11 0.006692 0.246267 0.005959 0.055 Uiso calc 1 . .
H H4B_11 0.026911 0.273345 0.056568 0.055 Uiso calc 1 . .
C C5_11 0.0919(4) 0.1921(2) 0.03707(19) 0.0499(13) Uani d 1 . .
H H5A_11 0.115934 0.172527 0.010262 0.060 Uiso calc 1 . .
H H5B_11 0.147406 0.202814 0.059996 0.060 Uiso calc 1 . .
C C6_11 0.0139(4) 0.1409(2) 0.04864(19) 0.0513(13) Uani d 1 . .
H H6A_11 -0.041080 0.129438 0.025460 0.062 Uiso calc 1 . .
H H6B_11 -0.011017 0.160656 0.075178 0.062 Uiso calc 1 . .
C C7_11 0.0499(4) 0.0780(3) 0.0554(2) 0.0572(15) Uani d 1 . .
H H7A_11 0.072288 0.057408 0.028474 0.069 Uiso calc 1 . .
H H7B_11 0.106840 0.089872 0.077680 0.069 Uiso calc 1 . .
C C8_11 -0.0259(5) 0.0275(3) 0.0689(2) 0.0616(16) Uani d 1 . .
H H8A_11 -0.082886 0.015958 0.046635 0.074 Uiso calc 1 . .
H H8B_11 -0.048120 0.048241 0.095804 0.074 Uiso calc 1 . .
C C9_11 0.0082(5) -0.0362(3) 0.0757(2) 0.0692(18) Uani d 1 . .
H H9A_11 0.031599 -0.056752 0.049018 0.083 Uiso calc 1 . .
H H9B_11 0.064125 -0.025035 0.098498 0.083 Uiso calc 1 . .
C C10_11 -0.0700(6) -0.0861(3) 0.0882(3) 0.085(2) Uani d 1 . .
H H10A_11 -0.092262 -0.065982 0.115310 0.103 Uiso calc 1 . .
H H10B_11 -0.126550 -0.096533 0.065778 0.103 Uiso calc 1 . .
C C11_11 -0.0362(8) -0.1496(3) 0.0940(3) 0.115(4) Uani d 1 . .
H H11A_11 -0.089003 -0.179084 0.103175 0.172 Uiso calc 1 . .
H H11B_11 0.020512 -0.139658 0.115732 0.172 Uiso calc 1 . .
H H11C_11 -0.018223 -0.171405 0.066705 0.172 Uiso calc 1 . .
N N1_12 0.6660(3) 0.36680(18) 0.02623(12) 0.0343(9) Uani d 1 . .
N N2_12 0.6426(3) 0.34603(17) -0.01683(12) 0.0328(8) Uani d 1 . .
C C1_12 0.7121(4) 0.3212(2) 0.04030(15) 0.0385(11) Uani d 1 . .
H H1_12 0.736122 0.323672 0.069410 0.046 Uiso calc 1 . .
C C2_12 0.7203(3) 0.2704(2) 0.00742(15) 0.0353(10) Uani d 1 . .
C C3_12 0.6745(3) 0.2886(2) -0.02785(15) 0.0357(10) Uani d 1 . .
H H3_12 0.666704 0.263536 -0.056189 0.043 Uiso calc 1 . .
C C4_12 0.7604(3) 0.2078(2) 0.00902(16) 0.0375(11) Uani d 1 . .
H H4A_12 0.804188 0.213991 0.036012 0.045 Uiso calc 1 . .
H H4B_12 0.799880 0.199628 -0.015101 0.045 Uiso calc 1 . .
C C5_12 0.6815(4) 0.1471(2) 0.00653(19) 0.0443(12) Uani d 1 . .
H H5A_12 0.634906 0.142772 -0.019389 0.053 Uiso calc 1 . .
H H5B_12 0.645064 0.153872 0.031811 0.053 Uiso calc 1 . .
C C6_12 0.7220(4) 0.0827(2) 0.0050(2) 0.0474(13) Uani d 1 . .
H H6A_12 0.758656 0.076038 -0.020248 0.057 Uiso calc 1 . .
H H6B_12 0.768356 0.086965 0.030935 0.057 Uiso calc 1 . .
C C7_12 0.6431(4) 0.0217(2) 0.0023(2) 0.0540(14) Uani d 1 . .
H H7A_12 0.608572 0.027249 0.028179 0.065 Uiso calc 1 . .
H H7B_12 0.594986 0.018513 -0.022943 0.065 Uiso calc 1 . .
C C8_12 0.6840(4) -0.0424(2) -0.0014(2) 0.0545(15) Uani d 1 . .
H H8A_12 0.733411 -0.038294 0.023497 0.065 Uiso calc 1 . .
H H8B_12 0.717833 -0.047781 -0.027540 0.065 Uiso calc 1 . .
C C9_12 0.6091(4) -0.1049(2) -0.0034(2) 0.0504(14) Uani d 1 . .
H H9A_12 0.577234 -0.100867 0.023320 0.061 Uiso calc 1 . .
H H9B_12 0.558191 -0.108586 -0.027636 0.061 Uiso calc 1 . .
C C10_12 0.6535(4) -0.1677(2) -0.0089(2) 0.0518(14) Uani d 1 . .
H H10A_12 0.684604 -0.171451 -0.035742 0.062 Uiso calc 1 . .
H H10B_12 0.705490 -0.162972 0.015098 0.062 Uiso calc 1 . .
C C11_12 0.5830(5) -0.2313(2) -0.0103(2) 0.0608(16) Uani d 1 . .
H H11A_12 0.532225 -0.237530 -0.034456 0.091 Uiso calc 1 . .
H H11B_12 0.552874 -0.228893 0.016527 0.091 Uiso calc 1 . .
H H11C_12 0.618160 -0.268804 -0.013737 0.091 Uiso calc 1 . .
N N1_13 0.5182(3) 0.5031(2) 0.24963(14) 0.0461(10) Uani d 1 . .
C C1_13 0.6147(4) 0.4846(3) 0.26588(19) 0.0540(14) Uani d 1 . .
H H1A_13 0.665376 0.525111 0.271625 0.065 Uiso calc 1 . .
H H1B_13 0.606894 0.469872 0.293533 0.065 Uiso calc 1 . .
C C2_13 0.6510(5) 0.4319(4) 0.2368(2) 0.0701(18) Uani d 1 . .
H H2A_13 0.660955 0.446615 0.209328 0.084 Uiso calc 1 . .
H H2B_13 0.600775 0.391134 0.230718 0.084 Uiso calc 1 . .
C C3_13 0.7452(6) 0.4158(4) 0.2554(2) 0.080(2) Uani d 1 . .
H H3A_13 0.791519 0.457957 0.265673 0.096 Uiso calc 1 . .
H H3B_13 0.732137 0.395393 0.280677 0.096 Uiso calc 1 . .
C C4_13 0.7931(8) 0.3715(5) 0.2267(3) 0.118(4) Uani d 1 . .
H H4A_13 0.750948 0.327883 0.218330 0.177 Uiso calc 1 . .
H H4B_13 0.855225 0.366658 0.241486 0.177 Uiso calc 1 . .
H H4C_13 0.805325 0.390245 0.201059 0.177 Uiso calc 1 . .
C C5_13 0.4374(4) 0.4457(3) 0.2493(2) 0.0579(15) Uani d 1 . .
H H5A_13 0.447294 0.428849 0.276332 0.069 Uiso calc 1 . .
H H5B_13 0.442333 0.409516 0.225397 0.069 Uiso calc 1 . .
C C6_13 0.3349(4) 0.4616(3) 0.2448(2) 0.0619(16) Uani d 1 . .
H H6A_13 0.324644 0.491188 0.271326 0.074 Uiso calc 1 . .
H H6B_13 0.327646 0.485478 0.220711 0.074 Uiso calc 1 . .
C C7_13 0.2587(5) 0.3994(3) 0.2369(3) 0.079(2) Uani d 1 . .
H H7A_13 0.271333 0.372918 0.259135 0.094 Uiso calc 1 . .
H H7B_13 0.264478 0.372371 0.208714 0.094 Uiso calc 1 . .
C C8_13 0.1561(5) 0.4137(4) 0.2374(3) 0.096(3) Uani d 1 . .
H H8A_13 0.143455 0.440577 0.215735 0.143 Uiso calc 1 . .
H H8B_13 0.148679 0.438100 0.265768 0.143 Uiso calc 1 . .
H H8C_13 0.109474 0.371819 0.230946 0.143 Uiso calc 1 . .
C C9_13 0.5051(4) 0.5656(3) 0.27943(17) 0.0513(13) Uani d 1 . .
H H9A_13 0.558467 0.601715 0.276960 0.062 Uiso calc 1 . .
H H9B_13 0.443088 0.578153 0.269109 0.062 Uiso calc 1 . .
C C10_13 0.5035(5) 0.5621(3) 0.32650(18) 0.0574(15) Uani d 1 . .
H H10A_13 0.463753 0.519613 0.329507 0.069 Uiso calc 1 . .
H H10B_13 0.570637 0.564249 0.339971 0.069 Uiso calc 1 . .
C C11_13 0.4611(7) 0.6189(4) 0.3484(2) 0.085(2) Uani d 1 . .
H H11A_13 0.389844 0.609383 0.339675 0.102 Uiso calc 1 . .
H H11B_13 0.470887 0.619967 0.379656 0.102 Uiso calc 1 . .
C C12_13 0.4985(8) 0.6855(4) 0.3409(3) 0.100(3) Uani d 1 . .
H H12A_13 0.486439 0.686515 0.310340 0.151 Uiso calc 1 . .
H H12B_13 0.568809 0.696743 0.350086 0.151 Uiso calc 1 . .
H H12C_13 0.465325 0.717924 0.357402 0.151 Uiso calc 1 . .
C C13_13 0.5197(4) 0.5182(3) 0.20401(17) 0.0524(13) Uani d 1 . .
H H13A_13 0.517048 0.475732 0.183903 0.063 Uiso calc 1 . .
H H13B_13 0.459420 0.535285 0.196731 0.063 Uiso calc 1 . .
C C14_13 0.6066(4) 0.5675(3) 0.19581(18) 0.0516(13) Uani d 1 . .
H H14A_13 0.647755 0.586253 0.223339 0.062 Uiso calc 1 . .
H H14B_13 0.646411 0.543244 0.176549 0.062 Uiso calc 1 . .
C C15_13 0.5787(5) 0.6231(3) 0.17635(18) 0.0550(14) Uani d 1 . .
H H15A_13 0.525334 0.604638 0.152878 0.066 Uiso calc 1 . .
H H15B_13 0.635263 0.643374 0.163447 0.066 Uiso calc 1 . .
C C16_13 0.5457(6) 0.6774(3) 0.2071(2) 0.0663(18) Uani d 1 . .
H H16A_13 0.530511 0.712286 0.191765 0.100 Uiso calc 1 . .
H H16B_13 0.597879 0.696443 0.230491 0.100 Uiso calc 1 . .
H H16C_13 0.487312 0.658633 0.218922 0.100 Uiso calc 1 . .
N N1_14 1.0384(11) 0.5273(7) 0.0132(4) 0.047(2) Uani d 0.5 G -1
C C1_14 1.0014(10) 0.5856(8) 0.0386(6) 0.049(3) Uani d 0.5 G -1
H H1A_14 0.954427 0.601194 0.019333 0.059 Uiso calc 0.5 G -1
H H1B_14 0.966107 0.570286 0.061708 0.059 Uiso calc 0.5 G -1
C C2_14 1.0817(9) 0.6433(6) 0.0583(4) 0.052(2) Uani d 0.5 G -1
H H2A_14 1.136580 0.625864 0.071387 0.062 Uiso calc 0.5 G -1
H H2B_14 1.105975 0.665663 0.035185 0.062 Uiso calc 0.5 G -1
C C3_14 1.0508(9) 0.6939(5) 0.0918(4) 0.050(2) Uani d 0.5 G -1
H H3A_14 0.993144 0.709189 0.079291 0.060 Uiso calc 0.5 G -1
H H3B_14 1.031190 0.672436 0.115914 0.060 Uiso calc 0.5 G -1
C C4_14 1.1297(8) 0.7529(5) 0.1086(4) 0.055(3) Uani d 0.5 G -1
H H4A_14 1.187358 0.738121 0.120758 0.083 Uiso calc 0.5 G -1
H H4B_14 1.106326 0.783313 0.130957 0.083 Uiso calc 0.5 G -1
H H4C_14 1.146881 0.775948 0.085194 0.083 Uiso calc 0.5 G -1
C C5_14 1.0991(8) 0.4944(5) 0.0422(3) 0.048(2) Uani d 0.5 G -1
H H5A_14 1.110038 0.452299 0.024951 0.058 Uiso calc 0.5 G -1
H H5B_14 1.163689 0.523434 0.050264 0.058 Uiso calc 0.5 G -1
C C6_14 1.0613(9) 0.4786(6) 0.0829(4) 0.052(2) Uani d 0.5 G -1
H H6A_14 1.037481 0.518169 0.097368 0.063 Uiso calc 0.5 G -1
H H6B_14 1.117113 0.471952 0.101937 0.063 Uiso calc 0.5 G -1
C C7_14 0.9811(10) 0.4193(6) 0.0791(4) 0.053(3) Uani d 0.5 G -1
H H7A_14 0.990489 0.384614 0.055036 0.064 Uiso calc 0.5 G -1
H H7B_14 0.917639 0.432711 0.072066 0.064 Uiso calc 0.5 G -1
C C8_14 0.9772(11) 0.3893(7) 0.1201(5) 0.060(3) Uani d 0.5 G -1
H H8A_14 0.917530 0.356249 0.117305 0.089 Uiso calc 0.5 G -1
H H8B_14 0.977362 0.424674 0.144840 0.089 Uiso calc 0.5 G -1
H H8C_14 1.034192 0.368072 0.124214 0.089 Uiso calc 0.5 G -1
C C9_14 1.1002(8) 0.5496(5) -0.0205(3) 0.049(2) Uani d 0.5 G -1
H H9A_14 1.161265 0.577758 -0.005323 0.058 Uiso calc 0.5 G -1
H H9B_14 1.118388 0.509598 -0.037341 0.058 Uiso calc 0.5 G -1
C C10_14 1.0578(8) 0.5867(6) -0.0511(4) 0.054(2) Uani d 0.5 G -1
H H10A_14 1.112642 0.612023 -0.062502 0.064 Uiso calc 0.5 G -1
H H10B_14 1.024360 0.619599 -0.034618 0.064 Uiso calc 0.5 G -1
C C11_14 0.9870(10) 0.5490(7) -0.0889(4) 0.055(3) Uani d 0.5 G -1
H H11A_14 0.921112 0.540198 -0.079606 0.066 Uiso calc 0.5 G -1
H H11B_14 1.006441 0.505636 -0.099008 0.066 Uiso calc 0.5 G -1
C C12_14 0.9829(10) 0.5867(7) -0.1261(4) 0.053(3) Uani d 0.5 G -1
H H12A_14 0.944701 0.557477 -0.151409 0.080 Uiso calc 0.5 G -1
H H12B_14 1.049188 0.601219 -0.132708 0.080 Uiso calc 0.5 G -1
H H12C_14 0.952004 0.625567 -0.118019 0.080 Uiso calc 0.5 G -1
C C13_14 0.9478(14) 0.4781(9) -0.0079(6) 0.048(3) Uani d 0.5 G -1
H H13A_14 0.909353 0.500261 -0.026754 0.058 Uiso calc 0.5 G -1
H H13B_14 0.907297 0.466833 0.014751 0.058 Uiso calc 0.5 G -1
C C14_14 0.9667(9) 0.4129(8) -0.0347(6) 0.052(3) Uani d 0.5 G -1
H H14A_14 1.013519 0.423392 -0.055240 0.062 Uiso calc 0.5 G -1
H H14B_14 0.996039 0.386769 -0.015479 0.062 Uiso calc 0.5 G -1
C C15_14 0.8752(10) 0.3734(6) -0.0582(5) 0.062(3) Uani d 0.5 G -1
H H15A_14 0.848483 0.398581 -0.078807 0.074 Uiso calc 0.5 G -1
H H15B_14 0.826861 0.366115 -0.037755 0.074 Uiso calc 0.5 G -1
C C16_14 0.8901(10) 0.3063(6) -0.0825(4) 0.059(3) Uani d 0.5 G -1
H H16A_14 0.830687 0.284967 -0.101541 0.089 Uiso calc 0.5 G -1
H H16B_14 0.904420 0.278007 -0.062029 0.089 Uiso calc 0.5 G -1
H H16C_14 0.944761 0.312993 -0.099589 0.089 Uiso calc 0.5 G -1
N N1_15 1.0001(15) 0.5214(9) 0.5011(7) 0.083(2) Uani d 0.257(5) H -1
C C1_15 1.0672(17) 0.5430(16) 0.5431(7) 0.083(3) Uani d 0.257(5) H -1
H H1A_15 1.085157 0.503076 0.552516 0.099 Uiso calc 0.257(5) H -1
H H1B_15 1.127869 0.570761 0.537904 0.099 Uiso calc 0.257(5) H -1
C C2_15 1.023(2) 0.5818(18) 0.5789(7) 0.077(3) Uani d 0.257(5) H -1
H H2A_15 1.020558 0.626801 0.572869 0.093 Uiso calc 0.257(5) H -1
H H2B_15 0.954758 0.559553 0.579182 0.093 Uiso calc 0.257(5) H -1
C C3_15 1.077(2) 0.5879(18) 0.6216(8) 0.079(3) Uani d 0.257(5) H -1
H H3A_15 1.143688 0.612215 0.621225 0.094 Uiso calc 0.257(5) H -1
H H3B_15 1.082919 0.542725 0.626202 0.094 Uiso calc 0.257(5) H -1
C C4_15 1.034(3) 0.622(2) 0.6597(10) 0.080(4) Uani d 0.257(5) H -1
H H4A_15 1.075868 0.665463 0.671408 0.119 Uiso calc 0.257(5) H -1
H H4B_15 1.030986 0.594843 0.681719 0.119 Uiso calc 0.257(5) H -1
H H4C_15 0.968604 0.629283 0.650455 0.119 Uiso calc 0.257(5) H -1
C C5_15 0.9636(18) 0.5776(11) 0.4841(10) 0.083(3) Uani d 0.257(5) H -1
H H5A_15 0.909903 0.590103 0.500340 0.099 Uiso calc 0.257(5) H -1
H H5B_15 0.935921 0.561210 0.453784 0.099 Uiso calc 0.257(5) H -1
C C6_15 1.039(2) 0.6397(15) 0.4862(15) 0.080(3) Uani d 0.257(5) H -1
H H6A_15 1.064859 0.658052 0.516533 0.096 Uiso calc 0.257(5) H -1
H H6B_15 1.094342 0.627649 0.470782 0.096 Uiso calc 0.257(5) H -1
C C7_15 0.998(2) 0.6923(16) 0.4669(15) 0.078(4) Uani d 0.257(5) H -1
H H7A_15 0.951526 0.670109 0.441502 0.094 Uiso calc 0.257(5) H -1
H H7B_15 0.960774 0.715307 0.488038 0.094 Uiso calc 0.257(5) H -1
C C8_15 1.071(2) 0.7429(14) 0.4537(10) 0.078(4) Uani d 0.257(5) H -1
H H8A_15 1.088385 0.725307 0.425379 0.117 Uiso calc 0.257(5) H -1
H H8B_15 1.129560 0.753572 0.474583 0.117 Uiso calc 0.257(5) H -1
H H8C_15 1.043312 0.783107 0.452569 0.117 Uiso calc 0.257(5) H -1
C C9_15 0.9126(16) 0.4711(11) 0.5071(10) 0.083(3) Uani d 0.257(5) H -1
H H9A_15 0.893888 0.486440 0.535909 0.099 Uiso calc 0.257(5) H -1
H H9B_15 0.858187 0.474877 0.486155 0.099 Uiso calc 0.257(5) H -1
C C10_15 0.916(2) 0.3995(12) 0.5033(10) 0.083(3) Uani d 0.257(5) H -1
H H10A_15 0.937244 0.384152 0.475107 0.100 Uiso calc 0.257(5) H -1
H H10B_15 0.847704 0.376250 0.502630 0.100 Uiso calc 0.257(5) H -1
C C11_15 0.977(3) 0.3762(18) 0.5359(14) 0.081(4) Uani d 0.257(5) H -1
H H11A_15 0.963369 0.397351 0.564651 0.098 Uiso calc 0.257(5) H -1
H H11B_15 1.045870 0.392233 0.533164 0.098 Uiso calc 0.257(5) H -1
C C12_15 0.963(6) 0.301(2) 0.534(2) 0.081(4) Uani d 0.257(5) H -1
H H12A_15 0.904573 0.286917 0.547703 0.121 Uiso calc 0.257(5) H -1
H H12B_15 1.020084 0.290292 0.549464 0.121 Uiso calc 0.257(5) H -1
H H12C_15 0.954690 0.278206 0.504211 0.121 Uiso calc 0.257(5) H -1
C C13_15 1.0636(18) 0.4895(16) 0.4699(7) 0.087(3) Uani d 0.257(5) H -1
H H13A_15 1.068800 0.444885 0.475876 0.104 Uiso calc 0.257(5) H -1
H H13B_15 1.130001 0.516493 0.475273 0.104 Uiso calc 0.257(5) H -1
C C14_15 1.026(2) 0.4827(14) 0.4226(7) 0.088(3) Uani d 0.257(5) H -1
H H14A_15 0.990409 0.519514 0.419134 0.106 Uiso calc 0.257(5) H -1
H H14B_15 1.081645 0.486073 0.405526 0.106 Uiso calc 0.257(5) H -1
C C15_15 0.960(3) 0.4194(18) 0.4065(10) 0.089(4) Uani d 0.257(5) H -1
H H15A_15 0.897103 0.422873 0.417716 0.107 Uiso calc 0.257(5) H -1
H H15B_15 0.987528 0.385144 0.419505 0.107 Uiso calc 0.257(5) H -1
C C16_15 0.939(4) 0.393(2) 0.3583(10) 0.092(4) Uani d 0.257(5) H -1
H H16A_15 0.904011 0.422819 0.344920 0.138 Uiso calc 0.257(5) H -1
H H16B_15 0.898782 0.348543 0.353195 0.138 Uiso calc 0.257(5) H -1
H H16C_15 1.000513 0.390367 0.345973 0.138 Uiso calc 0.257(5) H -1
N N1B_15 1.0102(16) 0.5238(9) 0.4988(7) 0.083(2) Uani d 0.243(5) H -2
C C1B_15 0.9234(17) 0.4874(16) 0.4673(8) 0.087(3) Uani d 0.243(5) H -2
H H1C_15 0.872523 0.470129 0.484307 0.105 Uiso calc 0.243(5) H -2
H H1D_15 0.897536 0.521019 0.453177 0.105 Uiso calc 0.243(5) H -2
C C2B_15 0.933(2) 0.4307(14) 0.4322(8) 0.088(3) Uani d 0.243(5) H -2
H H2C_15 0.971866 0.400808 0.444297 0.106 Uiso calc 0.243(5) H -2
H H2D_15 0.867543 0.404829 0.420950 0.106 Uiso calc 0.243(5) H -2
C C3B_15 0.980(3) 0.4544(18) 0.3970(9) 0.090(4) Uani d 0.243(5) H -2
H H3C_15 1.051757 0.462576 0.405523 0.108 Uiso calc 0.243(5) H -2
H H3D_15 0.962126 0.498048 0.395061 0.108 Uiso calc 0.243(5) H -2
C C4B_15 0.962(4) 0.413(2) 0.3527(10) 0.088(4) Uani d 0.243(5) H -2
H H4D_15 0.903842 0.423227 0.337510 0.132 Uiso calc 0.243(5) H -2
H H4E_15 0.951784 0.366107 0.354520 0.132 Uiso calc 0.243(5) H -2
H H4F_15 1.018403 0.423658 0.337189 0.132 Uiso calc 0.243(5) H -2
C C5B_15 1.0636(19) 0.5847(11) 0.4850(11) 0.083(3) Uani d 0.243(5) H -2
H H5C_15 1.122751 0.602545 0.505531 0.100 Uiso calc 0.243(5) H -2
H H5D_15 1.085553 0.570247 0.456671 0.100 Uiso calc 0.243(5) H -2
C C6B_15 1.008(2) 0.6408(16) 0.4815(17) 0.081(3) Uani d 0.243(5) H -2
H H6C_15 0.943613 0.622409 0.464991 0.097 Uiso calc 0.243(5) H -2
H H6D_15 0.997202 0.661771 0.510601 0.097 Uiso calc 0.243(5) H -2
C C7B_15 1.061(3) 0.6933(18) 0.4601(17) 0.079(4) Uani d 0.243(5) H -2
H H7C_15 1.128845 0.706413 0.473835 0.094 Uiso calc 0.243(5) H -2
H H7D_15 1.062878 0.673629 0.429636 0.094 Uiso calc 0.243(5) H -2
C C8B_15 1.016(2) 0.7539(13) 0.4618(12) 0.082(4) Uani d 0.243(5) H -2
H H8D_15 1.050395 0.783592 0.445120 0.122 Uiso calc 0.243(5) H -2
H H8E_15 1.020186 0.776724 0.491697 0.122 Uiso calc 0.243(5) H -2
H H8F_15 0.947068 0.741258 0.449860 0.122 Uiso calc 0.243(5) H -2
C C9B_15 1.0848(17) 0.4782(11) 0.5045(11) 0.084(3) Uani d 0.243(5) H -2
H H9C_15 1.128204 0.480876 0.481640 0.100 Uiso calc 0.243(5) H -2
H H9D_15 1.125684 0.496668 0.532187 0.100 Uiso calc 0.243(5) H -2
C C10B_15 1.049(2) 0.4078(12) 0.5040(11) 0.084(3) Uani d 0.243(5) H -2
H H10C_15 1.106916 0.386744 0.507808 0.101 Uiso calc 0.243(5) H -2
H H10D_15 1.016529 0.388548 0.474634 0.101 Uiso calc 0.243(5) H -2
C C11B_15 0.981(4) 0.385(2) 0.5342(16) 0.081(4) Uani d 0.243(5) H -2
H H11C_15 0.914695 0.392888 0.525292 0.097 Uiso calc 0.243(5) H -2
H H11D_15 1.002432 0.411425 0.563269 0.097 Uiso calc 0.243(5) H -2
C C12B_15 0.975(5) 0.311(2) 0.536(3) 0.081(4) Uani d 0.243(5) H -2
H H12D_15 0.991093 0.287360 0.508816 0.121 Uiso calc 0.243(5) H -2
H H12E_15 0.908769 0.292081 0.540677 0.121 Uiso calc 0.243(5) H -2
H H12F_15 1.021432 0.306084 0.559531 0.121 Uiso calc 0.243(5) H -2
C C13B_15 0.9720(19) 0.5396(16) 0.5423(7) 0.082(3) Uani d 0.243(5) H -2
H H13C_15 0.908861 0.509464 0.540811 0.099 Uiso calc 0.243(5) H -2
H H13D_15 0.957725 0.585240 0.545552 0.099 Uiso calc 0.243(5) H -2
C C14B_15 1.034(2) 0.5353(18) 0.5844(7) 0.077(3) Uani d 0.243(5) H -2
H H14C_15 1.020046 0.489975 0.590749 0.092 Uiso calc 0.243(5) H -2
H H14D_15 1.104212 0.546975 0.581955 0.092 Uiso calc 0.243(5) H -2
C C15B_15 1.0034(19) 0.5842(16) 0.6184(9) 0.077(3) Uani d 0.243(5) H -2
H H15C_15 0.938953 0.564143 0.625426 0.093 Uiso calc 0.243(5) H -2
H H15D_15 0.993883 0.623547 0.606034 0.093 Uiso calc 0.243(5) H -2
C C16B_15 1.070(3) 0.609(2) 0.6604(10) 0.077(4) Uani d 0.243(5) H -2
H H16D_15 1.090465 0.570519 0.670798 0.116 Uiso calc 0.243(5) H -2
H H16E_15 1.034536 0.631823 0.681797 0.116 Uiso calc 0.243(5) H -2
H H16F_15 1.127440 0.638935 0.655703 0.116 Uiso calc 0.243(5) H -2

loop_
_atom_site_aniso_label
_atom_site_aniso_U_11
_atom_site_aniso_U_22
_atom_site_aniso_U_33
_atom_site_aniso_U_12
_atom_site_aniso_U_13
_atom_site_aniso_U_23
Ni1_16 0.0434(5) 0.0400(4) 0.0311(4) 0.0155(4) 0.0088(4) 0.0110(3)
Ni2_16 0.0398(5) 0.0370(4) 0.0337(4) 0.0051(3) 0.0102(4) 0.0082(3)
Ni3_16 0.0378(4) 0.0371(4) 0.0309(4) 0.0103(3) 0.0100(3) 0.0088(3)
Ni4_16 0.0355(4) 0.0425(4) 0.0308(4) 0.0069(3) 0.0049(3) 0.0078(3)
Ni5_16 0.0278(4) 0.0272(3) 0.0259(4) 0.0054(3) 0.0045(3) 0.0038(3)
Ni6_16 0.0313(4) 0.0282(4) 0.0278(4) 0.0027(3) 0.0077(3) 0.0045(3)
Ni7_16 0.0311(4) 0.0275(4) 0.0253(4) 0.0052(3) 0.0034(3) 0.0049(3)
Ni8_16 0.0260(4) 0.0271(3) 0.0288(4) 0.0025(3) 0.0031(3) 0.0047(3)
O1_16 0.0411(18) 0.0338(15) 0.0298(17) 0.0094(13) 0.0102(14) 0.0098(13)
O2_16 0.0298(16) 0.0426(17) 0.0321(17) 0.0091(13) 0.0068(13) 0.0082(14)
O3_16 0.0391(18) 0.0310(15) 0.0333(17) 0.0069(13) 0.0067(14) 0.0077(13)
O4_16 0.0311(16) 0.0241(13) 0.0225(15) 0.0017(11) 0.0022(12) 0.0020(11)
O5_16 0.0258(15) 0.0297(14) 0.0280(16) 0.0062(12) 0.0076(12) 0.0022(12)
O6_16 0.0268(15) 0.0250(13) 0.0287(16) 0.0018(11) 0.0026(12) 0.0052(12)
N1_1 0.063(3) 0.052(2) 0.038(2) 0.028(2) 0.014(2) 0.013(2)
N2_1 0.045(2) 0.044(2) 0.042(2) 0.0146(19) 0.016(2) 0.0118(19)
C1_1 0.091(5) 0.059(3) 0.046(3) 0.046(3) 0.024(3) 0.018(3)
C2_1 0.062(4) 0.047(3) 0.056(4) 0.026(3) 0.018(3) 0.011(3)
C3_1 0.064(4) 0.061(3) 0.041(3) 0.033(3) 0.025(3) 0.015(3)
C4_1 0.107(6) 0.071(4) 0.066(4) 0.052(4) 0.034(4) 0.017(3)
C5_1 0.087(5) 0.049(3) 0.102(6) 0.027(3) -0.003(4) 0.005(4)
C6_1 0.102(6) 0.067(4) 0.097(6) 0.041(4) -0.002(5) 0.000(4)
C7_1 0.123(8) 0.066(5) 0.135(8) 0.038(5) -0.008(6) 0.013(5)
C8_1 0.128(8) 0.074(5) 0.155(9) 0.046(5) -0.038(7) -0.005(6)
C9_1 0.189(13) 0.083(6) 0.163(11) 0.031(7) -0.025(9) 0.033(7)
C10_1 0.247(17) 0.079(7) 0.204(14) 0.049(9) -0.039(12) 0.025(8)
C11_1 0.25(2) 0.124(11) 0.32(2) -0.008(12) 0.008(18) 0.087(14)
N1_2 0.063(3) 0.036(2) 0.048(3) 0.010(2) 0.019(2) 0.0138(19)
N2_2 0.065(3) 0.042(2) 0.041(2) 0.018(2) 0.015(2) 0.0135(19)
C1_2 0.084(5) 0.042(3) 0.070(4) 0.014(3) 0.038(4) 0.022(3)
C2_2 0.109(6) 0.046(3) 0.082(5) 0.032(4) 0.051(4) 0.032(3)
C3_2 0.087(5) 0.050(3) 0.060(4) 0.033(3) 0.024(3) 0.026(3)
C4_2 0.158(9) 0.062(4) 0.183(10) 0.057(5) 0.107(8) 0.072(6)
C5_2 0.092(5) 0.045(3) 0.061(4) 0.017(3) 0.010(3) 0.022(3)
C6_2 0.126(7) 0.045(3) 0.108(6) 0.030(4) 0.046(5) 0.036(4)
C7_2 0.111(6) 0.056(4) 0.080(5) 0.028(4) 0.024(4) 0.033(3)
C8_2 0.097(6) 0.043(3) 0.096(5) 0.020(3) 0.020(4) 0.025(3)
C9_2 0.135(7) 0.059(4) 0.078(5) 0.037(4) 0.029(5) 0.029(4)
C10_2 0.104(6) 0.047(3) 0.083(5) 0.016(3) 0.011(4) 0.017(3)
C11_2 0.205(12) 0.071(5) 0.095(6) 0.065(6) 0.057(7) 0.038(5)
N1_3 0.041(2) 0.042(2) 0.037(2) 0.0080(17) 0.0118(19) 0.0101(17)
N2_3 0.042(2) 0.042(2) 0.041(2) 0.0006(18) 0.0123(19) 0.0131(18)
C1_3 0.049(3) 0.050(3) 0.039(3) 0.014(2) 0.017(3) 0.010(2)
C2_3 0.048(3) 0.067(3) 0.050(3) 0.016(3) 0.019(3) 0.018(3)
C3_3 0.048(3) 0.050(3) 0.053(3) -0.003(2) 0.024(3) 0.009(3)
C4_3 0.061(4) 0.088(4) 0.068(4) 0.004(3) 0.040(3) 0.021(3)
C5_3 0.064(5) 0.082(5) 0.044(4) 0.001(4) 0.026(4) 0.023(4)
C6_3 0.090(6) 0.079(5) 0.059(5) 0.007(4) 0.027(4) 0.026(4)
C7_3 0.103(6) 0.078(5) 0.077(5) -0.003(5) 0.013(5) 0.025(4)
C8_3 0.137(7) 0.093(6) 0.090(6) 0.004(6) 0.025(6) 0.021(5)
C9_3 0.150(7) 0.083(6) 0.085(6) 0.012(6) 0.009(6) 0.011(5)
C10_3 0.161(8) 0.102(7) 0.097(6) 0.009(7) 0.026(7) 0.009(6)
C11_3 0.152(13) 0.123(12) 0.113(9) 0.016(10) 0.004(10) 0.010(8)
C4B_3 0.061(4) 0.088(4) 0.068(4) 0.004(3) 0.040(3) 0.021(3)
C5B_3 0.075(6) 0.087(6) 0.063(6) 0.003(6) 0.034(6) 0.022(6)
C6B_3 0.086(7) 0.077(6) 0.063(7) 0.003(6) 0.025(6) 0.022(6)
C7B_3 0.107(8) 0.083(7) 0.081(7) 0.005(7) 0.015(7) 0.022(6)
C8B_3 0.125(8) 0.076(7) 0.079(7) 0.011(6) 0.013(6) 0.020(6)
C9B_3 0.146(8) 0.091(7) 0.094(7) 0.009(7) 0.021(7) 0.014(7)
C10B_3 0.153(8) 0.097(8) 0.101(7) 0.009(7) 0.017(7) 0.015(7)
C11B_3 0.158(16) 0.112(15) 0.119(14) 0.010(15) 0.004(14) 0.004(13)
N1_4 0.055(3) 0.041(2) 0.033(2) 0.011(2) 0.013(2) 0.0071(18)
N2_4 0.045(2) 0.045(2) 0.031(2) 0.0050(18) 0.0056(18) 0.0070(18)
C1_4 0.066(4) 0.044(3) 0.037(3) 0.014(3) 0.018(3) 0.010(2)
C2_4 0.076(4) 0.044(3) 0.034(3) 0.012(3) 0.008(3) 0.008(2)
C3_4 0.061(4) 0.049(3) 0.032(3) 0.007(3) 0.000(2) 0.009(2)
C4_4 0.092(4) 0.054(3) 0.042(3) 0.015(3) 0.008(3) -0.001(2)
C5_4 0.088(5) 0.054(5) 0.054(6) 0.019(5) 0.006(5) -0.002(4)
C6_4 0.090(5) 0.063(5) 0.057(6) 0.023(5) 0.013(5) 0.003(5)
C7_4 0.085(6) 0.079(5) 0.064(5) 0.018(5) 0.013(5) 0.010(5)
C8_4 0.079(7) 0.089(7) 0.078(6) 0.020(6) 0.009(6) 0.013(6)
C9_4 0.088(6) 0.100(7) 0.096(6) 0.026(7) 0.003(6) 0.003(7)
C10_4 0.091(7) 0.110(9) 0.114(8) 0.027(8) 0.003(7) 0.012(8)
C11_4 0.113(11) 0.118(13) 0.145(13) 0.017(11) -0.008(11) 0.005(11)
C4B_4 0.092(4) 0.054(3) 0.042(3) 0.015(3) 0.008(3) -0.001(2)
C5B_4 0.088(5) 0.055(5) 0.054(6) 0.017(5) 0.006(5) -0.002(5)
C6B_4 0.091(6) 0.065(5) 0.060(6) 0.022(5) 0.010(6) -0.001(5)
C7B_4 0.093(6) 0.068(5) 0.068(6) 0.023(5) 0.007(5) 0.002(5)
C8B_4 0.092(6) 0.086(6) 0.075(5) 0.021(6) 0.005(6) 0.000(6)
C9B_4 0.092(6) 0.102(8) 0.104(7) 0.027(7) 0.002(6) 0.004(7)
C10B_4 0.096(7) 0.110(9) 0.118(8) 0.021(8) 0.000(7) 0.007(8)
C11B_4 0.117(14) 0.121(14) 0.148(17) 0.020(12) -0.020(13) 0.009(13)
N1_5 0.043(3) 0.061(3) 0.037(2) -0.001(2) 0.007(2) 0.005(2)
N2_5 0.048(3) 0.051(2) 0.039(3) -0.003(2) 0.011(2) 0.004(2)
C1_5 0.050(4) 0.080(4) 0.045(3) -0.013(3) 0.002(3) 0.002(3)
C2_5 0.066(4) 0.069(4) 0.053(4) -0.020(3) 0.010(3) -0.009(3)
C3_5 0.059(4) 0.059(3) 0.058(4) -0.017(3) 0.020(3) 0.005(3)
C4_5 0.093(5) 0.097(4) 0.069(4) -0.045(4) 0.021(4) -0.019(3)
C5_5 0.102(6) 0.108(6) 0.068(6) -0.042(5) 0.013(5) -0.021(5)
C6_5 0.115(7) 0.125(7) 0.078(7) -0.040(6) 0.003(6) -0.023(6)
C7_5 0.121(7) 0.147(8) 0.088(7) -0.037(7) 0.004(6) -0.025(6)
C8_5 0.137(8) 0.175(8) 0.095(8) -0.033(7) 0.003(7) -0.036(8)
C9_5 0.153(10) 0.190(10) 0.116(9) -0.022(9) -0.006(8) -0.036(9)
C10_5 0.160(11) 0.192(11) 0.112(10) -0.030(10) -0.010(9) -0.031(10)
C11_5 0.187(18) 0.201(17) 0.087(14) -0.017(16) -0.022(13) -0.021(14)
C4B_5 0.093(5) 0.097(4) 0.069(4) -0.045(4) 0.021(4) -0.019(3)
C5B_5 0.107(7) 0.110(7) 0.082(7) -0.043(6) 0.018(6) -0.028(6)
C6B_5 0.118(7) 0.124(7) 0.086(7) -0.037(6) 0.004(6) -0.024(6)
C7B_5 0.115(7) 0.127(8) 0.087(7) -0.038(7) 0.005(6) -0.018(7)
C8B_5 0.128(7) 0.152(8) 0.094(8) -0.030(7) 0.000(7) -0.033(7)
C9B_5 0.131(9) 0.170(9) 0.085(9) -0.023(8) -0.007(8) -0.041(8)
C10B_5 0.138(9) 0.190(9) 0.101(9) -0.024(8) 0.002(8) -0.053(8)
C11B_5 0.165(16) 0.188(15) 0.139(16) -0.029(14) -0.026(14) -0.040(14)
N1_6 0.040(2) 0.055(3) 0.039(2) 0.0123(19) 0.004(2) 0.009(2)
N2_6 0.046(2) 0.056(3) 0.037(2) 0.021(2) 0.0098(19) 0.0143(19)
C1_6 0.044(3) 0.077(4) 0.040(3) 0.016(3) -0.005(3) 0.008(3)
C2_6 0.047(3) 0.090(4) 0.047(3) 0.025(3) 0.005(3) 0.023(3)
C3_6 0.049(3) 0.074(4) 0.044(3) 0.031(3) 0.011(3) 0.021(3)
C4_6 0.060(4) 0.120(6) 0.060(4) 0.039(4) -0.005(3) 0.028(4)
C5_6 0.085(6) 0.193(11) 0.054(5) 0.062(7) 0.010(4) 0.052(6)
C6_6 0.080(6) 0.144(8) 0.081(6) 0.023(6) 0.006(5) 0.066(6)
C7_6 0.089(7) 0.160(9) 0.096(7) 0.044(7) 0.026(5) 0.064(7)
C8_6 0.127(10) 0.151(10) 0.113(8) -0.005(8) 0.022(7) 0.051(8)
C9_6 0.182(15) 0.188(15) 0.185(15) 0.061(13) 0.086(12) 0.066(12)
C10_6 0.29(2) 0.163(14) 0.167(14) 0.036(16) 0.083(15) 0.030(12)
C11_6 0.40(3) 0.170(14) 0.23(2) 0.149(19) 0.13(2) 0.066(14)
N1_7 0.030(2) 0.0346(19) 0.034(2) 0.0030(15) 0.0005(16) 0.0069(16)
N2_7 0.037(2) 0.0295(18) 0.030(2) 0.0069(15) 0.0048(16) 0.0054(15)
C1_7 0.036(3) 0.031(2) 0.038(3) 0.0010(19) 0.001(2) -0.002(2)
C2_7 0.048(3) 0.032(2) 0.035(3) 0.001(2) -0.003(2) 0.000(2)
C3_7 0.046(3) 0.031(2) 0.033(3) 0.013(2) 0.004(2) -0.0011(19)
C4_7 0.061(4) 0.032(2) 0.057(4) 0.004(2) -0.004(3) -0.009(2)
C5_7 0.088(4) 0.032(2) 0.066(4) 0.001(3) 0.015(3) -0.005(2)
C6_7 0.100(6) 0.033(5) 0.076(6) -0.001(5) 0.016(6) -0.003(5)
C7_7 0.116(8) 0.038(5) 0.082(6) 0.003(6) 0.019(6) 0.000(5)
C8_7 0.133(9) 0.041(5) 0.097(7) 0.007(6) 0.014(7) 0.006(5)
C9_7 0.144(9) 0.049(5) 0.106(8) 0.009(7) 0.016(7) 0.005(6)
C10_7 0.159(11) 0.063(6) 0.116(9) 0.005(8) 0.011(9) 0.008(7)
C11_7 0.198(15) 0.083(10) 0.121(13) 0.000(11) 0.018(12) 0.036(10)
C5B_7 0.088(4) 0.032(2) 0.066(4) 0.001(3) 0.015(3) -0.005(2)
C6B_7 0.100(6) 0.035(4) 0.077(6) -0.001(5) 0.017(5) -0.009(4)
C7B_7 0.117(7) 0.037(4) 0.083(6) 0.007(5) 0.022(6) -0.002(4)
C8B_7 0.136(8) 0.042(4) 0.099(7) 0.006(6) 0.014(7) 0.005(5)
C9B_7 0.151(9) 0.048(5) 0.106(8) 0.007(6) 0.016(7) 0.007(5)
C10B_7 0.159(10) 0.061(6) 0.116(9) 0.009(7) 0.010(8) 0.007(6)
C11B_7 0.151(12) 0.076(9) 0.122(11) 0.021(9) 0.037(11) -0.002(8)
N1_8 0.030(2) 0.0331(18) 0.0256(19) 0.0106(15) 0.0057(15) 0.0024(15)
N2_8 0.039(2) 0.0319(19) 0.032(2) 0.0050(16) 0.0089(17) 0.0050(15)
C1_8 0.039(3) 0.035(2) 0.034(3) 0.0106(19) 0.007(2) 0.0038(19)
C2_8 0.034(3) 0.043(2) 0.029(2) 0.007(2) 0.0068(19) 0.0041(19)
C3_8 0.043(3) 0.040(2) 0.035(3) 0.003(2) 0.011(2) 0.010(2)
C4_8 0.053(3) 0.052(3) 0.037(3) 0.013(3) 0.016(2) 0.005(2)
C5_8 0.052(3) 0.056(3) 0.038(3) 0.016(3) 0.012(2) 0.009(2)
C6_8 0.062(4) 0.058(3) 0.044(3) 0.015(3) 0.014(3) 0.003(3)
C7_8 0.075(4) 0.057(3) 0.055(4) 0.017(3) 0.012(3) -0.001(3)
C8_8 0.078(5) 0.066(4) 0.071(5) 0.006(3) 0.007(4) -0.002(3)
C9_8 0.129(7) 0.057(4) 0.079(5) 0.019(4) 0.011(5) -0.001(4)
C10_8 0.135(8) 0.055(4) 0.120(7) 0.003(5) 0.006(6) -0.005(4)
C11_8 0.202(13) 0.062(5) 0.136(9) 0.013(6) 0.025(9) 0.004(5)
N1_9 0.029(2) 0.0351(19) 0.034(2) 0.0043(15) 0.0024(16) 0.0066(16)
N2_9 0.032(2) 0.0310(18) 0.030(2) 0.0047(15) 0.0026(16) 0.0042(15)
C1_9 0.031(2) 0.040(2) 0.038(3) 0.0005(19) -0.004(2) 0.002(2)
C2_9 0.030(2) 0.048(3) 0.032(3) 0.006(2) -0.0002(19) 0.003(2)
C3_9 0.039(3) 0.047(3) 0.032(3) 0.012(2) -0.001(2) 0.011(2)
C4_9 0.042(3) 0.063(3) 0.037(3) 0.008(2) -0.007(2) 0.000(2)
C5_9 0.044(3) 0.078(4) 0.042(3) 0.004(3) -0.012(3) -0.004(3)
C6_9 0.051(4) 0.086(4) 0.045(3) 0.008(3) 0.005(3) -0.010(3)
C7_9 0.055(4) 0.082(4) 0.054(4) 0.016(3) -0.001(3) -0.006(3)
C8_9 0.073(5) 0.080(5) 0.068(4) 0.020(4) 0.000(4) -0.003(4)
C9_9 0.078(5) 0.084(5) 0.072(5) 0.021(4) 0.000(4) 0.001(4)
C10_9 0.113(7) 0.086(6) 0.106(7) 0.021(5) 0.015(6) 0.009(5)
C11_9 0.147(10) 0.088(6) 0.167(11) 0.010(7) 0.010(9) 0.020(7)
N1_10 0.044(2) 0.035(2) 0.030(2) 0.0065(17) 0.0111(18) 0.0061(17)
N2_10 0.042(2) 0.037(2) 0.029(2) 0.0074(17) 0.0059(17) 0.0089(16)
C1_10 0.053(3) 0.043(3) 0.035(3) 0.005(2) 0.016(2) 0.010(2)
C2_10 0.071(4) 0.032(2) 0.030(3) 0.008(2) 0.010(2) 0.009(2)
C3_10 0.055(3) 0.044(3) 0.035(3) 0.014(2) 0.007(2) 0.014(2)
C4_10 0.103(5) 0.042(3) 0.047(3) 0.007(3) 0.013(3) 0.018(2)
C5_10 0.118(8) 0.046(4) 0.063(5) 0.002(5) 0.006(6) 0.019(4)
C6_10 0.132(9) 0.053(5) 0.089(6) 0.002(6) 0.004(7) 0.019(5)
C7_10 0.145(9) 0.058(5) 0.119(7) -0.003(7) 0.002(8) 0.019(5)
C8_10 0.161(10) 0.069(6) 0.149(8) -0.006(8) 0.005(9) 0.031(6)
C9_10 0.177(11) 0.100(7) 0.175(9) -0.011(9) -0.001(9) 0.021(7)
C10_10 0.189(12) 0.128(8) 0.186(10) -0.010(10) -0.003(10) 0.021(9)
C11_10 0.185(17) 0.125(12) 0.190(15) 0.020(14) 0.022(15) 0.016(13)
C4B_10 0.103(5) 0.042(3) 0.047(3) 0.007(3) 0.013(3) 0.018(2)
C5B_10 0.119(8) 0.041(4) 0.063(5) 0.005(5) 0.006(6) 0.019(4)
C6B_10 0.135(9) 0.048(5) 0.086(6) 0.000(6) 0.003(7) 0.025(5)
C7B_10 0.153(9) 0.057(5) 0.117(7) -0.002(7) -0.004(8) 0.025(5)
C8B_10 0.167(10) 0.077(6) 0.147(8) -0.010(8) -0.006(9) 0.033(6)
C9B_10 0.185(11) 0.102(7) 0.174(9) -0.009(10) -0.003(10) 0.028(8)
C10B_10 0.189(12) 0.121(8) 0.179(10) -0.006(10) 0.000(10) 0.028(8)
C11B_10 0.187(17) 0.139(13) 0.179(15) -0.034(15) 0.012(16) 0.007(13)
N1_11 0.040(2) 0.036(2) 0.037(2) 0.0036(17) 0.0145(18) 0.0031(17)
N2_11 0.034(2) 0.036(2) 0.036(2) 0.0018(16) 0.0015(17) 0.0117(17)
C1_11 0.041(3) 0.049(3) 0.040(3) -0.002(2) 0.016(2) 0.008(2)
C2_11 0.029(2) 0.036(2) 0.049(3) -0.0006(19) 0.006(2) 0.012(2)
C3_11 0.038(3) 0.043(3) 0.041(3) -0.011(2) -0.003(2) 0.009(2)
C4_11 0.037(3) 0.046(3) 0.055(3) -0.003(2) 0.010(2) 0.014(2)
C5_11 0.044(3) 0.047(3) 0.058(3) -0.001(2) 0.014(3) 0.009(3)
C6_11 0.046(3) 0.045(3) 0.061(4) -0.002(2) 0.015(3) 0.010(3)
C7_11 0.059(4) 0.046(3) 0.067(4) 0.003(3) 0.005(3) 0.015(3)
C8_11 0.064(4) 0.047(3) 0.072(4) -0.005(3) 0.011(3) 0.018(3)
C9_11 0.088(5) 0.054(3) 0.061(4) -0.001(3) 0.001(4) 0.015(3)
C10_11 0.103(6) 0.061(4) 0.082(5) -0.025(4) 0.000(4) 0.026(4)
C11_11 0.178(10) 0.055(4) 0.100(6) -0.020(5) -0.010(6) 0.033(4)
N1_12 0.040(2) 0.036(2) 0.028(2) 0.0093(17) 0.0043(17) 0.0047(16)
N2_12 0.034(2) 0.0326(19) 0.033(2) 0.0080(15) 0.0045(17) 0.0063(16)
C1_12 0.052(3) 0.036(2) 0.032(3) 0.019(2) 0.002(2) 0.0089(19)
C2_12 0.033(2) 0.030(2) 0.043(3) 0.0055(18) 0.005(2) 0.0068(19)
C3_12 0.043(3) 0.030(2) 0.035(3) 0.0158(19) 0.000(2) 0.0007(18)
C4_12 0.037(3) 0.031(2) 0.044(3) 0.0077(19) 0.002(2) 0.005(2)
C5_12 0.041(3) 0.034(2) 0.059(3) 0.006(2) 0.008(2) 0.012(2)
C6_12 0.041(3) 0.036(2) 0.069(4) 0.009(2) 0.011(3) 0.014(2)
C7_12 0.040(3) 0.032(2) 0.090(4) 0.006(2) 0.009(3) 0.014(3)
C8_12 0.045(3) 0.034(3) 0.085(4) 0.006(2) 0.009(3) 0.014(3)
C9_12 0.044(3) 0.031(2) 0.077(4) 0.005(2) 0.012(3) 0.013(2)
C10_12 0.051(3) 0.034(3) 0.073(4) 0.005(2) 0.012(3) 0.017(2)
C11_12 0.065(4) 0.038(3) 0.082(4) 0.005(3) 0.007(3) 0.022(3)
N1_13 0.050(3) 0.050(2) 0.039(2) 0.008(2) 0.002(2) 0.012(2)
C1_13 0.054(3) 0.055(3) 0.054(3) 0.011(3) 0.003(3) 0.015(3)
C2_13 0.068(4) 0.091(5) 0.056(4) 0.032(4) -0.002(3) 0.015(3)
C3_13 0.099(6) 0.090(5) 0.063(4) 0.049(4) 0.012(4) 0.016(4)
C4_13 0.132(9) 0.157(9) 0.089(6) 0.092(8) 0.019(6) 0.024(6)
C5_13 0.063(4) 0.054(3) 0.055(4) 0.004(3) 0.006(3) 0.013(3)
C6_13 0.052(4) 0.078(4) 0.053(4) 0.005(3) -0.004(3) 0.016(3)
C7_13 0.075(5) 0.077(4) 0.082(5) -0.002(4) 0.005(4) 0.023(4)
C8_13 0.062(5) 0.120(7) 0.099(6) -0.007(4) -0.018(4) 0.036(5)
C9_13 0.052(3) 0.055(3) 0.049(3) 0.013(3) 0.006(3) 0.013(3)
C10_13 0.071(4) 0.065(4) 0.046(3) 0.020(3) 0.016(3) 0.024(3)
C11_13 0.133(7) 0.088(5) 0.049(4) 0.049(5) 0.028(4) 0.021(4)
C12_13 0.162(9) 0.083(5) 0.068(5) 0.046(6) 0.031(6) 0.014(4)
C13_13 0.052(3) 0.062(3) 0.043(3) 0.010(3) 0.002(3) 0.011(3)
C14_13 0.049(3) 0.064(3) 0.044(3) 0.012(3) 0.012(3) 0.010(3)
C15_13 0.060(4) 0.064(3) 0.038(3) -0.002(3) 0.007(3) 0.013(3)
C16_13 0.089(5) 0.058(4) 0.053(4) 0.014(3) -0.003(3) 0.016(3)
N1_14 0.042(4) 0.052(4) 0.049(4) 0.012(4) 0.005(4) 0.010(3)
C1_14 0.044(5) 0.053(4) 0.050(5) 0.009(4) 0.009(4) 0.006(4)
C2_14 0.042(5) 0.057(5) 0.055(5) 0.013(4) 0.008(4) 0.004(4)
C3_14 0.046(5) 0.059(5) 0.046(5) 0.020(5) 0.008(5) 0.005(4)
C4_14 0.055(6) 0.056(5) 0.055(6) 0.014(5) 0.006(5) 0.008(5)
C5_14 0.040(4) 0.053(4) 0.051(4) 0.011(4) 0.005(4) 0.005(4)
C6_14 0.049(5) 0.057(5) 0.050(5) 0.020(4) 0.001(4) 0.000(4)
C7_14 0.049(6) 0.055(6) 0.053(6) 0.014(5) 0.007(5) -0.001(5)
C8_14 0.053(7) 0.062(7) 0.063(7) 0.011(6) 0.011(6) 0.007(6)
C9_14 0.043(4) 0.055(4) 0.049(4) 0.009(4) 0.009(4) 0.009(4)
C10_14 0.045(5) 0.063(5) 0.049(5) 0.002(4) 0.012(4) 0.007(4)
C11_14 0.049(6) 0.062(6) 0.055(6) 0.008(5) 0.009(5) 0.010(5)
C12_14 0.046(6) 0.063(7) 0.048(6) 0.003(5) 0.005(5) 0.008(5)
C13_14 0.042(5) 0.054(5) 0.048(5) 0.008(4) 0.003(4) 0.009(4)
C14_14 0.050(6) 0.052(5) 0.053(5) 0.015(5) -0.001(5) 0.008(4)
C15_14 0.057(6) 0.059(6) 0.062(6) 0.002(5) -0.009(5) 0.009(5)
C16_14 0.058(6) 0.055(6) 0.061(6) 0.002(5) 0.000(6) 0.012(5)
N1_15 0.058(4) 0.102(5) 0.091(5) 0.020(4) 0.011(4) 0.017(5)
C1_15 0.057(4) 0.102(6) 0.091(5) 0.023(5) 0.012(4) 0.013(5)
C2_15 0.050(5) 0.102(6) 0.084(6) 0.026(5) 0.011(5) 0.013(6)
C3_15 0.053(6) 0.101(7) 0.085(7) 0.026(6) 0.008(6) 0.015(6)
C4_15 0.053(7) 0.104(8) 0.084(7) 0.026(7) 0.010(7) 0.012(7)
C5_15 0.059(5) 0.100(6) 0.092(5) 0.021(5) 0.012(5) 0.015(5)
C6_15 0.058(5) 0.097(6) 0.088(6) 0.022(5) 0.010(5) 0.018(6)
C7_15 0.057(6) 0.096(7) 0.085(7) 0.022(6) 0.013(6) 0.018(6)
C8_15 0.059(7) 0.094(7) 0.084(7) 0.023(7) 0.009(7) 0.018(7)
C9_15 0.059(5) 0.102(6) 0.090(5) 0.019(5) 0.012(4) 0.019(5)
C10_15 0.059(5) 0.103(6) 0.090(5) 0.021(5) 0.010(5) 0.018(5)
C11_15 0.060(6) 0.102(7) 0.086(6) 0.020(6) 0.010(6) 0.023(6)
C12_15 0.059(7) 0.102(8) 0.085(7) 0.022(7) 0.007(7) 0.022(7)
C13_15 0.062(5) 0.105(6) 0.094(5) 0.020(5) 0.012(4) 0.016(5)
C14_15 0.065(5) 0.105(6) 0.096(6) 0.020(5) 0.012(5) 0.018(5)
C15_15 0.065(6) 0.108(7) 0.097(7) 0.019(6) 0.014(6) 0.017(7)
C16_15 0.067(7) 0.109(8) 0.100(8) 0.020(7) 0.012(7) 0.017(8)
N1B_15 0.058(4) 0.101(5) 0.091(5) 0.021(4) 0.011(4) 0.018(5)
C1B_15 0.062(5) 0.106(6) 0.095(5) 0.020(5) 0.010(4) 0.015(5)
C2B_15 0.065(5) 0.106(6) 0.095(6) 0.018(5) 0.009(5) 0.018(5)
C3B_15 0.066(6) 0.106(7) 0.098(7) 0.017(6) 0.008(6) 0.020(7)
C4B_15 0.063(7) 0.104(8) 0.099(8) 0.018(7) 0.010(7) 0.022(7)
C5B_15 0.059(5) 0.101(6) 0.092(5) 0.022(5) 0.012(5) 0.016(5)
C6B_15 0.060(6) 0.097(6) 0.088(6) 0.018(6) 0.012(5) 0.018(6)
C7B_15 0.058(6) 0.096(7) 0.085(7) 0.019(6) 0.012(6) 0.018(6)
C8B_15 0.062(7) 0.098(7) 0.086(7) 0.017(7) 0.009(7) 0.018(7)
C9B_15 0.061(4) 0.102(5) 0.091(5) 0.021(4) 0.010(4) 0.017(5)
C10B_15 0.060(5) 0.103(6) 0.090(6) 0.019(5) 0.011(5) 0.019(5)
C11B_15 0.059(6) 0.103(7) 0.086(6) 0.021(6) 0.009(6) 0.024(6)
C12B_15 0.059(7) 0.102(8) 0.086(7) 0.023(7) 0.007(7) 0.023(7)
C13B_15 0.056(5) 0.102(6) 0.090(5) 0.022(5) 0.011(4) 0.014(5)
C14B_15 0.051(5) 0.100(6) 0.083(6) 0.022(5) 0.014(5) 0.017(6)
C15B_15 0.051(6) 0.101(7) 0.083(7) 0.024(6) 0.014(6) 0.014(6)
C16B_15 0.052(7) 0.101(8) 0.082(7) 0.029(7) 0.009(7) 0.015(7)

loop_
_atom_type_symbol
_atom_type_description
_atom_type_scat_dispersion_real
_atom_type_scat_dispersion_imag
_atom_type_scat_source
C C 0.0181 0.0091 'International Tables Vol C Tables 4.2.6.8 and 6.1.1.4'
H H 0.0000 0.0000 'International Tables Vol C Tables 4.2.6.8 and 6.1.1.4'
N N 0.0311 0.0180 'International Tables Vol C Tables 4.2.6.8 and 6.1.1.4'
O O 0.0492 0.0322 'International Tables Vol C Tables 4.2.6.8 and 6.1.1.4'
Ni Ni -3.0029 0.5091 'International Tables Vol C Tables 4.2.6.8 and 6.1.1.4'

loop_
_geom_angle_atom_site_label_1
_geom_angle_atom_site_label_2
_geom_angle_atom_site_label_3
_geom_angle_site_symmetry_1
_geom_angle_site_symmetry_3
_geom_angle
_geom_angle_publ_flag
N1_1 Ni1_16 N2_2 . . 95.00(18) ?
N1_1 Ni1_16 N2_6 . . 97.14(18) ?
N2_2 Ni1_16 N2_6 . . 96.04(18) ?
N1_1 Ni1_16 O2_16 . . 91.57(15) ?
N2_2 Ni1_16 O2_16 . . 170.24(16) ?
N2_6 Ni1_16 O2_16 . . 90.27(15) ?
N1_1 Ni1_16 O3_16 . 2_666 89.85(16) ?
N2_2 Ni1_16 O3_16 . 2_666 91.28(16) ?
N2_6 Ni1_16 O3_16 . 2_666 169.37(14) ?
O2_16 Ni1_16 O3_16 . 2_666 81.51(12) ?
N1_1 Ni1_16 O1_16 . . 169.68(15) ?
N2_2 Ni1_16 O1_16 . . 90.71(15) ?
N2_6 Ni1_16 O1_16 . . 90.77(15) ?
O2_16 Ni1_16 O1_16 . . 81.74(12) ?
O3_16 Ni1_16 O1_16 2_666 . 81.42(13) ?
N1_1 Ni1_16 Ni2_16 . . 128.62(15) ?
N2_2 Ni1_16 Ni2_16 . . 66.46(13) ?
N2_6 Ni1_16 Ni2_16 . . 130.75(12) ?
O2_16 Ni1_16 Ni2_16 . . 103.78(9) ?
O3_16 Ni1_16 Ni2_16 2_666 . 46.30(9) ?
O1_16 Ni1_16 Ni2_16 . . 46.79(9) ?
N1_1 Ni1_16 Ni3_16 . 2_666 65.86(12) ?
N2_2 Ni1_16 Ni3_16 . 2_666 131.11(14) ?
N2_6 Ni1_16 Ni3_16 . 2_666 129.35(13) ?
O2_16 Ni1_16 Ni3_16 . 2_666 46.26(9) ?
O3_16 Ni1_16 Ni3_16 2_666 2_666 47.12(8) ?
O1_16 Ni1_16 Ni3_16 . 2_666 103.96(9) ?
Ni2_16 Ni1_16 Ni3_16 . 2_666 90.29(3) ?
N1_1 Ni1_16 Ni4_16 . . 132.24(14) ?
N2_2 Ni1_16 Ni4_16 . . 129.54(13) ?
N2_6 Ni1_16 Ni4_16 . . 65.90(12) ?
O2_16 Ni1_16 Ni4_16 . . 47.19(9) ?
O3_16 Ni1_16 Ni4_16 2_666 . 103.48(9) ?
O1_16 Ni1_16 Ni4_16 . . 46.11(9) ?
Ni2_16 Ni1_16 Ni4_16 . . 89.71(4) ?
Ni3_16 Ni1_16 Ni4_16 2_666 . 90.21(4) ?
N1_2 Ni2_16 N2_3 . . 95.28(17) ?
N1_2 Ni2_16 N2_5 . 2_666 95.92(19) ?
N2_3 Ni2_16 N2_5 . 2_666 97.20(18) ?
N1_2 Ni2_16 O3_16 . 2_666 90.88(15) ?
N2_3 Ni2_16 O3_16 . 2_666 169.57(14) ?
N2_5 Ni2_16 O3_16 2_666 2_666 90.51(15) ?
N1_2 Ni2_16 O1_16 . . 91.81(16) ?
N2_3 Ni2_16 O1_16 . . 89.10(15) ?
N2_5 Ni2_16 O1_16 2_666 . 169.52(15) ?
O3_16 Ni2_16 O1_16 2_666 . 82.29(12) ?
N1_2 Ni2_16 O2_16 . 2_666 170.33(16) ?
N2_3 Ni2_16 O2_16 . 2_666 90.82(14) ?
N2_5 Ni2_16 O2_16 2_666 2_666 90.75(16) ?
O3_16 Ni2_16 O2_16 2_666 2_666 82.03(12) ?
O1_16 Ni2_16 O2_16 . 2_666 80.76(12) ?
N1_2 Ni2_16 Ni1_16 . . 66.52(13) ?
N2_3 Ni2_16 Ni1_16 . . 129.06(13) ?
N2_5 Ni2_16 Ni1_16 2_666 . 130.35(13) ?
O3_16 Ni2_16 Ni1_16 2_666 . 46.73(9) ?
O1_16 Ni2_16 Ni1_16 . . 47.43(8) ?
O2_16 Ni2_16 Ni1_16 2_666 . 103.81(9) ?
N1_2 Ni2_16 Ni4_16 . 2_666 130.21(13) ?
N2_3 Ni2_16 Ni4_16 . 2_666 131.35(13) ?
N2_5 Ni2_16 Ni4_16 2_666 2_666 66.01(13) ?
O3_16 Ni2_16 Ni4_16 2_666 2_666 46.43(9) ?
O1_16 Ni2_16 Ni4_16 . 2_666 103.56(9) ?
O2_16 Ni2_16 Ni4_16 2_666 2_666 47.12(8) ?
Ni1_16 Ni2_16 Ni4_16 . 2_666 89.86(3) ?
N1_3 Ni3_16 N1_4 . . 95.82(17) ?
N1_3 Ni3_16 N2_1 . 2_666 98.03(17) ?
N1_4 Ni3_16 N2_1 . 2_666 94.35(17) ?
N1_3 Ni3_16 O2_16 . 2_666 91.85(15) ?
N1_4 Ni3_16 O2_16 . 2_666 169.49(15) ?
N2_1 Ni3_16 O2_16 2_666 2_666 91.68(15) ?
N1_3 Ni3_16 O1_16 . . 89.74(14) ?
N1_4 Ni3_16 O1_16 . . 91.29(15) ?
N2_1 Ni3_16 O1_16 2_666 . 169.88(14) ?
O2_16 Ni3_16 O1_16 2_666 . 81.54(12) ?
N1_3 Ni3_16 O3_16 . . 169.23(14) ?
N1_4 Ni3_16 O3_16 . . 90.20(15) ?
N2_1 Ni3_16 O3_16 2_666 . 90.39(14) ?
O2_16 Ni3_16 O3_16 2_666 . 81.15(12) ?
O1_16 Ni3_16 O3_16 . . 81.18(12) ?
N1_3 Ni3_16 Ni4_16 . . 128.72(13) ?
N1_4 Ni3_16 Ni4_16 . . 66.33(12) ?
N2_1 Ni3_16 Ni4_16 2_666 . 129.49(13) ?
O2_16 Ni3_16 Ni4_16 2_666 . 103.23(9) ?
O1_16 Ni3_16 Ni4_16 . . 46.23(9) ?
O3_16 Ni3_16 Ni4_16 . . 46.48(9) ?
N1_3 Ni3_16 Ni1_16 . 2_666 131.72(13) ?
N1_4 Ni3_16 Ni1_16 . 2_666 129.31(12) ?
N2_1 Ni3_16 Ni1_16 2_666 2_666 66.44(12) ?
O2_16 Ni3_16 Ni1_16 2_666 2_666 46.43(9) ?
O1_16 Ni3_16 Ni1_16 . 2_666 103.52(9) ?
O3_16 Ni3_16 Ni1_16 . 2_666 46.50(9) ?
Ni4_16 Ni3_16 Ni1_16 . 2_666 89.79(3) ?
N1_5 Ni4_16 N2_4 . . 94.69(17) ?
N1_5 Ni4_16 N1_6 . . 96.18(19) ?
N2_4 Ni4_16 N1_6 . . 96.75(17) ?
N1_5 Ni4_16 O1_16 . . 169.66(15) ?
N2_4 Ni4_16 O1_16 . . 93.98(15) ?
N1_6 Ni4_16 O1_16 . . 88.37(16) ?
N1_5 Ni4_16 O3_16 . . 92.59(16) ?
N2_4 Ni4_16 O3_16 . . 88.08(15) ?
N1_6 Ni4_16 O3_16 . . 169.59(15) ?
O1_16 Ni4_16 O3_16 . . 82.08(12) ?
N1_5 Ni4_16 O2_16 . . 88.54(15) ?
N2_4 Ni4_16 O2_16 . . 169.34(15) ?
N1_6 Ni4_16 O2_16 . . 92.99(15) ?
O1_16 Ni4_16 O2_16 . . 81.94(12) ?
O3_16 Ni4_16 O2_16 . . 81.62(12) ?
N1_5 Ni4_16 Ni3_16 . . 133.37(14) ?
N2_4 Ni4_16 Ni3_16 . . 66.39(12) ?
N1_6 Ni4_16 Ni3_16 . . 126.91(13) ?
O1_16 Ni4_16 Ni3_16 . . 46.67(9) ?
O3_16 Ni4_16 Ni3_16 . . 47.15(8) ?
O2_16 Ni4_16 Ni3_16 . . 104.16(9) ?
N1_5 Ni4_16 Ni1_16 . . 126.76(13) ?
N2_4 Ni4_16 Ni1_16 . . 135.27(12) ?
N1_6 Ni4_16 Ni1_16 . . 66.09(13) ?
O1_16 Ni4_16 Ni1_16 . . 47.23(8) ?
O3_16 Ni4_16 Ni1_16 . . 104.07(9) ?
O2_16 Ni4_16 Ni1_16 . . 46.32(8) ?
Ni3_16 Ni4_16 Ni1_16 . . 90.62(4) ?
N1_5 Ni4_16 Ni2_16 . 2_666 66.19(13) ?
N2_4 Ni4_16 Ni2_16 . 2_666 125.65(12) ?
N1_6 Ni4_16 Ni2_16 . 2_666 133.89(12) ?
O1_16 Ni4_16 Ni2_16 . 2_666 104.05(9) ?
O3_16 Ni4_16 Ni2_16 . 2_666 46.05(8) ?
O2_16 Ni4_16 Ni2_16 . 2_666 47.00(9) ?
Ni3_16 Ni4_16 Ni2_16 . 2_666 90.05(3) ?
Ni1_16 Ni4_16 Ni2_16 . 2_666 90.12(4) ?
N2_7 Ni5_16 N2_12 . 2_665 95.27(15) ?
N2_7 Ni5_16 N1_8 . . 94.94(15) ?
N2_12 Ni5_16 N1_8 2_665 . 97.94(15) ?
N2_7 Ni5_16 O6_16 . . 91.02(13) ?
N2_12 Ni5_16 O6_16 2_665 . 90.20(14) ?
N1_8 Ni5_16 O6_16 . . 169.41(12) ?
N2_7 Ni5_16 O5_16 . 2_665 170.36(13) ?
N2_12 Ni5_16 O5_16 2_665 2_665 90.79(14) ?
N1_8 Ni5_16 O5_16 . 2_665 91.62(13) ?
O6_16 Ni5_16 O5_16 . 2_665 81.46(11) ?
N2_7 Ni5_16 O4_16 . . 91.06(13) ?
N2_12 Ni5_16 O4_16 2_665 . 169.53(13) ?
N1_8 Ni5_16 O4_16 . . 89.79(13) ?
O6_16 Ni5_16 O4_16 . . 81.35(11) ?
O5_16 Ni5_16 O4_16 2_665 . 81.90(11) ?
N2_7 Ni5_16 Ni8_16 . . 66.19(11) ?
N2_12 Ni5_16 Ni8_16 2_665 . 129.32(11) ?
N1_8 Ni5_16 Ni8_16 . . 128.93(11) ?
O6_16 Ni5_16 Ni8_16 . . 46.59(8) ?
O5_16 Ni5_16 Ni8_16 2_665 . 104.18(8) ?
O4_16 Ni5_16 Ni8_16 . . 46.72(8) ?
N2_7 Ni5_16 Ni6_16 . . 130.75(11) ?
N2_12 Ni5_16 Ni6_16 2_665 . 130.84(11) ?
N1_8 Ni5_16 Ni6_16 . . 66.27(10) ?
O6_16 Ni5_16 Ni6_16 . . 103.26(8) ?
O5_16 Ni5_16 Ni6_16 2_665 . 46.62(8) ?
O4_16 Ni5_16 Ni6_16 . . 46.70(8) ?
Ni8_16 Ni5_16 Ni6_16 . . 90.18(4) ?
N2_8 Ni6_16 N1_11 . . 96.21(16) ?
N2_8 Ni6_16 N1_10 . . 96.19(16) ?
N1_11 Ni6_16 N1_10 . . 94.92(17) ?
N2_8 Ni6_16 O6_16 . 2_665 169.19(13) ?
N1_11 Ni6_16 O6_16 . 2_665 92.73(13) ?
N1_10 Ni6_16 O6_16 . 2_665 89.06(14) ?
N2_8 Ni6_16 O5_16 . 2_665 92.29(14) ?
N1_11 Ni6_16 O5_16 . 2_665 89.41(14) ?
N1_10 Ni6_16 O5_16 . 2_665 170.00(14) ?
O6_16 Ni6_16 O5_16 2_665 2_665 81.72(11) ?
N2_8 Ni6_16 O4_16 . . 89.20(13) ?
N1_11 Ni6_16 O4_16 . . 170.19(14) ?
N1_10 Ni6_16 O4_16 . . 92.62(14) ?
O6_16 Ni6_16 O4_16 2_665 . 81.11(11) ?
O5_16 Ni6_16 O4_16 2_665 . 82.19(11) ?
N2_8 Ni6_16 Ni8_16 . 2_665 132.80(12) ?
N1_11 Ni6_16 Ni8_16 . 2_665 66.24(11) ?
N1_10 Ni6_16 Ni8_16 . 2_665 127.36(11) ?
O6_16 Ni6_16 Ni8_16 2_665 2_665 46.73(8) ?
O5_16 Ni6_16 Ni8_16 2_665 2_665 46.90(8) ?
O4_16 Ni6_16 Ni8_16 . 2_665 104.13(8) ?
N2_8 Ni6_16 Ni5_16 . . 66.20(11) ?
N1_11 Ni6_16 Ni5_16 . . 128.58(12) ?
N1_10 Ni6_16 Ni5_16 . . 133.13(12) ?
O6_16 Ni6_16 Ni5_16 2_665 . 103.38(8) ?
O5_16 Ni6_16 Ni5_16 2_665 . 46.79(8) ?
O4_16 Ni6_16 Ni5_16 . . 46.88(8) ?
Ni8_16 Ni6_16 Ni5_16 2_665 . 90.34(4) ?
N2_8 Ni6_16 Ni7_16 . . 127.44(12) ?
N1_11 Ni6_16 Ni7_16 . . 132.64(12) ?
N1_10 Ni6_16 Ni7_16 . . 66.20(11) ?
O6_16 Ni6_16 Ni7_16 2_665 . 46.80(8) ?
O5_16 Ni6_16 Ni7_16 2_665 . 104.34(8) ?
O4_16 Ni6_16 Ni7_16 . . 46.13(8) ?
Ni8_16 Ni6_16 Ni7_16 2_665 . 90.56(3) ?
Ni5_16 Ni6_16 Ni7_16 . . 89.88(4) ?
N1_12 Ni7_16 N2_9 . . 97.77(16) ?
N1_12 Ni7_16 N2_10 . . 95.08(16) ?
N2_9 Ni7_16 N2_10 . . 95.43(16) ?
N1_12 Ni7_16 O4_16 . . 169.64(14) ?
N2_9 Ni7_16 O4_16 . . 89.17(13) ?
N2_10 Ni7_16 O4_16 . . 91.89(13) ?
N1_12 Ni7_16 O5_16 . . 90.29(13) ?
N2_9 Ni7_16 O5_16 . . 92.73(13) ?
N2_10 Ni7_16 O5_16 . . 169.53(14) ?
O4_16 Ni7_16 O5_16 . . 81.67(11) ?
N1_12 Ni7_16 O6_16 . 2_665 90.97(14) ?
N2_9 Ni7_16 O6_16 . 2_665 169.26(13) ?
N2_10 Ni7_16 O6_16 . 2_665 89.96(14) ?
O4_16 Ni7_16 O6_16 . 2_665 81.36(11) ?
O5_16 Ni7_16 O6_16 . 2_665 80.95(11) ?
N1_12 Ni7_16 Ni6_16 . . 130.36(12) ?
N2_9 Ni7_16 Ni6_16 . . 128.11(11) ?
N2_10 Ni7_16 Ni6_16 . . 66.15(11) ?
O4_16 Ni7_16 Ni6_16 . . 46.72(8) ?
O5_16 Ni7_16 Ni6_16 . . 103.58(8) ?
O6_16 Ni7_16 Ni6_16 2_665 . 46.51(8) ?
N1_12 Ni7_16 Ni8_16 . . 129.86(12) ?
N2_9 Ni7_16 Ni8_16 . . 66.48(10) ?
N2_10 Ni7_16 Ni8_16 . . 132.08(11) ?
O4_16 Ni7_16 Ni8_16 . . 46.63(8) ?
O5_16 Ni7_16 Ni8_16 . . 46.62(7) ?
O6_16 Ni7_16 Ni8_16 2_665 . 103.09(8) ?
Ni6_16 Ni7_16 Ni8_16 . . 90.02(4) ?
N2_11 Ni8_16 N1_7 2_665 . 95.29(16) ?
N2_11 Ni8_16 N1_9 2_665 . 96.67(16) ?
N1_7 Ni8_16 N1_9 . . 95.43(15) ?
N2_11 Ni8_16 O6_16 2_665 . 91.49(14) ?
N1_7 Ni8_16 O6_16 . . 90.78(13) ?
N1_9 Ni8_16 O6_16 . . 169.23(13) ?
N2_11 Ni8_16 O4_16 2_665 . 169.90(14) ?
N1_7 Ni8_16 O4_16 . . 91.77(13) ?
N1_9 Ni8_16 O4_16 . . 89.81(14) ?
O6_16 Ni8_16 O4_16 . . 81.18(11) ?
N2_11 Ni8_16 O5_16 2_665 . 90.91(14) ?
N1_7 Ni8_16 O5_16 . . 170.40(13) ?
N1_9 Ni8_16 O5_16 . . 91.11(13) ?
O6_16 Ni8_16 O5_16 . . 81.72(11) ?
O4_16 Ni8_16 O5_16 . . 81.21(11) ?
N2_11 Ni8_16 Ni6_16 2_665 2_665 66.39(12) ?
N1_7 Ni8_16 Ni6_16 . 2_665 129.94(11) ?
N1_9 Ni8_16 Ni6_16 . 2_665 131.27(11) ?
O6_16 Ni8_16 Ni6_16 . 2_665 46.78(8) ?
O4_16 Ni8_16 Ni6_16 . 2_665 103.53(8) ?
O5_16 Ni8_16 Ni6_16 . 2_665 46.86(8) ?
N2_11 Ni8_16 Ni5_16 2_665 . 130.42(12) ?
N1_7 Ni8_16 Ni5_16 . . 66.58(11) ?
N1_9 Ni8_16 Ni5_16 . . 129.32(11) ?
O6_16 Ni8_16 Ni5_16 . . 46.16(8) ?
O4_16 Ni8_16 Ni5_16 . . 46.95(8) ?
O5_16 Ni8_16 Ni5_16 . . 103.83(8) ?
Ni6_16 Ni8_16 Ni5_16 2_665 . 89.91(3) ?
N2_11 Ni8_16 Ni7_16 2_665 . 130.43(12) ?
N1_7 Ni8_16 Ni7_16 . . 130.77(11) ?
N1_9 Ni8_16 Ni7_16 . . 66.01(10) ?
O6_16 Ni8_16 Ni7_16 . . 103.30(8) ?
O4_16 Ni8_16 Ni7_16 . . 46.09(8) ?
O5_16 Ni8_16 Ni7_16 . . 46.59(8) ?
Ni6_16 Ni8_16 Ni7_16 2_665 . 90.12(4) ?
Ni5_16 Ni8_16 Ni7_16 . . 89.92(4) ?
Ni4_16 O1_16 Ni3_16 . . 87.10(12) ?
Ni4_16 O1_16 Ni2_16 . . 152.37(16) ?
Ni3_16 O1_16 Ni2_16 . . 87.46(13) ?
Ni4_16 O1_16 Ni1_16 . . 86.66(12) ?
Ni3_16 O1_16 Ni1_16 . . 152.52(16) ?
Ni2_16 O1_16 Ni1_16 . . 85.78(12) ?
Ni4_16 O1_16 H1_16 . . 104.3(11) ?
Ni3_16 O1_16 H1_16 . . 104.6(11) ?
Ni2_16 O1_16 H1_16 . . 103.3(11) ?
Ni1_16 O1_16 H1_16 . . 102.9(11) ?
Ni3_16 O2_16 Ni1_16 2_666 . 87.31(12) ?
Ni3_16 O2_16 Ni2_16 2_666 2_666 87.38(12) ?
Ni1_16 O2_16 Ni2_16 . 2_666 152.39(16) ?
Ni3_16 O2_16 Ni4_16 2_666 . 152.62(16) ?
Ni1_16 O2_16 Ni4_16 . . 86.49(11) ?
Ni2_16 O2_16 Ni4_16 2_666 . 85.87(11) ?
Ni3_16 O2_16 H2_16 2_666 . 105.3(11) ?
Ni1_16 O2_16 H2_16 . . 105.3(11) ?
Ni2_16 O2_16 H2_16 2_666 . 102.3(11) ?
Ni4_16 O2_16 H2_16 . . 102.1(11) ?
Ni2_16 O3_16 Ni4_16 2_666 . 87.51(12) ?
Ni2_16 O3_16 Ni1_16 2_666 2_666 86.98(12) ?
Ni4_16 O3_16 Ni1_16 . 2_666 152.43(15) ?
Ni2_16 O3_16 Ni3_16 2_666 . 152.96(15) ?
Ni4_16 O3_16 Ni3_16 . . 86.37(12) ?
Ni1_16 O3_16 Ni3_16 2_666 . 86.37(12) ?
Ni2_16 O3_16 H3_16 2_666 . 104.5(11) ?
Ni4_16 O3_16 H3_16 . . 104.1(11) ?
Ni1_16 O3_16 H3_16 2_666 . 103.5(11) ?
Ni3_16 O3_16 H3_16 . . 102.6(11) ?
Ni7_16 O4_16 Ni8_16 . . 87.27(11) ?
Ni7_16 O4_16 Ni6_16 . . 87.15(10) ?
Ni8_16 O4_16 Ni6_16 . . 152.34(15) ?
Ni7_16 O4_16 Ni5_16 . . 152.92(15) ?
Ni8_16 O4_16 Ni5_16 . . 86.33(11) ?
Ni6_16 O4_16 Ni5_16 . . 86.42(11) ?
Ni7_16 O4_16 H4_16 . . 104.6(11) ?
Ni8_16 O4_16 H4_16 . . 103.8(11) ?
Ni6_16 O4_16 H4_16 . . 103.8(11) ?
Ni5_16 O4_16 H4_16 . . 102.4(11) ?
Ni6_16 O5_16 Ni7_16 2_665 . 152.08(15) ?
Ni6_16 O5_16 Ni8_16 2_665 . 86.24(11) ?
Ni7_16 O5_16 Ni8_16 . . 86.79(11) ?
Ni6_16 O5_16 Ni5_16 2_665 2_665 86.59(12) ?
Ni7_16 O5_16 Ni5_16 . 2_665 86.99(11) ?
Ni8_16 O5_16 Ni5_16 . 2_665 151.98(15) ?
Ni6_16 O5_16 H5_16 2_665 . 104.1(11) ?
Ni7_16 O5_16 H5_16 . . 103.9(11) ?
Ni8_16 O5_16 H5_16 . . 104.7(11) ?
Ni5_16 O5_16 H5_16 2_665 . 103.3(11) ?
Ni5_16 O6_16 Ni8_16 . . 87.25(11) ?
Ni5_16 O6_16 Ni6_16 . 2_665 153.36(14) ?
Ni8_16 O6_16 Ni6_16 . 2_665 86.49(11) ?
Ni5_16 O6_16 Ni7_16 . 2_665 87.51(11) ?
Ni8_16 O6_16 Ni7_16 . 2_665 153.60(14) ?
Ni6_16 O6_16 Ni7_16 2_665 2_665 86.69(11) ?
Ni5_16 O6_16 H6_16 . . 103.8(10) ?
Ni8_16 O6_16 H6_16 . . 103.3(11) ?
Ni6_16 O6_16 H6_16 2_665 . 102.8(11) ?
Ni7_16 O6_16 H6_16 2_665 . 103.1(11) ?
C1_1 N1_1 N2_1 . . 107.9(4) ?
C1_1 N1_1 Ni1_16 . . 135.5(4) ?
N2_1 N1_1 Ni1_16 . . 115.5(3) ?
C3_1 N2_1 N1_1 . . 107.1(4) ?
C3_1 N2_1 Ni3_16 . 2_666 139.2(4) ?
N1_1 N2_1 Ni3_16 . 2_666 112.1(3) ?
N1_1 C1_1 C2_1 . . 110.8(5) ?
N1_1 C1_1 H1_1 . . 124.6 ?
C2_1 C1_1 H1_1 . . 124.6 ?
C3_1 C2_1 C1_1 . . 102.9(4) ?
C3_1 C2_1 C4_1 . . 130.0(5) ?
C1_1 C2_1 C4_1 . . 127.0(5) ?
N2_1 C3_1 C2_1 . . 111.3(5) ?
N2_1 C3_1 H3_1 . . 124.4 ?
C2_1 C3_1 H3_1 . . 124.4 ?
C5_1 C4_1 C2_1 . . 113.8(5) ?
C5_1 C4_1 H4A_1 . . 108.8 ?
C2_1 C4_1 H4A_1 . . 108.8 ?
C5_1 C4_1 H4B_1 . . 108.8 ?
C2_1 C4_1 H4B_1 . . 108.8 ?
H4A_1 C4_1 H4B_1 . . 107.7 ?
C4_1 C5_1 C6_1 . . 116.7(6) ?
C4_1 C5_1 H5A_1 . . 108.1 ?
C6_1 C5_1 H5A_1 . . 108.1 ?
C4_1 C5_1 H5B_1 . . 108.1 ?
C6_1 C5_1 H5B_1 . . 108.1 ?
H5A_1 C5_1 H5B_1 . . 107.3 ?
C5_1 C6_1 C7_1 . . 112.7(7) ?
C5_1 C6_1 H6A_1 . . 109.0 ?
C7_1 C6_1 H6A_1 . . 109.0 ?
C5_1 C6_1 H6B_1 . . 109.0 ?
C7_1 C6_1 H6B_1 . . 109.0 ?
H6A_1 C6_1 H6B_1 . . 107.8 ?
C8_1 C7_1 C6_1 . . 114.9(8) ?
C8_1 C7_1 H7A_1 . . 108.5 ?
C6_1 C7_1 H7A_1 . . 108.5 ?
C8_1 C7_1 H7B_1 . . 108.5 ?
C6_1 C7_1 H7B_1 . . 108.5 ?
H7A_1 C7_1 H7B_1 . . 107.5 ?
C7_1 C8_1 C9_1 . . 113.8(9) ?
C7_1 C8_1 H8A_1 . . 108.8 ?
C9_1 C8_1 H8A_1 . . 108.8 ?
C7_1 C8_1 H8B_1 . . 108.8 ?
C9_1 C8_1 H8B_1 . . 108.8 ?
H8A_1 C8_1 H8B_1 . . 107.7 ?
C8_1 C9_1 C10_1 . . 113.6(10) ?
C8_1 C9_1 H9A_1 . . 108.8 ?
C10_1 C9_1 H9A_1 . . 108.8 ?
C8_1 C9_1 H9B_1 . . 108.8 ?
C10_1 C9_1 H9B_1 . . 108.8 ?
H9A_1 C9_1 H9B_1 . . 107.7 ?
C11_1 C10_1 C9_1 . . 111.0(12) ?
C11_1 C10_1 H10A_1 . . 109.4 ?
C9_1 C10_1 H10A_1 . . 109.4 ?
C11_1 C10_1 H10B_1 . . 109.4 ?
C9_1 C10_1 H10B_1 . . 109.4 ?
H10A_1 C10_1 H10B_1 . . 108.0 ?
C10_1 C11_1 H11A_1 . . 109.5 ?
C10_1 C11_1 H11B_1 . . 109.5 ?
H11A_1 C11_1 H11B_1 . . 109.5 ?
C10_1 C11_1 H11C_1 . . 109.5 ?
H11A_1 C11_1 H11C_1 . . 109.5 ?
H11B_1 C11_1 H11C_1 . . 109.5 ?
C1_2 N1_2 N2_2 . . 107.9(4) ?
C1_2 N1_2 Ni2_16 . . 138.5(4) ?
N2_2 N1_2 Ni2_16 . . 113.6(3) ?
C3_2 N2_2 N1_2 . . 107.1(5) ?
C3_2 N2_2 Ni1_16 . . 139.5(4) ?
N1_2 N2_2 Ni1_16 . . 113.3(3) ?
N1_2 C1_2 C2_2 . . 110.9(6) ?
N1_2 C1_2 H1_2 . . 124.6 ?
C2_2 C1_2 H1_2 . . 124.6 ?
C3_2 C2_2 C1_2 . . 103.7(5) ?
C3_2 C2_2 C4_2 . . 130.2(7) ?
C1_2 C2_2 C4_2 . . 126.1(7) ?
N2_2 C3_2 C2_2 . . 110.5(6) ?
N2_2 C3_2 H3_2 . . 124.8 ?
C2_2 C3_2 H3_2 . . 124.8 ?
C5_2 C4_2 C2_2 . . 118.3(6) ?
C5_2 C4_2 H4A_2 . . 107.7 ?
C2_2 C4_2 H4A_2 . . 107.7 ?
C5_2 C4_2 H4B_2 . . 107.7 ?
C2_2 C4_2 H4B_2 . . 107.7 ?
H4A_2 C4_2 H4B_2 . . 107.1 ?
C4_2 C5_2 C6_2 . . 114.8(6) ?
C4_2 C5_2 H5A_2 . . 108.6 ?
C6_2 C5_2 H5A_2 . . 108.6 ?
C4_2 C5_2 H5B_2 . . 108.6 ?
C6_2 C5_2 H5B_2 . . 108.6 ?
H5A_2 C5_2 H5B_2 . . 107.5 ?
C7_2 C6_2 C5_2 . . 120.4(6) ?
C7_2 C6_2 H6A_2 . . 107.2 ?
C5_2 C6_2 H6A_2 . . 107.2 ?
C7_2 C6_2 H6B_2 . . 107.2 ?
C5_2 C6_2 H6B_2 . . 107.2 ?
H6A_2 C6_2 H6B_2 . . 106.9 ?
C6_2 C7_2 C8_2 . . 117.2(6) ?
C6_2 C7_2 H7A_2 . . 108.0 ?
C8_2 C7_2 H7A_2 . . 108.0 ?
C6_2 C7_2 H7B_2 . . 108.0 ?
C8_2 C7_2 H7B_2 . . 108.0 ?
H7A_2 C7_2 H7B_2 . . 107.3 ?
C9_2 C8_2 C7_2 . . 120.3(6) ?
C9_2 C8_2 H8A_2 . . 107.2 ?
C7_2 C8_2 H8A_2 . . 107.2 ?
C9_2 C8_2 H8B_2 . . 107.2 ?
C7_2 C8_2 H8B_2 . . 107.2 ?
H8A_2 C8_2 H8B_2 . . 106.9 ?
C8_2 C9_2 C10_2 . . 117.8(6) ?
C8_2 C9_2 H9A_2 . . 107.9 ?
C10_2 C9_2 H9A_2 . . 107.9 ?
C8_2 C9_2 H9B_2 . . 107.9 ?
C10_2 C9_2 H9B_2 . . 107.9 ?
H9A_2 C9_2 H9B_2 . . 107.2 ?
C11_2 C10_2 C9_2 . . 120.2(7) ?
C11_2 C10_2 H10A_2 . . 107.3 ?
C9_2 C10_2 H10A_2 . . 107.3 ?
C11_2 C10_2 H10B_2 . . 107.3 ?
C9_2 C10_2 H10B_2 . . 107.3 ?
H10A_2 C10_2 H10B_2 . . 106.9 ?
C10_2 C11_2 H11A_2 . . 109.5 ?
C10_2 C11_2 H11B_2 . . 109.5 ?
H11A_2 C11_2 H11B_2 . . 109.5 ?
C10_2 C11_2 H11C_2 . . 109.5 ?
H11A_2 C11_2 H11C_2 . . 109.5 ?
H11B_2 C11_2 H11C_2 . . 109.5 ?
C1_3 N1_3 N2_3 . . 107.3(4) ?
C1_3 N1_3 Ni3_16 . . 138.7(3) ?
N2_3 N1_3 Ni3_16 . . 113.3(3) ?
C3_3 N2_3 N1_3 . . 108.0(4) ?
C3_3 N2_3 Ni2_16 . . 136.7(3) ?
N1_3 N2_3 Ni2_16 . . 114.8(3) ?
N1_3 C1_3 C2_3 . . 110.6(4) ?
N1_3 C1_3 H1_3 . . 124.7 ?
C2_3 C1_3 H1_3 . . 124.7 ?
C1_3 C2_3 C3_3 . . 103.4(4) ?
C1_3 C2_3 C4B_3 . . 127.4(5) ?
C3_3 C2_3 C4B_3 . . 129.1(5) ?
C1_3 C2_3 C4_3 . . 127.4(5) ?
C3_3 C2_3 C4_3 . . 129.1(5) ?
N2_3 C3_3 C2_3 . . 110.6(5) ?
N2_3 C3_3 H3_3 . . 124.7 ?
C2_3 C3_3 H3_3 . . 124.7 ?
C5_3 C4_3 C2_3 . . 115.5(6) ?
C5_3 C4_3 H4A_3 . . 108.4 ?
C2_3 C4_3 H4A_3 . . 108.4 ?
C5_3 C4_3 H4B_3 . . 108.4 ?
C2_3 C4_3 H4B_3 . . 108.4 ?
H4A_3 C4_3 H4B_3 . . 107.5 ?
C4_3 C5_3 C6_3 . . 115.3(8) ?
C4_3 C5_3 H5A_3 . . 108.5 ?
C6_3 C5_3 H5A_3 . . 108.5 ?
C4_3 C5_3 H5B_3 . . 108.5 ?
C6_3 C5_3 H5B_3 . . 108.5 ?
H5A_3 C5_3 H5B_3 . . 107.5 ?
C7_3 C6_3 C5_3 . . 119.6(10) ?
C7_3 C6_3 H6A_3 . . 107.4 ?
C5_3 C6_3 H6A_3 . . 107.4 ?
C7_3 C6_3 H6B_3 . . 107.4 ?
C5_3 C6_3 H6B_3 . . 107.4 ?
H6A_3 C6_3 H6B_3 . . 107.0 ?
C6_3 C7_3 C8_3 . . 120.0(10) ?
C6_3 C7_3 H7A_3 . . 107.3 ?
C8_3 C7_3 H7A_3 . . 107.3 ?
C6_3 C7_3 H7B_3 . . 107.3 ?
C8_3 C7_3 H7B_3 . . 107.3 ?
H7A_3 C7_3 H7B_3 . . 106.9 ?
C7_3 C8_3 C9_3 . . 114.3(11) ?
C7_3 C8_3 H8A_3 . . 108.7 ?
C9_3 C8_3 H8A_3 . . 108.7 ?
C7_3 C8_3 H8B_3 . . 108.7 ?
C9_3 C8_3 H8B_3 . . 108.7 ?
H8A_3 C8_3 H8B_3 . . 107.6 ?
C10_3 C9_3 C8_3 . . 109.9(11) ?
C10_3 C9_3 H9A_3 . . 109.7 ?
C8_3 C9_3 H9A_3 . . 109.7 ?
C10_3 C9_3 H9B_3 . . 109.7 ?
C8_3 C9_3 H9B_3 . . 109.7 ?
H9A_3 C9_3 H9B_3 . . 108.2 ?
C11_3 C10_3 C9_3 . . 113.1(13) ?
C11_3 C10_3 H10A_3 . . 109.0 ?
C9_3 C10_3 H10A_3 . . 109.0 ?
C11_3 C10_3 H10B_3 . . 109.0 ?
C9_3 C10_3 H10B_3 . . 109.0 ?
H10A_3 C10_3 H10B_3 . . 107.8 ?
C10_3 C11_3 H11A_3 . . 109.5 ?
C10_3 C11_3 H11B_3 . . 109.5 ?
H11A_3 C11_3 H11B_3 . . 109.5 ?
C10_3 C11_3 H11C_3 . . 109.5 ?
H11A_3 C11_3 H11C_3 . . 109.5 ?
H11B_3 C11_3 H11C_3 . . 109.5 ?
C5B_3 C4B_3 C2_3 . . 117.9(11) ?
C5B_3 C4B_3 H4BA_3 . . 107.8 ?
C2_3 C4B_3 H4BA_3 . . 107.8 ?
C5B_3 C4B_3 H4BB_3 . . 107.8 ?
C2_3 C4B_3 H4BB_3 . . 107.8 ?
H4BA_3 C4B_3 H4BB_3 . . 107.2 ?
C4B_3 C5B_3 C6B_3 . . 126.0(18) ?
C4B_3 C5B_3 H5BA_3 . . 105.8 ?
C6B_3 C5B_3 H5BA_3 . . 105.8 ?
C4B_3 C5B_3 H5BB_3 . . 105.8 ?
C6B_3 C5B_3 H5BB_3 . . 105.8 ?
H5BA_3 C5B_3 H5BB_3 . . 106.2 ?
C7B_3 C6B_3 C5B_3 . . 128(2) ?
C7B_3 C6B_3 H6BA_3 . . 105.2 ?
C5B_3 C6B_3 H6BA_3 . . 105.2 ?
C7B_3 C6B_3 H6BB_3 . . 105.2 ?
C5B_3 C6B_3 H6BB_3 . . 105.2 ?
H6BA_3 C6B_3 H6BB_3 . . 105.9 ?
C6B_3 C7B_3 C8B_3 . . 117(2) ?
C6B_3 C7B_3 H7BA_3 . . 108.0 ?
C8B_3 C7B_3 H7BA_3 . . 108.0 ?
C6B_3 C7B_3 H7BB_3 . . 108.0 ?
C8B_3 C7B_3 H7BB_3 . . 108.0 ?
H7BA_3 C7B_3 H7BB_3 . . 107.2 ?
C7B_3 C8B_3 C9B_3 . . 111.4(19) ?
C7B_3 C8B_3 H8BA_3 . . 109.3 ?
C9B_3 C8B_3 H8BA_3 . . 109.3 ?
C7B_3 C8B_3 H8BB_3 . . 109.3 ?
C9B_3 C8B_3 H8BB_3 . . 109.3 ?
H8BA_3 C8B_3 H8BB_3 . . 108.0 ?
C10B_3 C9B_3 C8B_3 . . 117(2) ?
C10B_3 C9B_3 H9BA_3 . . 108.0 ?
C8B_3 C9B_3 H9BA_3 . . 108.0 ?
C10B_3 C9B_3 H9BB_3 . . 108.0 ?
C8B_3 C9B_3 H9BB_3 . . 108.0 ?
H9BA_3 C9B_3 H9BB_3 . . 107.2 ?
C11B_3 C10B_3 C9B_3 . . 113(2) ?
C11B_3 C10B_3 H10C_3 . . 109.1 ?
C9B_3 C10B_3 H10C_3 . . 109.1 ?
C11B_3 C10B_3 H10D_3 . . 109.1 ?
C9B_3 C10B_3 H10D_3 . . 109.1 ?
H10C_3 C10B_3 H10D_3 . . 107.8 ?
C10B_3 C11B_3 H11D_3 . . 109.5 ?
C10B_3 C11B_3 H11E_3 . . 109.5 ?
H11D_3 C11B_3 H11E_3 . . 109.5 ?
C10B_3 C11B_3 H11F_3 . . 109.5 ?
H11D_3 C11B_3 H11F_3 . . 109.5 ?
H11E_3 C11B_3 H11F_3 . . 109.5 ?
C1_4 N1_4 N2_4 . . 107.4(4) ?
C1_4 N1_4 Ni3_16 . . 136.4(4) ?
N2_4 N1_4 Ni3_16 . . 113.2(3) ?
C3_4 N2_4 N1_4 . . 107.7(4) ?
C3_4 N2_4 Ni4_16 . . 138.2(4) ?
N1_4 N2_4 Ni4_16 . . 113.5(3) ?
N1_4 C1_4 C2_4 . . 111.0(5) ?
N1_4 C1_4 H1_4 . . 124.5 ?
C2_4 C1_4 H1_4 . . 124.5 ?
C1_4 C2_4 C3_4 . . 103.2(4) ?
C1_4 C2_4 C4B_4 . . 129.3(6) ?
C3_4 C2_4 C4B_4 . . 127.4(6) ?
C1_4 C2_4 C4_4 . . 129.3(6) ?
C3_4 C2_4 C4_4 . . 127.4(6) ?
N2_4 C3_4 C2_4 . . 110.8(5) ?
N2_4 C3_4 H3_4 . . 124.6 ?
C2_4 C3_4 H3_4 . . 124.6 ?
C2_4 C4_4 C5_4 . . 111.5(13) ?
C2_4 C4_4 H4A_4 . . 109.3 ?
C5_4 C4_4 H4A_4 . . 109.3 ?
C2_4 C4_4 H4B_4 . . 109.3 ?
C5_4 C4_4 H4B_4 . . 109.3 ?
H4A_4 C4_4 H4B_4 . . 108.0 ?
C6_4 C5_4 C4_4 . . 121.3(14) ?
C6_4 C5_4 H5A_4 . . 107.0 ?
C4_4 C5_4 H5A_4 . . 107.0 ?
C6_4 C5_4 H5B_4 . . 107.0 ?
C4_4 C5_4 H5B_4 . . 107.0 ?
H5A_4 C5_4 H5B_4 . . 106.7 ?
C5_4 C6_4 C7_4 . . 114.1(15) ?
C5_4 C6_4 H6A_4 . . 108.7 ?
C7_4 C6_4 H6A_4 . . 108.7 ?
C5_4 C6_4 H6B_4 . . 108.7 ?
C7_4 C6_4 H6B_4 . . 108.7 ?
H6A_4 C6_4 H6B_4 . . 107.6 ?
C8_4 C7_4 C6_4 . . 116.2(12) ?
C8_4 C7_4 H7A_4 . . 108.2 ?
C6_4 C7_4 H7A_4 . . 108.2 ?
C8_4 C7_4 H7B_4 . . 108.2 ?
C6_4 C7_4 H7B_4 . . 108.2 ?
H7A_4 C7_4 H7B_4 . . 107.4 ?
C9_4 C8_4 C7_4 . . 113.0(12) ?
C9_4 C8_4 H8A_4 . . 109.0 ?
C7_4 C8_4 H8A_4 . . 109.0 ?
C9_4 C8_4 H8B_4 . . 109.0 ?
C7_4 C8_4 H8B_4 . . 109.0 ?
H8A_4 C8_4 H8B_4 . . 107.8 ?
C8_4 C9_4 C10_4 . . 112.4(13) ?
C8_4 C9_4 H9A_4 . . 109.1 ?
C10_4 C9_4 H9A_4 . . 109.1 ?
C8_4 C9_4 H9B_4 . . 109.1 ?
C10_4 C9_4 H9B_4 . . 109.1 ?
H9A_4 C9_4 H9B_4 . . 107.9 ?
C11_4 C10_4 C9_4 . . 113.2(16) ?
C11_4 C10_4 H10A_4 . . 108.9 ?
C9_4 C10_4 H10A_4 . . 108.9 ?
C11_4 C10_4 H10B_4 . . 108.9 ?
C9_4 C10_4 H10B_4 . . 108.9 ?
H10A_4 C10_4 H10B_4 . . 107.8 ?
C10_4 C11_4 H11A_4 . . 109.5 ?
C10_4 C11_4 H11B_4 . . 109.5 ?
H11A_4 C11_4 H11B_4 . . 109.5 ?
C10_4 C11_4 H11C_4 . . 109.5 ?
H11A_4 C11_4 H11C_4 . . 109.5 ?
H11B_4 C11_4 H11C_4 . . 109.5 ?
C2_4 C4B_4 C5B_4 . . 116.4(15) ?
C2_4 C4B_4 H4BA_4 . . 108.2 ?
C5B_4 C4B_4 H4BA_4 . . 108.2 ?
C2_4 C4B_4 H4BB_4 . . 108.2 ?
C5B_4 C4B_4 H4BB_4 . . 108.2 ?
H4BA_4 C4B_4 H4BB_4 . . 107.3 ?
C4B_4 C5B_4 C6B_4 . . 106.4(12) ?
C4B_4 C5B_4 H5BA_4 . . 110.5 ?
C6B_4 C5B_4 H5BA_4 . . 110.5 ?
C4B_4 C5B_4 H5BB_4 . . 110.5 ?
C6B_4 C5B_4 H5BB_4 . . 110.5 ?
H5BA_4 C5B_4 H5BB_4 . . 108.6 ?
C7B_4 C6B_4 C5B_4 . . 113.0(12) ?
C7B_4 C6B_4 H6BA_4 . . 109.0 ?
C5B_4 C6B_4 H6BA_4 . . 109.0 ?
C7B_4 C6B_4 H6BB_4 . . 109.0 ?
C5B_4 C6B_4 H6BB_4 . . 109.0 ?
H6BA_4 C6B_4 H6BB_4 . . 107.8 ?
C6B_4 C7B_4 C8B_4 . . 111.9(12) ?
C6B_4 C7B_4 H7BA_4 . . 109.2 ?
C8B_4 C7B_4 H7BA_4 . . 109.2 ?
C6B_4 C7B_4 H7BB_4 . . 109.2 ?
C8B_4 C7B_4 H7BB_4 . . 109.2 ?
H7BA_4 C7B_4 H7BB_4 . . 107.9 ?
C7B_4 C8B_4 C9B_4 . . 110.7(12) ?
C7B_4 C8B_4 H8BA_4 . . 109.5 ?
C9B_4 C8B_4 H8BA_4 . . 109.5 ?
C7B_4 C8B_4 H8BB_4 . . 109.5 ?
C9B_4 C8B_4 H8BB_4 . . 109.5 ?
H8BA_4 C8B_4 H8BB_4 . . 108.1 ?
C10B_4 C9B_4 C8B_4 . . 111.9(14) ?
C10B_4 C9B_4 H9BA_4 . . 109.2 ?
C8B_4 C9B_4 H9BA_4 . . 109.2 ?
C10B_4 C9B_4 H9BB_4 . . 109.2 ?
C8B_4 C9B_4 H9BB_4 . . 109.2 ?
H9BA_4 C9B_4 H9BB_4 . . 107.9 ?
C11B_4 C10B_4 C9B_4 . . 112.2(16) ?
C11B_4 C10B_4 H10C_4 . . 109.2 ?
C9B_4 C10B_4 H10C_4 . . 109.2 ?
C11B_4 C10B_4 H10D_4 . . 109.2 ?
C9B_4 C10B_4 H10D_4 . . 109.2 ?
H10C_4 C10B_4 H10D_4 . . 107.9 ?
C10B_4 C11B_4 H11D_4 . . 109.5 ?
C10B_4 C11B_4 H11E_4 . . 109.5 ?
H11D_4 C11B_4 H11E_4 . . 109.5 ?
C10B_4 C11B_4 H11F_4 . . 109.5 ?
H11D_4 C11B_4 H11F_4 . . 109.5 ?
H11E_4 C11B_4 H11F_4 . . 109.5 ?
C1_5 N1_5 N2_5 . . 107.3(4) ?
C1_5 N1_5 Ni4_16 . . 137.8(4) ?
N2_5 N1_5 Ni4_16 . . 113.9(3) ?
C3_5 N2_5 N1_5 . . 108.2(5) ?
C3_5 N2_5 Ni2_16 . 2_666 138.5(4) ?
N1_5 N2_5 Ni2_16 . 2_666 113.3(3) ?
N1_5 C1_5 C2_5 . . 111.2(5) ?
N1_5 C1_5 H1_5 . . 124.4 ?
C2_5 C1_5 H1_5 . . 124.4 ?
C1_5 C2_5 C3_5 . . 103.4(5) ?
C1_5 C2_5 C4B_5 . . 129.1(6) ?
C3_5 C2_5 C4B_5 . . 127.4(6) ?
C1_5 C2_5 C4_5 . . 129.1(6) ?
C3_5 C2_5 C4_5 . . 127.4(6) ?
N2_5 C3_5 C2_5 . . 110.0(5) ?
N2_5 C3_5 H3_5 . . 125.0 ?
C2_5 C3_5 H3_5 . . 125.0 ?
C5_5 C4_5 C2_5 . . 114.3(9) ?
C5_5 C4_5 H4A_5 . . 108.7 ?
C2_5 C4_5 H4A_5 . . 108.7 ?
C5_5 C4_5 H4B_5 . . 108.7 ?
C2_5 C4_5 H4B_5 . . 108.7 ?
H4A_5 C4_5 H4B_5 . . 107.6 ?
C4_5 C5_5 C6_5 . . 115.1(13) ?
C4_5 C5_5 H5A_5 . . 108.5 ?
C6_5 C5_5 H5A_5 . . 108.5 ?
C4_5 C5_5 H5B_5 . . 108.5 ?
C6_5 C5_5 H5B_5 . . 108.5 ?
H5A_5 C5_5 H5B_5 . . 107.5 ?
C7_5 C6_5 C5_5 . . 108.7(14) ?
C7_5 C6_5 H6A_5 . . 109.9 ?
C5_5 C6_5 H6A_5 . . 109.9 ?
C7_5 C6_5 H6B_5 . . 109.9 ?
C5_5 C6_5 H6B_5 . . 109.9 ?
H6A_5 C6_5 H6B_5 . . 108.3 ?
C8_5 C7_5 C6_5 . . 117.0(17) ?
C8_5 C7_5 H7A_5 . . 108.1 ?
C6_5 C7_5 H7A_5 . . 108.1 ?
C8_5 C7_5 H7B_5 . . 108.1 ?
C6_5 C7_5 H7B_5 . . 108.1 ?
H7A_5 C7_5 H7B_5 . . 107.3 ?
C9_5 C8_5 C7_5 . . 125.7(19) ?
C9_5 C8_5 H8A_5 . . 105.9 ?
C7_5 C8_5 H8A_5 . . 105.9 ?
C9_5 C8_5 H8B_5 . . 105.9 ?
C7_5 C8_5 H8B_5 . . 105.9 ?
H8A_5 C8_5 H8B_5 . . 106.2 ?
C8_5 C9_5 C10_5 . . 113.3(18) ?
C8_5 C9_5 H9A_5 . . 108.9 ?
C10_5 C9_5 H9A_5 . . 108.9 ?
C8_5 C9_5 H9B_5 . . 108.9 ?
C10_5 C9_5 H9B_5 . . 108.9 ?
H9A_5 C9_5 H9B_5 . . 107.7 ?
C11_5 C10_5 C9_5 . . 103.1(17) ?
C11_5 C10_5 H10A_5 . . 111.2 ?
C9_5 C10_5 H10A_5 . . 111.2 ?
C11_5 C10_5 H10B_5 . . 111.2 ?
C9_5 C10_5 H10B_5 . . 111.2 ?
H10A_5 C10_5 H10B_5 . . 109.1 ?
C10_5 C11_5 H11A_5 . . 109.5 ?
C10_5 C11_5 H11B_5 . . 109.5 ?
H11A_5 C11_5 H11B_5 . . 109.5 ?
C10_5 C11_5 H11C_5 . . 109.5 ?
H11A_5 C11_5 H11C_5 . . 109.5 ?
H11B_5 C11_5 H11C_5 . . 109.5 ?
C2_5 C4B_5 C5B_5 . . 112.3(10) ?
C2_5 C4B_5 H4BA_5 . . 109.2 ?
C5B_5 C4B_5 H4BA_5 . . 109.2 ?
C2_5 C4B_5 H4BB_5 . . 109.2 ?
C5B_5 C4B_5 H4BB_5 . . 109.2 ?
H4BA_5 C4B_5 H4BB_5 . . 107.9 ?
C6B_5 C5B_5 C4B_5 . . 115.9(13) ?
C6B_5 C5B_5 H5BA_5 . . 108.3 ?
C4B_5 C5B_5 H5BA_5 . . 108.3 ?
C6B_5 C5B_5 H5BB_5 . . 108.3 ?
C4B_5 C5B_5 H5BB_5 . . 108.3 ?
H5BA_5 C5B_5 H5BB_5 . . 107.4 ?
C7B_5 C6B_5 C5B_5 . . 107.5(15) ?
C7B_5 C6B_5 H6BA_5 . . 110.2 ?
C5B_5 C6B_5 H6BA_5 . . 110.2 ?
C7B_5 C6B_5 H6BB_5 . . 110.2 ?
C5B_5 C6B_5 H6BB_5 . . 110.2 ?
H6BA_5 C6B_5 H6BB_5 . . 108.5 ?
C8B_5 C7B_5 C6B_5 . . 103.7(16) ?
C8B_5 C7B_5 H7BA_5 . . 111.0 ?
C6B_5 C7B_5 H7BA_5 . . 111.0 ?
C8B_5 C7B_5 H7BB_5 . . 111.0 ?
C6B_5 C7B_5 H7BB_5 . . 111.0 ?
H7BA_5 C7B_5 H7BB_5 . . 109.0 ?
C9B_5 C8B_5 C7B_5 . . 109.7(16) ?
C9B_5 C8B_5 H8BA_5 . . 109.7 ?
C7B_5 C8B_5 H8BA_5 . . 109.7 ?
C9B_5 C8B_5 H8BB_5 . . 109.7 ?
C7B_5 C8B_5 H8BB_5 . . 109.7 ?
H8BA_5 C8B_5 H8BB_5 . . 108.2 ?
C8B_5 C9B_5 C10B_5 . . 101.6(16) ?
C8B_5 C9B_5 H9BA_5 . . 111.5 ?
C10B_5 C9B_5 H9BA_5 . . 111.5 ?
C8B_5 C9B_5 H9BB_5 . . 111.5 ?
C10B_5 C9B_5 H9BB_5 . . 111.5 ?
H9BA_5 C9B_5 H9BB_5 . . 109.3 ?
C11B_5 C10B_5 C9B_5 . . 100.2(19) ?
C11B_5 C10B_5 H10C_5 . . 111.7 ?
C9B_5 C10B_5 H10C_5 . . 111.7 ?
C11B_5 C10B_5 H10D_5 . . 111.7 ?
C9B_5 C10B_5 H10D_5 . . 111.7 ?
H10C_5 C10B_5 H10D_5 . . 109.5 ?
C10B_5 C11B_5 H11D_5 . . 109.5 ?
C10B_5 C11B_5 H11E_5 . . 109.5 ?
H11D_5 C11B_5 H11E_5 . . 109.5 ?
C10B_5 C11B_5 H11F_5 . . 109.5 ?
H11D_5 C11B_5 H11F_5 . . 109.5 ?
H11E_5 C11B_5 H11F_5 . . 109.5 ?
C1_6 N1_6 N2_6 . . 107.6(4) ?
C1_6 N1_6 Ni4_16 . . 138.9(4) ?
N2_6 N1_6 Ni4_16 . . 113.3(3) ?
C3_6 N2_6 N1_6 . . 108.0(4) ?
C3_6 N2_6 Ni1_16 . . 137.8(4) ?
N1_6 N2_6 Ni1_16 . . 113.6(3) ?
N1_6 C1_6 C2_6 . . 110.5(5) ?
N1_6 C1_6 H1_6 . . 124.8 ?
C2_6 C1_6 H1_6 . . 124.8 ?
C1_6 C2_6 C3_6 . . 103.8(5) ?
C1_6 C2_6 C4_6 . . 127.6(6) ?
C3_6 C2_6 C4_6 . . 128.6(6) ?
N2_6 C3_6 C2_6 . . 110.1(5) ?
N2_6 C3_6 H3_6 . . 125.0 ?
C2_6 C3_6 H3_6 . . 125.0 ?
C2_6 C4_6 C5_6 . . 112.5(6) ?
C2_6 C4_6 H4A_6 . . 109.1 ?
C5_6 C4_6 H4A_6 . . 109.1 ?
C2_6 C4_6 H4B_6 . . 109.1 ?
C5_6 C4_6 H4B_6 . . 109.1 ?
H4A_6 C4_6 H4B_6 . . 107.8 ?
C4_6 C5_6 C6_6 . . 116.1(7) ?
C4_6 C5_6 H5A_6 . . 108.3 ?
C6_6 C5_6 H5A_6 . . 108.3 ?
C4_6 C5_6 H5B_6 . . 108.3 ?
C6_6 C5_6 H5B_6 . . 108.3 ?
H5A_6 C5_6 H5B_6 . . 107.4 ?
C7_6 C6_6 C5_6 . . 116.4(8) ?
C7_6 C6_6 H6A_6 . . 108.2 ?
C5_6 C6_6 H6A_6 . . 108.2 ?
C7_6 C6_6 H6B_6 . . 108.2 ?
C5_6 C6_6 H6B_6 . . 108.2 ?
H6A_6 C6_6 H6B_6 . . 107.3 ?
C6_6 C7_6 C8_6 . . 115.5(9) ?
C6_6 C7_6 H7A_6 . . 108.4 ?
C8_6 C7_6 H7A_6 . . 108.4 ?
C6_6 C7_6 H7B_6 . . 108.4 ?
C8_6 C7_6 H7B_6 . . 108.4 ?
H7A_6 C7_6 H7B_6 . . 107.5 ?
C7_6 C8_6 C9_6 . . 113.5(10) ?
C7_6 C8_6 H8A_6 . . 108.9 ?
C9_6 C8_6 H8A_6 . . 108.9 ?
C7_6 C8_6 H8B_6 . . 108.9 ?
C9_6 C8_6 H8B_6 . . 108.9 ?
H8A_6 C8_6 H8B_6 . . 107.7 ?
C10_6 C9_6 C8_6 . . 117.3(13) ?
C10_6 C9_6 H9A_6 . . 108.0 ?
C8_6 C9_6 H9A_6 . . 108.0 ?
C10_6 C9_6 H9B_6 . . 108.0 ?
C8_6 C9_6 H9B_6 . . 108.0 ?
H9A_6 C9_6 H9B_6 . . 107.2 ?
C9_6 C10_6 C11_6 . . 114.8(15) ?
C9_6 C10_6 H10A_6 . . 108.6 ?
C11_6 C10_6 H10A_6 . . 108.6 ?
C9_6 C10_6 H10B_6 . . 108.6 ?
C11_6 C10_6 H10B_6 . . 108.6 ?
H10A_6 C10_6 H10B_6 . . 107.5 ?
C10_6 C11_6 H11A_6 . . 109.5 ?
C10_6 C11_6 H11B_6 . . 109.5 ?
H11A_6 C11_6 H11B_6 . . 109.5 ?
C10_6 C11_6 H11C_6 . . 109.5 ?
H11A_6 C11_6 H11C_6 . . 109.5 ?
H11B_6 C11_6 H11C_6 . . 109.5 ?
C1_7 N1_7 N2_7 . . 107.3(4) ?
C1_7 N1_7 Ni8_16 . . 139.4(3) ?
N2_7 N1_7 Ni8_16 . . 113.3(3) ?
C3_7 N2_7 N1_7 . . 107.6(4) ?
C3_7 N2_7 Ni5_16 . . 138.4(3) ?
N1_7 N2_7 Ni5_16 . . 114.0(3) ?
N1_7 C1_7 C2_7 . . 110.8(4) ?
N1_7 C1_7 H1_7 . . 124.6 ?
C2_7 C1_7 H1_7 . . 124.6 ?
C3_7 C2_7 C1_7 . . 103.5(4) ?
C3_7 C2_7 C4_7 . . 127.2(5) ?
C1_7 C2_7 C4_7 . . 129.2(5) ?
N2_7 C3_7 C2_7 . . 110.9(4) ?
N2_7 C3_7 H3_7 . . 124.6 ?
C2_7 C3_7 H3_7 . . 124.6 ?
C2_7 C4_7 C5B_7 . . 114.2(5) ?
C2_7 C4_7 C5_7 . . 114.2(5) ?
C2_7 C4_7 H4A_7 . . 108.7 ?
C5_7 C4_7 H4A_7 . . 108.7 ?
C2_7 C4_7 H4B_7 . . 108.7 ?
C5_7 C4_7 H4B_7 . . 108.7 ?
H4A_7 C4_7 H4B_7 . . 107.6 ?
C4_7 C5_7 C6_7 . . 110.5(11) ?
C4_7 C5_7 H5A_7 . . 109.5 ?
C6_7 C5_7 H5A_7 . . 109.5 ?
C4_7 C5_7 H5B_7 . . 109.5 ?
C6_7 C5_7 H5B_7 . . 109.5 ?
H5A_7 C5_7 H5B_7 . . 108.1 ?
C7_7 C6_7 C5_7 . . 113.2(16) ?
C7_7 C6_7 H6A_7 . . 108.9 ?
C5_7 C6_7 H6A_7 . . 108.9 ?
C7_7 C6_7 H6B_7 . . 108.9 ?
C5_7 C6_7 H6B_7 . . 108.9 ?
H6A_7 C6_7 H6B_7 . . 107.7 ?
C6_7 C7_7 C8_7 . . 115.6(15) ?
C6_7 C7_7 H7A_7 . . 108.4 ?
C8_7 C7_7 H7A_7 . . 108.4 ?
C6_7 C7_7 H7B_7 . . 108.4 ?
C8_7 C7_7 H7B_7 . . 108.4 ?
H7A_7 C7_7 H7B_7 . . 107.5 ?
C7_7 C8_7 C9_7 . . 113.1(15) ?
C7_7 C8_7 H8A_7 . . 109.0 ?
C9_7 C8_7 H8A_7 . . 109.0 ?
C7_7 C8_7 H8B_7 . . 109.0 ?
C9_7 C8_7 H8B_7 . . 109.0 ?
H8A_7 C8_7 H8B_7 . . 107.8 ?
C10_7 C9_7 C8_7 . . 112.5(15) ?
C10_7 C9_7 H9A_7 . . 109.1 ?
C8_7 C9_7 H9A_7 . . 109.1 ?
C10_7 C9_7 H9B_7 . . 109.1 ?
C8_7 C9_7 H9B_7 . . 109.1 ?
H9A_7 C9_7 H9B_7 . . 107.8 ?
C11_7 C10_7 C9_7 . . 110.0(16) ?
C11_7 C10_7 H10A_7 . . 109.7 ?
C9_7 C10_7 H10A_7 . . 109.7 ?
C11_7 C10_7 H10B_7 . . 109.7 ?
C9_7 C10_7 H10B_7 . . 109.7 ?
H10A_7 C10_7 H10B_7 . . 108.2 ?
C10_7 C11_7 H11A_7 . . 109.5 ?
C10_7 C11_7 H11B_7 . . 109.5 ?
H11A_7 C11_7 H11B_7 . . 109.5 ?
C10_7 C11_7 H11C_7 . . 109.5 ?
H11A_7 C11_7 H11C_7 . . 109.5 ?
H11B_7 C11_7 H11C_7 . . 109.5 ?
C4_7 C5B_7 C6B_7 . . 116.2(9) ?
C4_7 C5B_7 H5BA_7 . . 108.2 ?
C6B_7 C5B_7 H5BA_7 . . 108.2 ?
C4_7 C5B_7 H5BB_7 . . 108.2 ?
C6B_7 C5B_7 H5BB_7 . . 108.2 ?
H5BA_7 C5B_7 H5BB_7 . . 107.4 ?
C7B_7 C6B_7 C5B_7 . . 113.4(14) ?
C7B_7 C6B_7 H6BA_7 . . 108.9 ?
C5B_7 C6B_7 H6BA_7 . . 108.9 ?
C7B_7 C6B_7 H6BB_7 . . 108.9 ?
C5B_7 C6B_7 H6BB_7 . . 108.9 ?
H6BA_7 C6B_7 H6BB_7 . . 107.7 ?
C6B_7 C7B_7 C8B_7 . . 114.5(12) ?
C6B_7 C7B_7 H7BA_7 . . 108.6 ?
C8B_7 C7B_7 H7BA_7 . . 108.6 ?
C6B_7 C7B_7 H7BB_7 . . 108.6 ?
C8B_7 C7B_7 H7BB_7 . . 108.6 ?
H7BA_7 C7B_7 H7BB_7 . . 107.6 ?
C9B_7 C8B_7 C7B_7 . . 115.7(13) ?
C9B_7 C8B_7 H8BA_7 . . 108.4 ?
C7B_7 C8B_7 H8BA_7 . . 108.4 ?
C9B_7 C8B_7 H8BB_7 . . 108.4 ?
C7B_7 C8B_7 H8BB_7 . . 108.4 ?
H8BA_7 C8B_7 H8BB_7 . . 107.4 ?
C8B_7 C9B_7 C10B_7 . . 116.7(13) ?
C8B_7 C9B_7 H9BA_7 . . 108.1 ?
C10B_7 C9B_7 H9BA_7 . . 108.1 ?
C8B_7 C9B_7 H9BB_7 . . 108.1 ?
C10B_7 C9B_7 H9BB_7 . . 108.1 ?
H9BA_7 C9B_7 H9BB_7 . . 107.3 ?
C11B_7 C10B_7 C9B_7 . . 112.2(14) ?
C11B_7 C10B_7 H10C_7 . . 109.2 ?
C9B_7 C10B_7 H10C_7 . . 109.2 ?
C11B_7 C10B_7 H10D_7 . . 109.2 ?
C9B_7 C10B_7 H10D_7 . . 109.2 ?
H10C_7 C10B_7 H10D_7 . . 107.9 ?
C10B_7 C11B_7 H11D_7 . . 109.5 ?
C10B_7 C11B_7 H11E_7 . . 109.5 ?
H11D_7 C11B_7 H11E_7 . . 109.5 ?
C10B_7 C11B_7 H11F_7 . . 109.5 ?
H11D_7 C11B_7 H11F_7 . . 109.5 ?
H11E_7 C11B_7 H11F_7 . . 109.5 ?
C1_8 N1_8 N2_8 . . 108.0(3) ?
C1_8 N1_8 Ni5_16 . . 139.0(3) ?
N2_8 N1_8 Ni5_16 . . 112.7(2) ?
C3_8 N2_8 N1_8 . . 107.2(3) ?
C3_8 N2_8 Ni6_16 . . 137.9(3) ?
N1_8 N2_8 Ni6_16 . . 114.8(3) ?
N1_8 C1_8 C2_8 . . 111.0(4) ?
N1_8 C1_8 H1_8 . . 124.5 ?
C2_8 C1_8 H1_8 . . 124.5 ?
C3_8 C2_8 C1_8 . . 102.6(4) ?
C3_8 C2_8 C4_8 . . 126.6(4) ?
C1_8 C2_8 C4_8 . . 130.8(4) ?
N2_8 C3_8 C2_8 . . 111.3(4) ?
N2_8 C3_8 H3_8 . . 124.4 ?
C2_8 C3_8 H3_8 . . 124.4 ?
C2_8 C4_8 C5_8 . . 116.1(4) ?
C2_8 C4_8 H4A_8 . . 108.3 ?
C5_8 C4_8 H4A_8 . . 108.3 ?
C2_8 C4_8 H4B_8 . . 108.3 ?
C5_8 C4_8 H4B_8 . . 108.3 ?
H4A_8 C4_8 H4B_8 . . 107.4 ?
C6_8 C5_8 C4_8 . . 116.5(5) ?
C6_8 C5_8 H5A_8 . . 108.2 ?
C4_8 C5_8 H5A_8 . . 108.2 ?
C6_8 C5_8 H5B_8 . . 108.2 ?
C4_8 C5_8 H5B_8 . . 108.2 ?
H5A_8 C5_8 H5B_8 . . 107.3 ?
C5_8 C6_8 C7_8 . . 113.2(5) ?
C5_8 C6_8 H6A_8 . . 108.9 ?
C7_8 C6_8 H6A_8 . . 108.9 ?
C5_8 C6_8 H6B_8 . . 108.9 ?
C7_8 C6_8 H6B_8 . . 108.9 ?
H6A_8 C6_8 H6B_8 . . 107.8 ?
C8_8 C7_8 C6_8 . . 115.4(6) ?
C8_8 C7_8 H7A_8 . . 108.4 ?
C6_8 C7_8 H7A_8 . . 108.4 ?
C8_8 C7_8 H7B_8 . . 108.4 ?
C6_8 C7_8 H7B_8 . . 108.4 ?
H7A_8 C7_8 H7B_8 . . 107.5 ?
C7_8 C8_8 C9_8 . . 113.5(6) ?
C7_8 C8_8 H8A_8 . . 108.9 ?
C9_8 C8_8 H8A_8 . . 108.9 ?
C7_8 C8_8 H8B_8 . . 108.9 ?
C9_8 C8_8 H8B_8 . . 108.9 ?
H8A_8 C8_8 H8B_8 . . 107.7 ?
C10_8 C9_8 C8_8 . . 114.5(7) ?
C10_8 C9_8 H9A_8 . . 108.6 ?
C8_8 C9_8 H9A_8 . . 108.6 ?
C10_8 C9_8 H9B_8 . . 108.6 ?
C8_8 C9_8 H9B_8 . . 108.6 ?
H9A_8 C9_8 H9B_8 . . 107.6 ?
C9_8 C10_8 C11_8 . . 112.6(8) ?
C9_8 C10_8 H10A_8 . . 109.1 ?
C11_8 C10_8 H10A_8 . . 109.1 ?
C9_8 C10_8 H10B_8 . . 109.1 ?
C11_8 C10_8 H10B_8 . . 109.1 ?
H10A_8 C10_8 H10B_8 . . 107.8 ?
C10_8 C11_8 H11A_8 . . 109.5 ?
C10_8 C11_8 H11B_8 . . 109.5 ?
H11A_8 C11_8 H11B_8 . . 109.5 ?
C10_8 C11_8 H11C_8 . . 109.5 ?
H11A_8 C11_8 H11C_8 . . 109.5 ?
H11B_8 C11_8 H11C_8 . . 109.5 ?
C1_9 N1_9 N2_9 . . 108.2(4) ?
C1_9 N1_9 Ni8_16 . . 136.9(3) ?
N2_9 N1_9 Ni8_16 . . 114.0(3) ?
C3_9 N2_9 N1_9 . . 107.2(4) ?
C3_9 N2_9 Ni7_16 . . 139.2(3) ?
N1_9 N2_9 Ni7_16 . . 113.4(3) ?
N1_9 C1_9 C2_9 . . 110.7(4) ?
N1_9 C1_9 H1_9 . . 124.7 ?
C2_9 C1_9 H1_9 . . 124.7 ?
C3_9 C2_9 C1_9 . . 102.8(4) ?
C3_9 C2_9 C4_9 . . 128.4(5) ?
C1_9 C2_9 C4_9 . . 128.7(4) ?
N2_9 C3_9 C2_9 . . 111.1(4) ?
N2_9 C3_9 H3_9 . . 124.4 ?
C2_9 C3_9 H3_9 . . 124.4 ?
C2_9 C4_9 C5_9 . . 113.5(4) ?
C2_9 C4_9 H4A_9 . . 108.9 ?
C5_9 C4_9 H4A_9 . . 108.9 ?
C2_9 C4_9 H4B_9 . . 108.9 ?
C5_9 C4_9 H4B_9 . . 108.9 ?
H4A_9 C4_9 H4B_9 . . 107.7 ?
C6_9 C5_9 C4_9 . . 114.3(5) ?
C6_9 C5_9 H5A_9 . . 108.7 ?
C4_9 C5_9 H5A_9 . . 108.7 ?
C6_9 C5_9 H5B_9 . . 108.7 ?
C4_9 C5_9 H5B_9 . . 108.7 ?
H5A_9 C5_9 H5B_9 . . 107.6 ?
C7_9 C6_9 C5_9 . . 116.0(5) ?
C7_9 C6_9 H6A_9 . . 108.3 ?
C5_9 C6_9 H6A_9 . . 108.3 ?
C7_9 C6_9 H6B_9 . . 108.3 ?
C5_9 C6_9 H6B_9 . . 108.3 ?
H6A_9 C6_9 H6B_9 . . 107.4 ?
C8_9 C7_9 C6_9 . . 113.4(5) ?
C8_9 C7_9 H7A_9 . . 108.9 ?
C6_9 C7_9 H7A_9 . . 108.9 ?
C8_9 C7_9 H7B_9 . . 108.9 ?
C6_9 C7_9 H7B_9 . . 108.9 ?
H7A_9 C7_9 H7B_9 . . 107.7 ?
C7_9 C8_9 C9_9 . . 114.9(6) ?
C7_9 C8_9 H8A_9 . . 108.5 ?
C9_9 C8_9 H8A_9 . . 108.5 ?
C7_9 C8_9 H8B_9 . . 108.5 ?
C9_9 C8_9 H8B_9 . . 108.5 ?
H8A_9 C8_9 H8B_9 . . 107.5 ?
C8_9 C9_9 C10_9 . . 114.2(6) ?
C8_9 C9_9 H9A_9 . . 108.7 ?
C10_9 C9_9 H9A_9 . . 108.7 ?
C8_9 C9_9 H9B_9 . . 108.7 ?
C10_9 C9_9 H9B_9 . . 108.7 ?
H9A_9 C9_9 H9B_9 . . 107.6 ?
C11_9 C10_9 C9_9 . . 113.6(8) ?
C11_9 C10_9 H10A_9 . . 108.8 ?
C9_9 C10_9 H10A_9 . . 108.8 ?
C11_9 C10_9 H10B_9 . . 108.8 ?
C9_9 C10_9 H10B_9 . . 108.8 ?
H10A_9 C10_9 H10B_9 . . 107.7 ?
C10_9 C11_9 H11A_9 . . 109.5 ?
C10_9 C11_9 H11B_9 . . 109.5 ?
H11A_9 C11_9 H11B_9 . . 109.5 ?
C10_9 C11_9 H11C_9 . . 109.5 ?
H11A_9 C11_9 H11C_9 . . 109.5 ?
H11B_9 C11_9 H11C_9 . . 109.5 ?
C1_10 N1_10 N2_10 . . 107.6(4) ?
C1_10 N1_10 Ni6_16 . . 137.6(4) ?
N2_10 N1_10 Ni6_16 . . 113.6(3) ?
C3_10 N2_10 N1_10 . . 107.9(4) ?
C3_10 N2_10 Ni7_16 . . 136.1(3) ?
N1_10 N2_10 Ni7_16 . . 114.0(3) ?
N1_10 C1_10 C2_10 . . 110.7(4) ?
N1_10 C1_10 H1_10 . . 124.7 ?
C2_10 C1_10 H1_10 . . 124.7 ?
C1_10 C2_10 C3_10 . . 103.4(4) ?
C1_10 C2_10 C4B_10 . . 128.4(5) ?
C3_10 C2_10 C4B_10 . . 127.8(5) ?
C1_10 C2_10 C4_10 . . 128.4(5) ?
C3_10 C2_10 C4_10 . . 127.8(5) ?
N2_10 C3_10 C2_10 . . 110.4(5) ?
N2_10 C3_10 H3_10 . . 124.8 ?
C2_10 C3_10 H3_10 . . 124.8 ?
C2_10 C4_10 C5_10 . . 112.3(9) ?
C2_10 C4_10 H4A_10 . . 109.1 ?
C5_10 C4_10 H4A_10 . . 109.1 ?
C2_10 C4_10 H4B_10 . . 109.1 ?
C5_10 C4_10 H4B_10 . . 109.1 ?
H4A_10 C4_10 H4B_10 . . 107.9 ?
C6_10 C5_10 C4_10 . . 112.0(13) ?
C6_10 C5_10 H5A_10 . . 109.2 ?
C4_10 C5_10 H5A_10 . . 109.2 ?
C6_10 C5_10 H5B_10 . . 109.2 ?
C4_10 C5_10 H5B_10 . . 109.2 ?
H5A_10 C5_10 H5B_10 . . 107.9 ?
C7_10 C6_10 C5_10 . . 115.0(14) ?
C7_10 C6_10 H6A_10 . . 108.5 ?
C5_10 C6_10 H6A_10 . . 108.5 ?
C7_10 C6_10 H6B_10 . . 108.5 ?
C5_10 C6_10 H6B_10 . . 108.5 ?
H6A_10 C6_10 H6B_10 . . 107.5 ?
C6_10 C7_10 C8_10 . . 113.2(14) ?
C6_10 C7_10 H7A_10 . . 108.9 ?
C8_10 C7_10 H7A_10 . . 108.9 ?
C6_10 C7_10 H7B_10 . . 108.9 ?
C8_10 C7_10 H7B_10 . . 108.9 ?
H7A_10 C7_10 H7B_10 . . 107.7 ?
C9_10 C8_10 C7_10 . . 110.1(15) ?
C9_10 C8_10 H8A_10 . . 109.6 ?
C7_10 C8_10 H8A_10 . . 109.6 ?
C9_10 C8_10 H8B_10 . . 109.6 ?
C7_10 C8_10 H8B_10 . . 109.6 ?
H8A_10 C8_10 H8B_10 . . 108.2 ?
C8_10 C9_10 C10_10 . . 121.4(19) ?
C8_10 C9_10 H9A_10 . . 107.0 ?
C10_10 C9_10 H9A_10 . . 107.0 ?
C8_10 C9_10 H9B_10 . . 107.0 ?
C10_10 C9_10 H9B_10 . . 107.0 ?
H9A_10 C9_10 H9B_10 . . 106.7 ?
C11_10 C10_10 C9_10 . . 85.6(15) ?
C11_10 C10_10 H10A_10 . . 114.4 ?
C9_10 C10_10 H10A_10 . . 114.4 ?
C11_10 C10_10 H10B_10 . . 114.4 ?
C9_10 C10_10 H10B_10 . . 114.4 ?
H10A_10 C10_10 H10B_10 . . 111.5 ?
C10_10 C11_10 H11A_10 . . 109.5 ?
C10_10 C11_10 H11B_10 . . 109.5 ?
H11A_10 C11_10 H11B_10 . . 109.5 ?
C10_10 C11_10 H11C_10 . . 109.5 ?
H11A_10 C11_10 H11C_10 . . 109.5 ?
H11B_10 C11_10 H11C_10 . . 109.5 ?
C5B_10 C4B_10 C2_10 . . 112.5(10) ?
C5B_10 C4B_10 H4BA_10 . . 109.1 ?
C2_10 C4B_10 H4BA_10 . . 109.1 ?
C5B_10 C4B_10 H4BB_10 . . 109.1 ?
C2_10 C4B_10 H4BB_10 . . 109.1 ?
H4BA_10 C4B_10 H4BB_10 . . 107.8 ?
C4B_10 C5B_10 C6B_10 . . 115.7(14) ?
C4B_10 C5B_10 H5BA_10 . . 108.3 ?
C6B_10 C5B_10 H5BA_10 . . 108.3 ?
C4B_10 C5B_10 H5BB_10 . . 108.3 ?
C6B_10 C5B_10 H5BB_10 . . 108.3 ?
H5BA_10 C5B_10 H5BB_10 . . 107.4 ?
C7B_10 C6B_10 C5B_10 . . 113.2(14) ?
C7B_10 C6B_10 H6BA_10 . . 108.9 ?
C5B_10 C6B_10 H6BA_10 . . 108.9 ?
C7B_10 C6B_10 H6BB_10 . . 108.9 ?
C5B_10 C6B_10 H6BB_10 . . 108.9 ?
H6BA_10 C6B_10 H6BB_10 . . 107.7 ?
C8B_10 C7B_10 C6B_10 . . 113.6(15) ?
C8B_10 C7B_10 H7BA_10 . . 108.8 ?
C6B_10 C7B_10 H7BA_10 . . 108.8 ?
C8B_10 C7B_10 H7BB_10 . . 108.8 ?
C6B_10 C7B_10 H7BB_10 . . 108.8 ?
H7BA_10 C7B_10 H7BB_10 . . 107.7 ?
C7B_10 C8B_10 C9B_10 . . 115.1(16) ?
C7B_10 C8B_10 H8BA_10 . . 108.5 ?
C9B_10 C8B_10 H8BA_10 . . 108.5 ?
C7B_10 C8B_10 H8BB_10 . . 108.5 ?
C9B_10 C8B_10 H8BB_10 . . 108.5 ?
H8BA_10 C8B_10 H8BB_10 . . 107.5 ?
C8B_10 C9B_10 C10B_10 . . 103.5(16) ?
C8B_10 C9B_10 H9BA_10 . . 111.1 ?
C10B_10 C9B_10 H9BA_10 . . 111.1 ?
C8B_10 C9B_10 H9BB_10 . . 111.1 ?
C10B_10 C9B_10 H9BB_10 . . 111.1 ?
H9BA_10 C9B_10 H9BB_10 . . 109.0 ?
C11B_10 C10B_10 C9B_10 . . 89.3(16) ?
C11B_10 C10B_10 H10C_10 . . 113.8 ?
C9B_10 C10B_10 H10C_10 . . 113.8 ?
C11B_10 C10B_10 H10D_10 . . 113.8 ?
C9B_10 C10B_10 H10D_10 . . 113.8 ?
H10C_10 C10B_10 H10D_10 . . 111.0 ?
C10B_10 C11B_10 H11D_10 . . 109.5 ?
C10B_10 C11B_10 H11E_10 . . 109.5 ?
H11D_10 C11B_10 H11E_10 . . 109.5 ?
C10B_10 C11B_10 H11F_10 . . 109.5 ?
H11D_10 C11B_10 H11F_10 . . 109.5 ?
H11E_10 C11B_10 H11F_10 . . 109.5 ?
C1_11 N1_11 N2_11 . . 107.5(4) ?
C1_11 N1_11 Ni6_16 . . 138.5(3) ?
N2_11 N1_11 Ni6_16 . . 113.3(3) ?
C3_11 N2_11 N1_11 . . 107.5(4) ?
C3_11 N2_11 Ni8_16 . 2_665 138.6(3) ?
N1_11 N2_11 Ni8_16 . 2_665 113.8(3) ?
N1_11 C1_11 C2_11 . . 110.8(4) ?
N1_11 C1_11 H1_11 . . 124.6 ?
C2_11 C1_11 H1_11 . . 124.6 ?
C3_11 C2_11 C1_11 . . 103.6(4) ?
C3_11 C2_11 C4_11 . . 128.6(4) ?
C1_11 C2_11 C4_11 . . 127.5(5) ?
N2_11 C3_11 C2_11 . . 110.6(4) ?
N2_11 C3_11 H3_11 . . 124.7 ?
C2_11 C3_11 H3_11 . . 124.7 ?
C2_11 C4_11 C5_11 . . 112.7(4) ?
C2_11 C4_11 H4A_11 . . 109.0 ?
C5_11 C4_11 H4A_11 . . 109.0 ?
C2_11 C4_11 H4B_11 . . 109.0 ?
C5_11 C4_11 H4B_11 . . 109.0 ?
H4A_11 C4_11 H4B_11 . . 107.8 ?
C6_11 C5_11 C4_11 . . 113.9(4) ?
C6_11 C5_11 H5A_11 . . 108.8 ?
C4_11 C5_11 H5A_11 . . 108.8 ?
C6_11 C5_11 H5B_11 . . 108.8 ?
C4_11 C5_11 H5B_11 . . 108.8 ?
H5A_11 C5_11 H5B_11 . . 107.7 ?
C5_11 C6_11 C7_11 . . 113.3(5) ?
C5_11 C6_11 H6A_11 . . 108.9 ?
C7_11 C6_11 H6A_11 . . 108.9 ?
C5_11 C6_11 H6B_11 . . 108.9 ?
C7_11 C6_11 H6B_11 . . 108.9 ?
H6A_11 C6_11 H6B_11 . . 107.7 ?
C8_11 C7_11 C6_11 . . 114.0(5) ?
C8_11 C7_11 H7A_11 . . 108.7 ?
C6_11 C7_11 H7A_11 . . 108.7 ?
C8_11 C7_11 H7B_11 . . 108.7 ?
C6_11 C7_11 H7B_11 . . 108.7 ?
H7A_11 C7_11 H7B_11 . . 107.6 ?
C7_11 C8_11 C9_11 . . 115.1(5) ?
C7_11 C8_11 H8A_11 . . 108.5 ?
C9_11 C8_11 H8A_11 . . 108.5 ?
C7_11 C8_11 H8B_11 . . 108.5 ?
C9_11 C8_11 H8B_11 . . 108.5 ?
H8A_11 C8_11 H8B_11 . . 107.5 ?
C10_11 C9_11 C8_11 . . 113.6(6) ?
C10_11 C9_11 H9A_11 . . 108.8 ?
C8_11 C9_11 H9A_11 . . 108.8 ?
C10_11 C9_11 H9B_11 . . 108.8 ?
C8_11 C9_11 H9B_11 . . 108.8 ?
H9A_11 C9_11 H9B_11 . . 107.7 ?
C11_11 C10_11 C9_11 . . 113.3(7) ?
C11_11 C10_11 H10A_11 . . 108.9 ?
C9_11 C10_11 H10A_11 . . 108.9 ?
C11_11 C10_11 H10B_11 . . 108.9 ?
C9_11 C10_11 H10B_11 . . 108.9 ?
H10A_11 C10_11 H10B_11 . . 107.7 ?
C10_11 C11_11 H11A_11 . . 109.5 ?
C10_11 C11_11 H11B_11 . . 109.5 ?
H11A_11 C11_11 H11B_11 . . 109.5 ?
C10_11 C11_11 H11C_11 . . 109.5 ?
H11A_11 C11_11 H11C_11 . . 109.5 ?
H11B_11 C11_11 H11C_11 . . 109.5 ?
C1_12 N1_12 N2_12 . . 106.7(3) ?
C1_12 N1_12 Ni7_16 . . 139.2(3) ?
N2_12 N1_12 Ni7_16 . . 113.1(3) ?
C3_12 N2_12 N1_12 . . 107.7(4) ?
C3_12 N2_12 Ni5_16 . 2_665 137.3(3) ?
N1_12 N2_12 Ni5_16 . 2_665 114.6(3) ?
N1_12 C1_12 C2_12 . . 111.9(4) ?
N1_12 C1_12 H1_12 . . 124.1 ?
C2_12 C1_12 H1_12 . . 124.1 ?
C1_12 C2_12 C3_12 . . 102.4(4) ?
C1_12 C2_12 C4_12 . . 129.7(4) ?
C3_12 C2_12 C4_12 . . 127.7(4) ?
N2_12 C3_12 C2_12 . . 111.3(4) ?
N2_12 C3_12 H3_12 . . 124.4 ?
C2_12 C3_12 H3_12 . . 124.4 ?
C2_12 C4_12 C5_12 . . 113.2(4) ?
C2_12 C4_12 H4A_12 . . 108.9 ?
C5_12 C4_12 H4A_12 . . 108.9 ?
C2_12 C4_12 H4B_12 . . 108.9 ?
C5_12 C4_12 H4B_12 . . 108.9 ?
H4A_12 C4_12 H4B_12 . . 107.7 ?
C4_12 C5_12 C6_12 . . 113.1(4) ?
C4_12 C5_12 H5A_12 . . 108.9 ?
C6_12 C5_12 H5A_12 . . 108.9 ?
C4_12 C5_12 H5B_12 . . 108.9 ?
C6_12 C5_12 H5B_12 . . 108.9 ?
H5A_12 C5_12 H5B_12 . . 107.8 ?
C7_12 C6_12 C5_12 . . 113.3(4) ?
C7_12 C6_12 H6A_12 . . 108.9 ?
C5_12 C6_12 H6A_12 . . 108.9 ?
C7_12 C6_12 H6B_12 . . 108.9 ?
C5_12 C6_12 H6B_12 . . 108.9 ?
H6A_12 C6_12 H6B_12 . . 107.7 ?
C8_12 C7_12 C6_12 . . 112.7(4) ?
C8_12 C7_12 H7A_12 . . 109.0 ?
C6_12 C7_12 H7A_12 . . 109.0 ?
C8_12 C7_12 H7B_12 . . 109.0 ?
C6_12 C7_12 H7B_12 . . 109.0 ?
H7A_12 C7_12 H7B_12 . . 107.8 ?
C7_12 C8_12 C9_12 . . 115.2(4) ?
C7_12 C8_12 H8A_12 . . 108.5 ?
C9_12 C8_12 H8A_12 . . 108.5 ?
C7_12 C8_12 H8B_12 . . 108.5 ?
C9_12 C8_12 H8B_12 . . 108.5 ?
H8A_12 C8_12 H8B_12 . . 107.5 ?
C10_12 C9_12 C8_12 . . 112.9(4) ?
C10_12 C9_12 H9A_12 . . 109.0 ?
C8_12 C9_12 H9A_12 . . 109.0 ?
C10_12 C9_12 H9B_12 . . 109.0 ?
C8_12 C9_12 H9B_12 . . 109.0 ?
H9A_12 C9_12 H9B_12 . . 107.8 ?
C11_12 C10_12 C9_12 . . 115.4(5) ?
C11_12 C10_12 H10A_12 . . 108.4 ?
C9_12 C10_12 H10A_12 . . 108.4 ?
C11_12 C10_12 H10B_12 . . 108.4 ?
C9_12 C10_12 H10B_12 . . 108.4 ?
H10A_12 C10_12 H10B_12 . . 107.5 ?
C10_12 C11_12 H11A_12 . . 109.5 ?
C10_12 C11_12 H11B_12 . . 109.5 ?
H11A_12 C11_12 H11B_12 . . 109.5 ?
C10_12 C11_12 H11C_12 . . 109.5 ?
H11A_12 C11_12 H11C_12 . . 109.5 ?
H11B_12 C11_12 H11C_12 . . 109.5 ?
C5_13 N1_13 C9_13 . . 112.2(4) ?
C5_13 N1_13 C1_13 . . 108.4(4) ?
C9_13 N1_13 C1_13 . . 107.4(4) ?
C5_13 N1_13 C13_13 . . 109.1(4) ?
C9_13 N1_13 C13_13 . . 108.1(4) ?
C1_13 N1_13 C13_13 . . 111.6(4) ?
C2_13 C1_13 N1_13 . . 116.2(5) ?
C2_13 C1_13 H1A_13 . . 108.2 ?
N1_13 C1_13 H1A_13 . . 108.2 ?
C2_13 C1_13 H1B_13 . . 108.2 ?
N1_13 C1_13 H1B_13 . . 108.2 ?
H1A_13 C1_13 H1B_13 . . 107.4 ?
C1_13 C2_13 C3_13 . . 113.0(5) ?
C1_13 C2_13 H2A_13 . . 109.0 ?
C3_13 C2_13 H2A_13 . . 109.0 ?
C1_13 C2_13 H2B_13 . . 109.0 ?
C3_13 C2_13 H2B_13 . . 109.0 ?
H2A_13 C2_13 H2B_13 . . 107.8 ?
C4_13 C3_13 C2_13 . . 116.5(7) ?
C4_13 C3_13 H3A_13 . . 108.2 ?
C2_13 C3_13 H3A_13 . . 108.2 ?
C4_13 C3_13 H3B_13 . . 108.2 ?
C2_13 C3_13 H3B_13 . . 108.2 ?
H3A_13 C3_13 H3B_13 . . 107.3 ?
C3_13 C4_13 H4A_13 . . 109.5 ?
C3_13 C4_13 H4B_13 . . 109.5 ?
H4A_13 C4_13 H4B_13 . . 109.5 ?
C3_13 C4_13 H4C_13 . . 109.5 ?
H4A_13 C4_13 H4C_13 . . 109.5 ?
H4B_13 C4_13 H4C_13 . . 109.5 ?
N1_13 C5_13 C6_13 . . 115.1(5) ?
N1_13 C5_13 H5A_13 . . 108.5 ?
C6_13 C5_13 H5A_13 . . 108.5 ?
N1_13 C5_13 H5B_13 . . 108.5 ?
C6_13 C5_13 H5B_13 . . 108.5 ?
H5A_13 C5_13 H5B_13 . . 107.5 ?
C7_13 C6_13 C5_13 . . 111.3(6) ?
C7_13 C6_13 H6A_13 . . 109.4 ?
C5_13 C6_13 H6A_13 . . 109.4 ?
C7_13 C6_13 H6B_13 . . 109.4 ?
C5_13 C6_13 H6B_13 . . 109.4 ?
H6A_13 C6_13 H6B_13 . . 108.0 ?
C6_13 C7_13 C8_13 . . 112.8(6) ?
C6_13 C7_13 H7A_13 . . 109.0 ?
C8_13 C7_13 H7A_13 . . 109.0 ?
C6_13 C7_13 H7B_13 . . 109.0 ?
C8_13 C7_13 H7B_13 . . 109.0 ?
H7A_13 C7_13 H7B_13 . . 107.8 ?
C7_13 C8_13 H8A_13 . . 109.5 ?
C7_13 C8_13 H8B_13 . . 109.5 ?
H8A_13 C8_13 H8B_13 . . 109.5 ?
C7_13 C8_13 H8C_13 . . 109.5 ?
H8A_13 C8_13 H8C_13 . . 109.5 ?
H8B_13 C8_13 H8C_13 . . 109.5 ?
C10_13 C9_13 N1_13 . . 116.9(4) ?
C10_13 C9_13 H9A_13 . . 108.1 ?
N1_13 C9_13 H9A_13 . . 108.1 ?
C10_13 C9_13 H9B_13 . . 108.1 ?
N1_13 C9_13 H9B_13 . . 108.1 ?
H9A_13 C9_13 H9B_13 . . 107.3 ?
C11_13 C10_13 C9_13 . . 109.4(5) ?
C11_13 C10_13 H10A_13 . . 109.8 ?
C9_13 C10_13 H10A_13 . . 109.8 ?
C11_13 C10_13 H10B_13 . . 109.8 ?
C9_13 C10_13 H10B_13 . . 109.8 ?
H10A_13 C10_13 H10B_13 . . 108.2 ?
C12_13 C11_13 C10_13 . . 117.9(6) ?
C12_13 C11_13 H11A_13 . . 107.8 ?
C10_13 C11_13 H11A_13 . . 107.8 ?
C12_13 C11_13 H11B_13 . . 107.8 ?
C10_13 C11_13 H11B_13 . . 107.8 ?
H11A_13 C11_13 H11B_13 . . 107.2 ?
C11_13 C12_13 H12A_13 . . 109.5 ?
C11_13 C12_13 H12B_13 . . 109.5 ?
H12A_13 C12_13 H12B_13 . . 109.5 ?
C11_13 C12_13 H12C_13 . . 109.5 ?
H12A_13 C12_13 H12C_13 . . 109.5 ?
H12B_13 C12_13 H12C_13 . . 109.5 ?
C14_13 C13_13 N1_13 . . 117.3(5) ?
C14_13 C13_13 H13A_13 . . 108.0 ?
N1_13 C13_13 H13A_13 . . 108.0 ?
C14_13 C13_13 H13B_13 . . 108.0 ?
N1_13 C13_13 H13B_13 . . 108.0 ?
H13A_13 C13_13 H13B_13 . . 107.2 ?
C15_13 C14_13 C13_13 . . 114.0(5) ?
C15_13 C14_13 H14A_13 . . 108.7 ?
C13_13 C14_13 H14A_13 . . 108.7 ?
C15_13 C14_13 H14B_13 . . 108.7 ?
C13_13 C14_13 H14B_13 . . 108.7 ?
H14A_13 C14_13 H14B_13 . . 107.6 ?
C14_13 C15_13 C16_13 . . 115.2(5) ?
C14_13 C15_13 H15A_13 . . 108.5 ?
C16_13 C15_13 H15A_13 . . 108.5 ?
C14_13 C15_13 H15B_13 . . 108.5 ?
C16_13 C15_13 H15B_13 . . 108.5 ?
H15A_13 C15_13 H15B_13 . . 107.5 ?
C15_13 C16_13 H16A_13 . . 109.5 ?
C15_13 C16_13 H16B_13 . . 109.5 ?
H16A_13 C16_13 H16B_13 . . 109.5 ?
C15_13 C16_13 H16C_13 . . 109.5 ?
H16A_13 C16_13 H16C_13 . . 109.5 ?
H16B_13 C16_13 H16C_13 . . 109.5 ?
C5_14 N1_14 C13_14 . . 109.5(8) ?
C5_14 N1_14 C9_14 . . 108.6(10) ?
C13_14 N1_14 C9_14 . . 110.5(9) ?
C5_14 N1_14 C1_14 . . 111.7(11) ?
C13_14 N1_14 C1_14 . . 105.7(8) ?
C9_14 N1_14 C1_14 . . 110.8(11) ?
C2_14 C1_14 N1_14 . . 113.4(10) ?
C2_14 C1_14 H1A_14 . . 108.9 ?
N1_14 C1_14 H1A_14 . . 108.9 ?
C2_14 C1_14 H1B_14 . . 108.9 ?
N1_14 C1_14 H1B_14 . . 108.9 ?
H1A_14 C1_14 H1B_14 . . 107.7 ?
C3_14 C2_14 C1_14 . . 114.0(10) ?
C3_14 C2_14 H2A_14 . . 108.7 ?
C1_14 C2_14 H2A_14 . . 108.7 ?
C3_14 C2_14 H2B_14 . . 108.7 ?
C1_14 C2_14 H2B_14 . . 108.7 ?
H2A_14 C2_14 H2B_14 . . 107.6 ?
C4_14 C3_14 C2_14 . . 113.1(10) ?
C4_14 C3_14 H3A_14 . . 109.0 ?
C2_14 C3_14 H3A_14 . . 109.0 ?
C4_14 C3_14 H3B_14 . . 109.0 ?
C2_14 C3_14 H3B_14 . . 109.0 ?
H3A_14 C3_14 H3B_14 . . 107.8 ?
C3_14 C4_14 H4A_14 . . 109.5 ?
C3_14 C4_14 H4B_14 . . 109.5 ?
H4A_14 C4_14 H4B_14 . . 109.5 ?
C3_14 C4_14 H4C_14 . . 109.5 ?
H4A_14 C4_14 H4C_14 . . 109.5 ?
H4B_14 C4_14 H4C_14 . . 109.5 ?
C6_14 C5_14 N1_14 . . 119.1(9) ?
C6_14 C5_14 H5A_14 . . 107.6 ?
N1_14 C5_14 H5A_14 . . 107.6 ?
C6_14 C5_14 H5B_14 . . 107.6 ?
N1_14 C5_14 H5B_14 . . 107.6 ?
H5A_14 C5_14 H5B_14 . . 107.0 ?
C5_14 C6_14 C7_14 . . 117.8(10) ?
C5_14 C6_14 H6A_14 . . 107.9 ?
C7_14 C6_14 H6A_14 . . 107.9 ?
C5_14 C6_14 H6B_14 . . 107.9 ?
C7_14 C6_14 H6B_14 . . 107.9 ?
H6A_14 C6_14 H6B_14 . . 107.2 ?
C6_14 C7_14 C8_14 . . 113.7(11) ?
C6_14 C7_14 H7A_14 . . 108.8 ?
C8_14 C7_14 H7A_14 . . 108.8 ?
C6_14 C7_14 H7B_14 . . 108.8 ?
C8_14 C7_14 H7B_14 . . 108.8 ?
H7A_14 C7_14 H7B_14 . . 107.7 ?
C7_14 C8_14 H8A_14 . . 109.5 ?
C7_14 C8_14 H8B_14 . . 109.5 ?
H8A_14 C8_14 H8B_14 . . 109.5 ?
C7_14 C8_14 H8C_14 . . 109.5 ?
H8A_14 C8_14 H8C_14 . . 109.5 ?
H8B_14 C8_14 H8C_14 . . 109.5 ?
C10_14 C9_14 N1_14 . . 118.3(9) ?
C10_14 C9_14 H9A_14 . . 107.7 ?
N1_14 C9_14 H9A_14 . . 107.7 ?
C10_14 C9_14 H9B_14 . . 107.7 ?
N1_14 C9_14 H9B_14 . . 107.7 ?
H9A_14 C9_14 H9B_14 . . 107.1 ?
C9_14 C10_14 C11_14 . . 119.2(10) ?
C9_14 C10_14 H10A_14 . . 107.5 ?
C11_14 C10_14 H10A_14 . . 107.5 ?
C9_14 C10_14 H10B_14 . . 107.5 ?
C11_14 C10_14 H10B_14 . . 107.5 ?
H10A_14 C10_14 H10B_14 . . 107.0 ?
C10_14 C11_14 C12_14 . . 112.6(12) ?
C10_14 C11_14 H11A_14 . . 109.1 ?
C12_14 C11_14 H11A_14 . . 109.1 ?
C10_14 C11_14 H11B_14 . . 109.1 ?
C12_14 C11_14 H11B_14 . . 109.1 ?
H11A_14 C11_14 H11B_14 . . 107.8 ?
C11_14 C12_14 H12A_14 . . 109.5 ?
C11_14 C12_14 H12B_14 . . 109.5 ?
H12A_14 C12_14 H12B_14 . . 109.5 ?
C11_14 C12_14 H12C_14 . . 109.5 ?
H12A_14 C12_14 H12C_14 . . 109.5 ?
H12B_14 C12_14 H12C_14 . . 109.5 ?
N1_14 C13_14 C14_14 . . 115.5(11) ?
N1_14 C13_14 H13A_14 . . 108.4 ?
C14_14 C13_14 H13A_14 . . 108.4 ?
N1_14 C13_14 H13B_14 . . 108.4 ?
C14_14 C13_14 H13B_14 . . 108.4 ?
H13A_14 C13_14 H13B_14 . . 107.5 ?
C15_14 C14_14 C13_14 . . 110.7(12) ?
C15_14 C14_14 H14A_14 . . 109.5 ?
C13_14 C14_14 H14A_14 . . 109.5 ?
C15_14 C14_14 H14B_14 . . 109.5 ?
C13_14 C14_14 H14B_14 . . 109.5 ?
H14A_14 C14_14 H14B_14 . . 108.1 ?
C14_14 C15_14 C16_14 . . 112.0(11) ?
C14_14 C15_14 H15A_14 . . 109.2 ?
C16_14 C15_14 H15A_14 . . 109.2 ?
C14_14 C15_14 H15B_14 . . 109.2 ?
C16_14 C15_14 H15B_14 . . 109.2 ?
H15A_14 C15_14 H15B_14 . . 107.9 ?
C15_14 C16_14 H16A_14 . . 109.5 ?
C15_14 C16_14 H16B_14 . . 109.5 ?
H16A_14 C16_14 H16B_14 . . 109.5 ?
C15_14 C16_14 H16C_14 . . 109.5 ?
H16A_14 C16_14 H16C_14 . . 109.5 ?
H16B_14 C16_14 H16C_14 . . 109.5 ?
C5_15 N1_15 C13_15 . . 109.5(18) ?
C5_15 N1_15 C1_15 . . 114.2(18) ?
C13_15 N1_15 C1_15 . . 103.8(16) ?
C5_15 N1_15 C9_15 . . 108.7(17) ?
C13_15 N1_15 C9_15 . . 111.2(16) ?
C1_15 N1_15 C9_15 . . 109.4(18) ?
C2_15 C1_15 N1_15 . . 113.9(17) ?
C2_15 C1_15 H1A_15 . . 108.8 ?
N1_15 C1_15 H1A_15 . . 108.8 ?
C2_15 C1_15 H1B_15 . . 108.8 ?
N1_15 C1_15 H1B_15 . . 108.8 ?
H1A_15 C1_15 H1B_15 . . 107.7 ?
C3_15 C2_15 C1_15 . . 113(2) ?
C3_15 C2_15 H2A_15 . . 108.9 ?
C1_15 C2_15 H2A_15 . . 108.9 ?
C3_15 C2_15 H2B_15 . . 108.9 ?
C1_15 C2_15 H2B_15 . . 108.9 ?
H2A_15 C2_15 H2B_15 . . 107.7 ?
C2_15 C3_15 C4_15 . . 117(2) ?
C2_15 C3_15 H3A_15 . . 108.0 ?
C4_15 C3_15 H3A_15 . . 108.0 ?
C2_15 C3_15 H3B_15 . . 108.0 ?
C4_15 C3_15 H3B_15 . . 108.0 ?
H3A_15 C3_15 H3B_15 . . 107.3 ?
C3_15 C4_15 H4A_15 . . 109.5 ?
C3_15 C4_15 H4B_15 . . 109.5 ?
H4A_15 C4_15 H4B_15 . . 109.5 ?
C3_15 C4_15 H4C_15 . . 109.5 ?
H4A_15 C4_15 H4C_15 . . 109.5 ?
H4B_15 C4_15 H4C_15 . . 109.5 ?
N1_15 C5_15 C6_15 . . 115.8(18) ?
N1_15 C5_15 H5A_15 . . 108.3 ?
C6_15 C5_15 H5A_15 . . 108.3 ?
N1_15 C5_15 H5B_15 . . 108.3 ?
C6_15 C5_15 H5B_15 . . 108.3 ?
H5A_15 C5_15 H5B_15 . . 107.4 ?
C7_15 C6_15 C5_15 . . 112(2) ?
C7_15 C6_15 H6A_15 . . 109.1 ?
C5_15 C6_15 H6A_15 . . 109.1 ?
C7_15 C6_15 H6B_15 . . 109.1 ?
C5_15 C6_15 H6B_15 . . 109.1 ?
H6A_15 C6_15 H6B_15 . . 107.9 ?
C8_15 C7_15 C6_15 . . 115(2) ?
C8_15 C7_15 H7A_15 . . 108.4 ?
C6_15 C7_15 H7A_15 . . 108.4 ?
C8_15 C7_15 H7B_15 . . 108.4 ?
C6_15 C7_15 H7B_15 . . 108.4 ?
H7A_15 C7_15 H7B_15 . . 107.5 ?
C7_15 C8_15 H8A_15 . . 109.5 ?
C7_15 C8_15 H8B_15 . . 109.5 ?
H8A_15 C8_15 H8B_15 . . 109.5 ?
C7_15 C8_15 H8C_15 . . 109.5 ?
H8A_15 C8_15 H8C_15 . . 109.5 ?
H8B_15 C8_15 H8C_15 . . 109.5 ?
C10_15 C9_15 N1_15 . . 123(2) ?
C10_15 C9_15 H9A_15 . . 106.7 ?
N1_15 C9_15 H9A_15 . . 106.7 ?
C10_15 C9_15 H9B_15 . . 106.7 ?
N1_15 C9_15 H9B_15 . . 106.7 ?
H9A_15 C9_15 H9B_15 . . 106.6 ?
C9_15 C10_15 C11_15 . . 120(2) ?
C9_15 C10_15 H10A_15 . . 107.3 ?
C11_15 C10_15 H10A_15 . . 107.3 ?
C9_15 C10_15 H10B_15 . . 107.3 ?
C11_15 C10_15 H10B_15 . . 107.3 ?
H10A_15 C10_15 H10B_15 . . 106.9 ?
C10_15 C11_15 C12_15 . . 117(3) ?
C10_15 C11_15 H11A_15 . . 108.1 ?
C12_15 C11_15 H11A_15 . . 108.1 ?
C10_15 C11_15 H11B_15 . . 108.1 ?
C12_15 C11_15 H11B_15 . . 108.1 ?
H11A_15 C11_15 H11B_15 . . 107.3 ?
C11_15 C12_15 H12A_15 . . 109.5 ?
C11_15 C12_15 H12B_15 . . 109.5 ?
H12A_15 C12_15 H12B_15 . . 109.5 ?
C11_15 C12_15 H12C_15 . . 109.5 ?
H12A_15 C12_15 H12C_15 . . 109.5 ?
H12B_15 C12_15 H12C_15 . . 109.5 ?
N1_15 C13_15 C14_15 . . 114.3(19) ?
N1_15 C13_15 H13A_15 . . 108.7 ?
C14_15 C13_15 H13A_15 . . 108.7 ?
N1_15 C13_15 H13B_15 . . 108.7 ?
C14_15 C13_15 H13B_15 . . 108.7 ?
H13A_15 C13_15 H13B_15 . . 107.6 ?
C15_15 C14_15 C13_15 . . 112(2) ?
C15_15 C14_15 H14A_15 . . 109.3 ?
C13_15 C14_15 H14A_15 . . 109.3 ?
C15_15 C14_15 H14B_15 . . 109.3 ?
C13_15 C14_15 H14B_15 . . 109.3 ?
H14A_15 C14_15 H14B_15 . . 108.0 ?
C14_15 C15_15 C16_15 . . 120(3) ?
C14_15 C15_15 H15A_15 . . 107.3 ?
C16_15 C15_15 H15A_15 . . 107.3 ?
C14_15 C15_15 H15B_15 . . 107.3 ?
C16_15 C15_15 H15B_15 . . 107.3 ?
H15A_15 C15_15 H15B_15 . . 106.9 ?
C15_15 C16_15 H16A_15 . . 109.5 ?
C15_15 C16_15 H16B_15 . . 109.5 ?
H16A_15 C16_15 H16B_15 . . 109.5 ?
C15_15 C16_15 H16C_15 . . 109.5 ?
H16A_15 C16_15 H16C_15 . . 109.5 ?
H16B_15 C16_15 H16C_15 . . 109.5 ?
C5B_15 N1B_15 C1B_15 . . 113.3(19) ?
C5B_15 N1B_15 C13B_15 . . 113.2(19) ?
C1B_15 N1B_15 C13B_15 . . 106.6(18) ?
C5B_15 N1B_15 C9B_15 . . 107.0(17) ?
C1B_15 N1B_15 C9B_15 . . 110.7(16) ?
C13B_15 N1B_15 C9B_15 . . 105.9(17) ?
C2B_15 C1B_15 N1B_15 . . 121(2) ?
C2B_15 C1B_15 H1C_15 . . 107.0 ?
N1B_15 C1B_15 H1C_15 . . 107.0 ?
C2B_15 C1B_15 H1D_15 . . 107.0 ?
N1B_15 C1B_15 H1D_15 . . 107.0 ?
H1C_15 C1B_15 H1D_15 . . 106.7 ?
C3B_15 C2B_15 C1B_15 . . 112(2) ?
C3B_15 C2B_15 H2C_15 . . 109.3 ?
C1B_15 C2B_15 H2C_15 . . 109.3 ?
C3B_15 C2B_15 H2D_15 . . 109.3 ?
C1B_15 C2B_15 H2D_15 . . 109.3 ?
H2C_15 C2B_15 H2D_15 . . 107.9 ?
C2B_15 C3B_15 C4B_15 . . 120(3) ?
C2B_15 C3B_15 H3C_15 . . 107.2 ?
C4B_15 C3B_15 H3C_15 . . 107.2 ?
C2B_15 C3B_15 H3D_15 . . 107.2 ?
C4B_15 C3B_15 H3D_15 . . 107.2 ?
H3C_15 C3B_15 H3D_15 . . 106.9 ?
C3B_15 C4B_15 H4D_15 . . 109.5 ?
C3B_15 C4B_15 H4E_15 . . 109.5 ?
H4D_15 C4B_15 H4E_15 . . 109.5 ?
C3B_15 C4B_15 H4F_15 . . 109.5 ?
H4D_15 C4B_15 H4F_15 . . 109.5 ?
H4E_15 C4B_15 H4F_15 . . 109.5 ?
C6B_15 C5B_15 N1B_15 . . 117.4(19) ?
C6B_15 C5B_15 H5C_15 . . 108.0 ?
N1B_15 C5B_15 H5C_15 . . 108.0 ?
C6B_15 C5B_15 H5D_15 . . 108.0 ?
N1B_15 C5B_15 H5D_15 . . 108.0 ?
H5C_15 C5B_15 H5D_15 . . 107.2 ?
C7B_15 C6B_15 C5B_15 . . 113(2) ?
C7B_15 C6B_15 H6C_15 . . 109.0 ?
C5B_15 C6B_15 H6C_15 . . 109.0 ?
C7B_15 C6B_15 H6D_15 . . 109.0 ?
C5B_15 C6B_15 H6D_15 . . 109.0 ?
H6C_15 C6B_15 H6D_15 . . 107.8 ?
C8B_15 C7B_15 C6B_15 . . 114(2) ?
C8B_15 C7B_15 H7C_15 . . 108.6 ?
C6B_15 C7B_15 H7C_15 . . 108.6 ?
C8B_15 C7B_15 H7D_15 . . 108.6 ?
C6B_15 C7B_15 H7D_15 . . 108.6 ?
H7C_15 C7B_15 H7D_15 . . 107.6 ?
C7B_15 C8B_15 H8D_15 . . 109.5 ?
C7B_15 C8B_15 H8E_15 . . 109.5 ?
H8D_15 C8B_15 H8E_15 . . 109.5 ?
C7B_15 C8B_15 H8F_15 . . 109.5 ?
H8D_15 C8B_15 H8F_15 . . 109.5 ?
H8E_15 C8B_15 H8F_15 . . 109.5 ?
C10B_15 C9B_15 N1B_15 . . 118.5(19) ?
C10B_15 C9B_15 H9C_15 . . 107.7 ?
N1B_15 C9B_15 H9C_15 . . 107.7 ?
C10B_15 C9B_15 H9D_15 . . 107.7 ?
N1B_15 C9B_15 H9D_15 . . 107.7 ?
H9C_15 C9B_15 H9D_15 . . 107.1 ?
C9B_15 C10B_15 C11B_15 . . 123(2) ?
C9B_15 C10B_15 H10C_15 . . 106.7 ?
C11B_15 C10B_15 H10C_15 . . 106.7 ?
C9B_15 C10B_15 H10D_15 . . 106.7 ?
C11B_15 C10B_15 H10D_15 . . 106.7 ?
H10C_15 C10B_15 H10D_15 . . 106.6 ?
C10B_15 C11B_15 C12B_15 . . 113(3) ?
C10B_15 C11B_15 H11C_15 . . 109.0 ?
C12B_15 C11B_15 H11C_15 . . 109.0 ?
C10B_15 C11B_15 H11D_15 . . 109.0 ?
C12B_15 C11B_15 H11D_15 . . 109.0 ?
H11C_15 C11B_15 H11D_15 . . 107.8 ?
C11B_15 C12B_15 H12D_15 . . 109.5 ?
C11B_15 C12B_15 H12E_15 . . 109.5 ?
H12D_15 C12B_15 H12E_15 . . 109.5 ?
C11B_15 C12B_15 H12F_15 . . 109.5 ?
H12D_15 C12B_15 H12F_15 . . 109.5 ?
H12E_15 C12B_15 H12F_15 . . 109.5 ?
N1B_15 C13B_15 C14B_15 . . 121.0(18) ?
N1B_15 C13B_15 H13C_15 . . 107.1 ?
C14B_15 C13B_15 H13C_15 . . 107.1 ?
N1B_15 C13B_15 H13D_15 . . 107.1 ?
C14B_15 C13B_15 H13D_15 . . 107.1 ?
H13C_15 C13B_15 H13D_15 . . 106.8 ?
C15B_15 C14B_15 C13B_15 . . 105.3(19) ?
C15B_15 C14B_15 H14C_15 . . 110.7 ?
C13B_15 C14B_15 H14C_15 . . 110.7 ?
C15B_15 C14B_15 H14D_15 . . 110.7 ?
C13B_15 C14B_15 H14D_15 . . 110.7 ?
H14C_15 C14B_15 H14D_15 . . 108.8 ?
C14B_15 C15B_15 C16B_15 . . 119(2) ?
C14B_15 C15B_15 H15C_15 . . 107.6 ?
C16B_15 C15B_15 H15C_15 . . 107.6 ?
C14B_15 C15B_15 H15D_15 . . 107.6 ?
C16B_15 C15B_15 H15D_15 . . 107.6 ?
H15C_15 C15B_15 H15D_15 . . 107.0 ?
C15B_15 C16B_15 H16D_15 . . 109.5 ?
C15B_15 C16B_15 H16E_15 . . 109.5 ?
H16D_15 C16B_15 H16E_15 . . 109.5 ?
C15B_15 C16B_15 H16F_15 . . 109.5 ?
H16D_15 C16B_15 H16F_15 . . 109.5 ?
H16E_15 C16B_15 H16F_15 . . 109.5 ?

loop_
_geom_bond_atom_site_label_1
_geom_bond_atom_site_label_2
_geom_bond_site_symmetry_2
_geom_bond_distance
_geom_bond_publ_flag
Ni1_16 N1_1 . 2.015(4) ?
Ni1_16 N2_2 . 2.026(4) ?
Ni1_16 N2_6 . 2.026(4) ?
Ni1_16 O2_16 . 2.165(3) ?
Ni1_16 O3_16 2_666 2.169(3) ?
Ni1_16 O1_16 . 2.197(3) ?
Ni1_16 Ni2_16 . 2.975(2) ?
Ni1_16 Ni3_16 2_666 2.9842(16) ?
Ni1_16 Ni4_16 . 2.9876(17) ?
Ni2_16 N1_2 . 2.020(4) ?
Ni2_16 N2_3 . 2.024(4) ?
Ni2_16 N2_5 2_666 2.026(5) ?
Ni2_16 O3_16 2_666 2.154(3) ?
Ni2_16 O1_16 . 2.174(3) ?
Ni2_16 O2_16 2_666 2.192(3) ?
Ni2_16 Ni4_16 2_666 2.9887(16) ?
Ni3_16 N1_3 . 2.022(4) ?
Ni3_16 N1_4 . 2.028(4) ?
Ni3_16 N2_1 2_666 2.042(4) ?
Ni3_16 O2_16 2_666 2.158(3) ?
Ni3_16 O1_16 . 2.173(3) ?
Ni3_16 O3_16 . 2.191(3) ?
Ni3_16 Ni4_16 . 2.983(2) ?
Ni4_16 N1_5 . 2.014(4) ?
Ni4_16 N2_4 . 2.023(4) ?
Ni4_16 N1_6 . 2.025(4) ?
Ni4_16 O1_16 . 2.157(3) ?
Ni4_16 O3_16 . 2.168(3) ?
Ni4_16 O2_16 . 2.196(3) ?
Ni5_16 N2_7 . 2.018(4) ?
Ni5_16 N2_12 2_665 2.019(4) ?
Ni5_16 N1_8 . 2.042(4) ?
Ni5_16 O6_16 . 2.156(3) ?
Ni5_16 O5_16 2_665 2.183(3) ?
Ni5_16 O4_16 . 2.187(3) ?
Ni5_16 Ni8_16 . 2.9859(19) ?
Ni5_16 Ni6_16 . 2.9899(16) ?
Ni6_16 N2_8 . 2.018(4) ?
Ni6_16 N1_11 . 2.023(4) ?
Ni6_16 N1_10 . 2.035(4) ?
Ni6_16 O6_16 2_665 2.173(3) ?
Ni6_16 O5_16 2_665 2.177(3) ?
Ni6_16 O4_16 . 2.180(3) ?
Ni6_16 Ni8_16 2_665 2.9772(17) ?
Ni6_16 Ni7_16 . 2.9910(19) ?
Ni7_16 N1_12 . 2.027(4) ?
Ni7_16 N2_9 . 2.031(4) ?
Ni7_16 N2_10 . 2.031(4) ?
Ni7_16 O4_16 . 2.159(3) ?
Ni7_16 O5_16 . 2.178(3) ?
Ni7_16 O6_16 2_665 2.184(3) ?
Ni7_16 Ni8_16 . 2.9929(16) ?
Ni8_16 N2_11 2_665 2.012(4) ?
Ni8_16 N1_7 . 2.017(4) ?
Ni8_16 N1_9 . 2.037(4) ?
Ni8_16 O6_16 . 2.172(3) ?
Ni8_16 O4_16 . 2.178(3) ?
Ni8_16 O5_16 . 2.179(3) ?
O1_16 H1_16 . 0.824(16) ?
O2_16 H2_16 . 0.824(16) ?
O3_16 H3_16 . 0.826(16) ?
O4_16 H4_16 . 0.827(16) ?
O5_16 H5_16 . 0.811(16) ?
O6_16 H6_16 . 0.833(16) ?
N1_1 C1_1 . 1.335(6) ?
N1_1 N2_1 . 1.344(6) ?
N2_1 C3_1 . 1.339(6) ?
C1_1 C2_1 . 1.375(7) ?
C1_1 H1_1 . 0.9500 ?
C2_1 C3_1 . 1.372(7) ?
C2_1 C4_1 . 1.521(7) ?
C3_1 H3_1 . 0.9500 ?
C4_1 C5_1 . 1.494(8) ?
C4_1 H4A_1 . 0.9900 ?
C4_1 H4B_1 . 0.9900 ?
C5_1 C6_1 . 1.513(8) ?
C5_1 H5A_1 . 0.9900 ?
C5_1 H5B_1 . 0.9900 ?
C6_1 C7_1 . 1.518(10) ?
C6_1 H6A_1 . 0.9900 ?
C6_1 H6B_1 . 0.9900 ?
C7_1 C8_1 . 1.499(9) ?
C7_1 H7A_1 . 0.9900 ?
C7_1 H7B_1 . 0.9900 ?
C8_1 C9_1 . 1.500(11) ?
C8_1 H8A_1 . 0.9900 ?
C8_1 H8B_1 . 0.9900 ?
C9_1 C10_1 . 1.522(12) ?
C9_1 H9A_1 . 0.9900 ?
C9_1 H9B_1 . 0.9900 ?
C10_1 C11_1 . 1.438(13) ?
C10_1 H10A_1 . 0.9900 ?
C10_1 H10B_1 . 0.9900 ?
C11_1 H11A_1 . 0.9800 ?
C11_1 H11B_1 . 0.9800 ?
C11_1 H11C_1 . 0.9800 ?
N1_2 C1_2 . 1.338(6) ?
N1_2 N2_2 . 1.362(6) ?
N2_2 C3_2 . 1.355(6) ?
C1_2 C2_2 . 1.381(8) ?
C1_2 H1_2 . 0.9500 ?
C2_2 C3_2 . 1.380(8) ?
C2_2 C4_2 . 1.501(7) ?
C3_2 H3_2 . 0.9500 ?
C4_2 C5_2 . 1.471(8) ?
C4_2 H4A_2 . 0.9900 ?
C4_2 H4B_2 . 0.9900 ?
C5_2 C6_2 . 1.500(7) ?
C5_2 H5A_2 . 0.9900 ?
C5_2 H5B_2 . 0.9900 ?
C6_2 C7_2 . 1.476(8) ?
C6_2 H6A_2 . 0.9900 ?
C6_2 H6B_2 . 0.9900 ?
C7_2 C8_2 . 1.491(7) ?
C7_2 H7A_2 . 0.9900 ?
C7_2 H7B_2 . 0.9900 ?
C8_2 C9_2 . 1.464(8) ?
C8_2 H8A_2 . 0.9900 ?
C8_2 H8B_2 . 0.9900 ?
C9_2 C10_2 . 1.487(8) ?
C9_2 H9A_2 . 0.9900 ?
C9_2 H9B_2 . 0.9900 ?
C10_2 C11_2 . 1.445(9) ?
C10_2 H10A_2 . 0.9900 ?
C10_2 H10B_2 . 0.9900 ?
C11_2 H11A_2 . 0.9800 ?
C11_2 H11B_2 . 0.9800 ?
C11_2 H11C_2 . 0.9800 ?
N1_3 C1_3 . 1.344(6) ?
N1_3 N2_3 . 1.358(5) ?
N2_3 C3_3 . 1.332(6) ?
C1_3 C2_3 . 1.381(7) ?
C1_3 H1_3 . 0.9500 ?
C2_3 C3_3 . 1.385(7) ?
C2_3 C4B_3 . 1.513(7) ?
C2_3 C4_3 . 1.513(7) ?
C3_3 H3_3 . 0.9500 ?
C4_3 C5_3 . 1.491(10) ?
C4_3 H4A_3 . 0.9900 ?
C4_3 H4B_3 . 0.9900 ?
C5_3 C6_3 . 1.533(11) ?
C5_3 H5A_3 . 0.9900 ?
C5_3 H5B_3 . 0.9900 ?
C6_3 C7_3 . 1.437(11) ?
C6_3 H6A_3 . 0.9900 ?
C6_3 H6B_3 . 0.9900 ?
C7_3 C8_3 . 1.495(13) ?
C7_3 H7A_3 . 0.9900 ?
C7_3 H7B_3 . 0.9900 ?
C8_3 C9_3 . 1.539(13) ?
C8_3 H8A_3 . 0.9900 ?
C8_3 H8B_3 . 0.9900 ?
C9_3 C10_3 . 1.530(14) ?
C9_3 H9A_3 . 0.9900 ?
C9_3 H9B_3 . 0.9900 ?
C10_3 C11_3 . 1.476(14) ?
C10_3 H10A_3 . 0.9900 ?
C10_3 H10B_3 . 0.9900 ?
C11_3 H11A_3 . 0.9800 ?
C11_3 H11B_3 . 0.9800 ?
C11_3 H11C_3 . 0.9800 ?
C4B_3 C5B_3 . 1.474(16) ?
C4B_3 H4BA_3 . 0.9900 ?
C4B_3 H4BB_3 . 0.9900 ?
C5B_3 C6B_3 . 1.478(16) ?
C5B_3 H5BA_3 . 0.9900 ?
C5B_3 H5BB_3 . 0.9900 ?
C6B_3 C7B_3 . 1.466(16) ?
C6B_3 H6BA_3 . 0.9900 ?
C6B_3 H6BB_3 . 0.9900 ?
C7B_3 C8B_3 . 1.508(17) ?
C7B_3 H7BA_3 . 0.9900 ?
C7B_3 H7BB_3 . 0.9900 ?
C8B_3 C9B_3 . 1.530(17) ?
C8B_3 H8BA_3 . 0.9900 ?
C8B_3 H8BB_3 . 0.9900 ?
C9B_3 C10B_3 . 1.513(18) ?
C9B_3 H9BA_3 . 0.9900 ?
C9B_3 H9BB_3 . 0.9900 ?
C10B_3 C11B_3 . 1.479(18) ?
C10B_3 H10C_3 . 0.9900 ?
C10B_3 H10D_3 . 0.9900 ?
C11B_3 H11D_3 . 0.9800 ?
C11B_3 H11E_3 . 0.9800 ?
C11B_3 H11F_3 . 0.9800 ?
N1_4 C1_4 . 1.349(6) ?
N1_4 N2_4 . 1.365(6) ?
N2_4 C3_4 . 1.344(6) ?
C1_4 C2_4 . 1.384(7) ?
C1_4 H1_4 . 0.9500 ?
C2_4 C3_4 . 1.392(7) ?
C2_4 C4B_4 . 1.511(7) ?
C2_4 C4_4 . 1.511(7) ?
C3_4 H3_4 . 0.9500 ?
C4_4 C5_4 . 1.533(14) ?
C4_4 H4A_4 . 0.9900 ?
C4_4 H4B_4 . 0.9900 ?
C5_4 C6_4 . 1.520(15) ?
C5_4 H5A_4 . 0.9900 ?
C5_4 H5B_4 . 0.9900 ?
C6_4 C7_4 . 1.527(14) ?
C6_4 H6A_4 . 0.9900 ?
C6_4 H6B_4 . 0.9900 ?
C7_4 C8_4 . 1.520(14) ?
C7_4 H7A_4 . 0.9900 ?
C7_4 H7B_4 . 0.9900 ?
C8_4 C9_4 . 1.505(15) ?
C8_4 H8A_4 . 0.9900 ?
C8_4 H8B_4 . 0.9900 ?
C9_4 C10_4 . 1.522(15) ?
C9_4 H9A_4 . 0.9900 ?
C9_4 H9B_4 . 0.9900 ?
C10_4 C11_4 . 1.519(16) ?
C10_4 H10A_4 . 0.9900 ?
C10_4 H10B_4 . 0.9900 ?
C11_4 H11A_4 . 0.9800 ?
C11_4 H11B_4 . 0.9800 ?
C11_4 H11C_4 . 0.9800 ?
C4B_4 C5B_4 . 1.514(14) ?
C4B_4 H4BA_4 . 0.9900 ?
C4B_4 H4BB_4 . 0.9900 ?
C5B_4 C6B_4 . 1.519(15) ?
C5B_4 H5BA_4 . 0.9900 ?
C5B_4 H5BB_4 . 0.9900 ?
C6B_4 C7B_4 . 1.498(14) ?
C6B_4 H6BA_4 . 0.9900 ?
C6B_4 H6BB_4 . 0.9900 ?
C7B_4 C8B_4 . 1.500(14) ?
C7B_4 H7BA_4 . 0.9900 ?
C7B_4 H7BB_4 . 0.9900 ?
C8B_4 C9B_4 . 1.525(15) ?
C8B_4 H8BA_4 . 0.9900 ?
C8B_4 H8BB_4 . 0.9900 ?
C9B_4 C10B_4 . 1.522(15) ?
C9B_4 H9BA_4 . 0.9900 ?
C9B_4 H9BB_4 . 0.9900 ?
C10B_4 C11B_4 . 1.513(16) ?
C10B_4 H10C_4 . 0.9900 ?
C10B_4 H10D_4 . 0.9900 ?
C11B_4 H11D_4 . 0.9800 ?
C11B_4 H11E_4 . 0.9800 ?
C11B_4 H11F_4 . 0.9800 ?
N1_5 C1_5 . 1.346(7) ?
N1_5 N2_5 . 1.357(6) ?
N2_5 C3_5 . 1.342(6) ?
C1_5 C2_5 . 1.373(8) ?
C1_5 H1_5 . 0.9500 ?
C2_5 C3_5 . 1.400(8) ?
C2_5 C4B_5 . 1.516(8) ?
C2_5 C4_5 . 1.516(8) ?
C3_5 H3_5 . 0.9500 ?
C4_5 C5_5 . 1.495(13) ?
C4_5 H4A_5 . 0.9900 ?
C4_5 H4B_5 . 0.9900 ?
C5_5 C6_5 . 1.507(15) ?
C5_5 H5A_5 . 0.9900 ?
C5_5 H5B_5 . 0.9900 ?
C6_5 C7_5 . 1.500(16) ?
C6_5 H6A_5 . 0.9900 ?
C6_5 H6B_5 . 0.9900 ?
C7_5 C8_5 . 1.481(16) ?
C7_5 H7A_5 . 0.9900 ?
C7_5 H7B_5 . 0.9900 ?
C8_5 C9_5 . 1.434(17) ?
C8_5 H8A_5 . 0.9900 ?
C8_5 H8B_5 . 0.9900 ?
C9_5 C10_5 . 1.610(16) ?
C9_5 H9A_5 . 0.9900 ?
C9_5 H9B_5 . 0.9900 ?
C10_5 C11_5 . 1.487(17) ?
C10_5 H10A_5 . 0.9900 ?
C10_5 H10B_5 . 0.9900 ?
C11_5 H11A_5 . 0.9800 ?
C11_5 H11B_5 . 0.9800 ?
C11_5 H11C_5 . 0.9800 ?
C4B_5 C5B_5 . 1.554(15) ?
C4B_5 H4BA_5 . 0.9900 ?
C4B_5 H4BB_5 . 0.9900 ?
C5B_5 C6B_5 . 1.509(15) ?
C5B_5 H5BA_5 . 0.9900 ?
C5B_5 H5BB_5 . 0.9900 ?
C6B_5 C7B_5 . 1.508(17) ?
C6B_5 H6BA_5 . 0.9900 ?
C6B_5 H6BB_5 . 0.9900 ?
C7B_5 C8B_5 . 1.488(16) ?
C7B_5 H7BA_5 . 0.9900 ?
C7B_5 H7BB_5 . 0.9900 ?
C8B_5 C9B_5 . 1.476(17) ?
C8B_5 H8BA_5 . 0.9900 ?
C8B_5 H8BB_5 . 0.9900 ?
C9B_5 C10B_5 . 1.564(17) ?
C9B_5 H9BA_5 . 0.9900 ?
C9B_5 H9BB_5 . 0.9900 ?
C10B_5 C11B_5 . 1.498(17) ?
C10B_5 H10C_5 . 0.9900 ?
C10B_5 H10D_5 . 0.9900 ?
C11B_5 H11D_5 . 0.9800 ?
C11B_5 H11E_5 . 0.9800 ?
C11B_5 H11F_5 . 0.9800 ?
N1_6 C1_6 . 1.340(6) ?
N1_6 N2_6 . 1.350(6) ?
N2_6 C3_6 . 1.343(6) ?
C1_6 C2_6 . 1.378(7) ?
C1_6 H1_6 . 0.9500 ?
C2_6 C3_6 . 1.379(8) ?
C2_6 C4_6 . 1.509(7) ?
C3_6 H3_6 . 0.9500 ?
C4_6 C5_6 . 1.513(9) ?
C4_6 H4A_6 . 0.9900 ?
C4_6 H4B_6 . 0.9900 ?
C5_6 C6_6 . 1.533(10) ?
C5_6 H5A_6 . 0.9900 ?
C5_6 H5B_6 . 0.9900 ?
C6_6 C7_6 . 1.491(10) ?
C6_6 H6A_6 . 0.9900 ?
C6_6 H6B_6 . 0.9900 ?
C7_6 C8_6 . 1.501(11) ?
C7_6 H7A_6 . 0.9900 ?
C7_6 H7B_6 . 0.9900 ?
C8_6 C9_6 . 1.531(12) ?
C8_6 H8A_6 . 0.9900 ?
C8_6 H8B_6 . 0.9900 ?
C9_6 C10_6 . 1.464(14) ?
C9_6 H9A_6 . 0.9900 ?
C9_6 H9B_6 . 0.9900 ?
C10_6 C11_6 . 1.527(14) ?
C10_6 H10A_6 . 0.9900 ?
C10_6 H10B_6 . 0.9900 ?
C11_6 H11A_6 . 0.9800 ?
C11_6 H11B_6 . 0.9800 ?
C11_6 H11C_6 . 0.9800 ?
N1_7 C1_7 . 1.341(6) ?
N1_7 N2_7 . 1.370(5) ?
N2_7 C3_7 . 1.342(5) ?
C1_7 C2_7 . 1.389(6) ?
C1_7 H1_7 . 0.9500 ?
C2_7 C3_7 . 1.379(6) ?
C2_7 C4_7 . 1.503(6) ?
C3_7 H3_7 . 0.9500 ?
C4_7 C5B_7 . 1.514(8) ?
C4_7 C5_7 . 1.514(8) ?
C4_7 H4A_7 . 0.9900 ?
C4_7 H4B_7 . 0.9900 ?
C5_7 C6_7 . 1.539(15) ?
C5_7 H5A_7 . 0.9900 ?
C5_7 H5B_7 . 0.9900 ?
C6_7 C7_7 . 1.504(16) ?
C6_7 H6A_7 . 0.9900 ?
C6_7 H6B_7 . 0.9900 ?
C7_7 C8_7 . 1.509(15) ?
C7_7 H7A_7 . 0.9900 ?
C7_7 H7B_7 . 0.9900 ?
C8_7 C9_7 . 1.515(15) ?
C8_7 H8A_7 . 0.9900 ?
C8_7 H8B_7 . 0.9900 ?
C9_7 C10_7 . 1.512(16) ?
C9_7 H9A_7 . 0.9900 ?
C9_7 H9B_7 . 0.9900 ?
C10_7 C11_7 . 1.501(16) ?
C10_7 H10A_7 . 0.9900 ?
C10_7 H10B_7 . 0.9900 ?
C11_7 H11A_7 . 0.9800 ?
C11_7 H11B_7 . 0.9800 ?
C11_7 H11C_7 . 0.9800 ?
C5B_7 C6B_7 . 1.530(13) ?
C5B_7 H5BA_7 . 0.9900 ?
C5B_7 H5BB_7 . 0.9900 ?
C6B_7 C7B_7 . 1.510(15) ?
C6B_7 H6BA_7 . 0.9900 ?
C6B_7 H6BB_7 . 0.9900 ?
C7B_7 C8B_7 . 1.513(13) ?
C7B_7 H7BA_7 . 0.9900 ?
C7B_7 H7BB_7 . 0.9900 ?
C8B_7 C9B_7 . 1.510(14) ?
C8B_7 H8BA_7 . 0.9900 ?
C8B_7 H8BB_7 . 0.9900 ?
C9B_7 C10B_7 . 1.522(14) ?
C9B_7 H9BA_7 . 0.9900 ?
C9B_7 H9BB_7 . 0.9900 ?
C10B_7 C11B_7 . 1.512(16) ?
C10B_7 H10C_7 . 0.9900 ?
C10B_7 H10D_7 . 0.9900 ?
C11B_7 H11D_7 . 0.9800 ?
C11B_7 H11E_7 . 0.9800 ?
C11B_7 H11F_7 . 0.9800 ?
N1_8 C1_8 . 1.336(5) ?
N1_8 N2_8 . 1.355(5) ?
N2_8 C3_8 . 1.342(6) ?
C1_8 C2_8 . 1.389(6) ?
C1_8 H1_8 . 0.9500 ?
C2_8 C3_8 . 1.383(6) ?
C2_8 C4_8 . 1.509(6) ?
C3_8 H3_8 . 0.9500 ?
C4_8 C5_8 . 1.517(7) ?
C4_8 H4A_8 . 0.9900 ?
C4_8 H4B_8 . 0.9900 ?
C5_8 C6_8 . 1.509(7) ?
C5_8 H5A_8 . 0.9900 ?
C5_8 H5B_8 . 0.9900 ?
C6_8 C7_8 . 1.518(7) ?
C6_8 H6A_8 . 0.9900 ?
C6_8 H6B_8 . 0.9900 ?
C7_8 C8_8 . 1.495(8) ?
C7_8 H7A_8 . 0.9900 ?
C7_8 H7B_8 . 0.9900 ?
C8_8 C9_8 . 1.522(8) ?
C8_8 H8A_8 . 0.9900 ?
C8_8 H8B_8 . 0.9900 ?
C9_8 C10_8 . 1.501(10) ?
C9_8 H9A_8 . 0.9900 ?
C9_8 H9B_8 . 0.9900 ?
C10_8 C11_8 . 1.523(10) ?
C10_8 H10A_8 . 0.9900 ?
C10_8 H10B_8 . 0.9900 ?
C11_8 H11A_8 . 0.9800 ?
C11_8 H11B_8 . 0.9800 ?
C11_8 H11C_8 . 0.9800 ?
N1_9 C1_9 . 1.333(5) ?
N1_9 N2_9 . 1.356(5) ?
N2_9 C3_9 . 1.343(6) ?
C1_9 C2_9 . 1.393(6) ?
C1_9 H1_9 . 0.9500 ?
C2_9 C3_9 . 1.384(6) ?
C2_9 C4_9 . 1.508(6) ?
C3_9 H3_9 . 0.9500 ?
C4_9 C5_9 . 1.544(7) ?
C4_9 H4A_9 . 0.9900 ?
C4_9 H4B_9 . 0.9900 ?
C5_9 C6_9 . 1.512(8) ?
C5_9 H5A_9 . 0.9900 ?
C5_9 H5B_9 . 0.9900 ?
C6_9 C7_9 . 1.508(8) ?
C6_9 H6A_9 . 0.9900 ?
C6_9 H6B_9 . 0.9900 ?
C7_9 C8_9 . 1.504(8) ?
C7_9 H7A_9 . 0.9900 ?
C7_9 H7B_9 . 0.9900 ?
C8_9 C9_9 . 1.513(9) ?
C8_9 H8A_9 . 0.9900 ?
C8_9 H8B_9 . 0.9900 ?
C9_9 C10_9 . 1.513(9) ?
C9_9 H9A_9 . 0.9900 ?
C9_9 H9B_9 . 0.9900 ?
C10_9 C11_9 . 1.497(11) ?
C10_9 H10A_9 . 0.9900 ?
C10_9 H10B_9 . 0.9900 ?
C11_9 H11A_9 . 0.9800 ?
C11_9 H11B_9 . 0.9800 ?
C11_9 H11C_9 . 0.9800 ?
N1_10 C1_10 . 1.341(6) ?
N1_10 N2_10 . 1.350(5) ?
N2_10 C3_10 . 1.340(6) ?
C1_10 C2_10 . 1.379(7) ?
C1_10 H1_10 . 0.9500 ?
C2_10 C3_10 . 1.382(7) ?
C2_10 C4B_10 . 1.512(6) ?
C2_10 C4_10 . 1.512(6) ?
C3_10 H3_10 . 0.9500 ?
C4_10 C5_10 . 1.527(13) ?
C4_10 H4A_10 . 0.9900 ?
C4_10 H4B_10 . 0.9900 ?
C5_10 C6_10 . 1.521(14) ?
C5_10 H5A_10 . 0.9900 ?
C5_10 H5B_10 . 0.9900 ?
C6_10 C7_10 . 1.495(14) ?
C6_10 H6A_10 . 0.9900 ?
C6_10 H6B_10 . 0.9900 ?
C7_10 C8_10 . 1.515(15) ?
C7_10 H7A_10 . 0.9900 ?
C7_10 H7B_10 . 0.9900 ?
C8_10 C9_10 . 1.481(15) ?
C8_10 H8A_10 . 0.9900 ?
C8_10 H8B_10 . 0.9900 ?
C9_10 C10_10 . 1.566(17) ?
C9_10 H9A_10 . 0.9900 ?
C9_10 H9B_10 . 0.9900 ?
C10_10 C11_10 . 1.546(17) ?
C10_10 H10A_10 . 0.9900 ?
C10_10 H10B_10 . 0.9900 ?
C11_10 H11A_10 . 0.9800 ?
C11_10 H11B_10 . 0.9800 ?
C11_10 H11C_10 . 0.9800 ?
C4B_10 C5B_10 . 1.510(14) ?
C4B_10 H4BA_10 . 0.9900 ?
C4B_10 H4BB_10 . 0.9900 ?
C5B_10 C6B_10 . 1.515(14) ?
C5B_10 H5BA_10 . 0.9900 ?
C5B_10 H5BB_10 . 0.9900 ?
C6B_10 C7B_10 . 1.497(15) ?
C6B_10 H6BA_10 . 0.9900 ?
C6B_10 H6BB_10 . 0.9900 ?
C7B_10 C8B_10 . 1.491(15) ?
C7B_10 H7BA_10 . 0.9900 ?
C7B_10 H7BB_10 . 0.9900 ?
C8B_10 C9B_10 . 1.494(16) ?
C8B_10 H8BA_10 . 0.9900 ?
C8B_10 H8BB_10 . 0.9900 ?
C9B_10 C10B_10 . 1.617(17) ?
C9B_10 H9BA_10 . 0.9900 ?
C9B_10 H9BB_10 . 0.9900 ?
C10B_10 C11B_10 . 1.529(17) ?
C10B_10 H10C_10 . 0.9900 ?
C10B_10 H10D_10 . 0.9900 ?
C11B_10 H11D_10 . 0.9800 ?
C11B_10 H11E_10 . 0.9800 ?
C11B_10 H11F_10 . 0.9800 ?
N1_11 C1_11 . 1.339(6) ?
N1_11 N2_11 . 1.358(5) ?
N2_11 C3_11 . 1.345(6) ?
C1_11 C2_11 . 1.379(6) ?
C1_11 H1_11 . 0.9500 ?
C2_11 C3_11 . 1.377(6) ?
C2_11 C4_11 . 1.516(6) ?
C3_11 H3_11 . 0.9500 ?
C4_11 C5_11 . 1.521(7) ?
C4_11 H4A_11 . 0.9900 ?
C4_11 H4B_11 . 0.9900 ?
C5_11 C6_11 . 1.512(6) ?
C5_11 H5A_11 . 0.9900 ?
C5_11 H5B_11 . 0.9900 ?
C6_11 C7_11 . 1.515(7) ?
C6_11 H6A_11 . 0.9900 ?
C6_11 H6B_11 . 0.9900 ?
C7_11 C8_11 . 1.511(7) ?
C7_11 H7A_11 . 0.9900 ?
C7_11 H7B_11 . 0.9900 ?
C8_11 C9_11 . 1.517(8) ?
C8_11 H8A_11 . 0.9900 ?
C8_11 H8B_11 . 0.9900 ?
C9_11 C10_11 . 1.512(8) ?
C9_11 H9A_11 . 0.9900 ?
C9_11 H9B_11 . 0.9900 ?
C10_11 C11_11 . 1.503(9) ?
C10_11 H10A_11 . 0.9900 ?
C10_11 H10B_11 . 0.9900 ?
C11_11 H11A_11 . 0.9800 ?
C11_11 H11B_11 . 0.9800 ?
C11_11 H11C_11 . 0.9800 ?
N1_12 C1_12 . 1.342(6) ?
N1_12 N2_12 . 1.361(5) ?
N2_12 C3_12 . 1.340(5) ?
C1_12 C2_12 . 1.380(6) ?
C1_12 H1_12 . 0.9500 ?
C2_12 C3_12 . 1.384(6) ?
C2_12 C4_12 . 1.502(6) ?
C3_12 H3_12 . 0.9500 ?
C4_12 C5_12 . 1.524(6) ?
C4_12 H4A_12 . 0.9900 ?
C4_12 H4B_12 . 0.9900 ?
C5_12 C6_12 . 1.527(6) ?
C5_12 H5A_12 . 0.9900 ?
C5_12 H5B_12 . 0.9900 ?
C6_12 C7_12 . 1.527(6) ?
C6_12 H6A_12 . 0.9900 ?
C6_12 H6B_12 . 0.9900 ?
C7_12 C8_12 . 1.520(6) ?
C7_12 H7A_12 . 0.9900 ?
C7_12 H7B_12 . 0.9900 ?
C8_12 C9_12 . 1.521(6) ?
C8_12 H8A_12 . 0.9900 ?
C8_12 H8B_12 . 0.9900 ?
C9_12 C10_12 . 1.520(6) ?
C9_12 H9A_12 . 0.9900 ?
C9_12 H9B_12 . 0.9900 ?
C10_12 C11_12 . 1.509(7) ?
C10_12 H10A_12 . 0.9900 ?
C10_12 H10B_12 . 0.9900 ?
C11_12 H11A_12 . 0.9800 ?
C11_12 H11B_12 . 0.9800 ?
C11_12 H11C_12 . 0.9800 ?
N1_13 C5_13 . 1.505(7) ?
N1_13 C9_13 . 1.516(6) ?
N1_13 C1_13 . 1.533(7) ?
N1_13 C13_13 . 1.540(7) ?
C1_13 C2_13 . 1.488(8) ?
C1_13 H1A_13 . 0.9900 ?
C1_13 H1B_13 . 0.9900 ?
C2_13 C3_13 . 1.508(9) ?
C2_13 H2A_13 . 0.9900 ?
C2_13 H2B_13 . 0.9900 ?
C3_13 C4_13 . 1.462(9) ?
C3_13 H3A_13 . 0.9900 ?
C3_13 H3B_13 . 0.9900 ?
C4_13 H4A_13 . 0.9800 ?
C4_13 H4B_13 . 0.9800 ?
C4_13 H4C_13 . 0.9800 ?
C5_13 C6_13 . 1.521(8) ?
C5_13 H5A_13 . 0.9900 ?
C5_13 H5B_13 . 0.9900 ?
C6_13 C7_13 . 1.508(8) ?
C6_13 H6A_13 . 0.9900 ?
C6_13 H6B_13 . 0.9900 ?
C7_13 C8_13 . 1.511(10) ?
C7_13 H7A_13 . 0.9900 ?
C7_13 H7B_13 . 0.9900 ?
C8_13 H8A_13 . 0.9800 ?
C8_13 H8B_13 . 0.9800 ?
C8_13 H8C_13 . 0.9800 ?
C9_13 C10_13 . 1.516(7) ?
C9_13 H9A_13 . 0.9900 ?
C9_13 H9B_13 . 0.9900 ?
C10_13 C11_13 . 1.495(8) ?
C10_13 H10A_13 . 0.9900 ?
C10_13 H10B_13 . 0.9900 ?
C11_13 C12_13 . 1.466(10) ?
C11_13 H11A_13 . 0.9900 ?
C11_13 H11B_13 . 0.9900 ?
C12_13 H12A_13 . 0.9800 ?
C12_13 H12B_13 . 0.9800 ?
C12_13 H12C_13 . 0.9800 ?
C13_13 C14_13 . 1.530(7) ?
C13_13 H13A_13 . 0.9900 ?
C13_13 H13B_13 . 0.9900 ?
C14_13 C15_13 . 1.490(8) ?
C14_13 H14A_13 . 0.9900 ?
C14_13 H14B_13 . 0.9900 ?
C15_13 C16_13 . 1.518(8) ?
C15_13 H15A_13 . 0.9900 ?
C15_13 H15B_13 . 0.9900 ?
C16_13 H16A_13 . 0.9800 ?
C16_13 H16B_13 . 0.9800 ?
C16_13 H16C_13 . 0.9800 ?
N1_14 C5_14 . 1.518(14) ?
N1_14 C13_14 . 1.521(9) ?
N1_14 C9_14 . 1.521(13) ?
N1_14 C1_14 . 1.524(13) ?
C1_14 C2_14 . 1.512(15) ?
C1_14 H1A_14 . 0.9900 ?
C1_14 H1B_14 . 0.9900 ?
C2_14 C3_14 . 1.505(13) ?
C2_14 H2A_14 . 0.9900 ?
C2_14 H2B_14 . 0.9900 ?
C3_14 C4_14 . 1.502(14) ?
C3_14 H3A_14 . 0.9900 ?
C3_14 H3B_14 . 0.9900 ?
C4_14 H4A_14 . 0.9800 ?
C4_14 H4B_14 . 0.9800 ?
C4_14 H4C_14 . 0.9800 ?
C5_14 C6_14 . 1.507(13) ?
C5_14 H5A_14 . 0.9900 ?
C5_14 H5B_14 . 0.9900 ?
C6_14 C7_14 . 1.510(14) ?
C6_14 H6A_14 . 0.9900 ?
C6_14 H6B_14 . 0.9900 ?
C7_14 C8_14 . 1.542(15) ?
C7_14 H7A_14 . 0.9900 ?
C7_14 H7B_14 . 0.9900 ?
C8_14 H8A_14 . 0.9800 ?
C8_14 H8B_14 . 0.9800 ?
C8_14 H8C_14 . 0.9800 ?
C9_14 C10_14 . 1.485(13) ?
C9_14 H9A_14 . 0.9900 ?
C9_14 H9B_14 . 0.9900 ?
C10_14 C11_14 . 1.508(15) ?
C10_14 H10A_14 . 0.9900 ?
C10_14 H10B_14 . 0.9900 ?
C11_14 C12_14 . 1.531(15) ?
C11_14 H11A_14 . 0.9900 ?
C11_14 H11B_14 . 0.9900 ?
C12_14 H12A_14 . 0.9800 ?
C12_14 H12B_14 . 0.9800 ?
C12_14 H12C_14 . 0.9800 ?
C13_14 C14_14 . 1.544(16) ?
C13_14 H13A_14 . 0.9900 ?
C13_14 H13B_14 . 0.9900 ?
C14_14 C15_14 . 1.473(15) ?
C14_14 H14A_14 . 0.9900 ?
C14_14 H14B_14 . 0.9900 ?
C15_14 C16_14 . 1.527(15) ?
C15_14 H15A_14 . 0.9900 ?
C15_14 H15B_14 . 0.9900 ?
C16_14 H16A_14 . 0.9800 ?
C16_14 H16B_14 . 0.9800 ?
C16_14 H16C_14 . 0.9800 ?
N1_15 C5_15 . 1.510(16) ?
N1_15 C13_15 . 1.522(16) ?
N1_15 C1_15 . 1.524(16) ?
N1_15 C9_15 . 1.524(16) ?
C1_15 C2_15 . 1.51(2) ?
C1_15 H1A_15 . 0.9900 ?
C1_15 H1B_15 . 0.9900 ?
C2_15 C3_15 . 1.48(2) ?
C2_15 H2A_15 . 0.9900 ?
C2_15 H2B_15 . 0.9900 ?
C3_15 C4_15 . 1.52(2) ?
C3_15 H3A_15 . 0.9900 ?
C3_15 H3B_15 . 0.9900 ?
C4_15 H4A_15 . 0.9800 ?
C4_15 H4B_15 . 0.9800 ?
C4_15 H4C_15 . 0.9800 ?
C5_15 C6_15 . 1.52(2) ?
C5_15 H5A_15 . 0.9900 ?
C5_15 H5B_15 . 0.9900 ?
C6_15 C7_15 . 1.51(2) ?
C6_15 H6A_15 . 0.9900 ?
C6_15 H6B_15 . 0.9900 ?
C7_15 C8_15 . 1.48(2) ?
C7_15 H7A_15 . 0.9900 ?
C7_15 H7B_15 . 0.9900 ?
C8_15 H8A_15 . 0.9800 ?
C8_15 H8B_15 . 0.9800 ?
C8_15 H8C_15 . 0.9800 ?
C9_15 C10_15 . 1.48(2) ?
C9_15 H9A_15 . 0.9900 ?
C9_15 H9B_15 . 0.9900 ?
C10_15 C11_15 . 1.48(2) ?
C10_15 H10A_15 . 0.9900 ?
C10_15 H10B_15 . 0.9900 ?
C11_15 C12_15 . 1.53(2) ?
C11_15 H11A_15 . 0.9900 ?
C11_15 H11B_15 . 0.9900 ?
C12_15 H12A_15 . 0.9800 ?
C12_15 H12B_15 . 0.9800 ?
C12_15 H12C_15 . 0.9800 ?
C13_15 C14_15 . 1.53(2) ?
C13_15 H13A_15 . 0.9900 ?
C13_15 H13B_15 . 0.9900 ?
C14_15 C15_15 . 1.46(2) ?
C14_15 H14A_15 . 0.9900 ?
C14_15 H14B_15 . 0.9900 ?
C15_15 C16_15 . 1.53(2) ?
C15_15 H15A_15 . 0.9900 ?
C15_15 H15B_15 . 0.9900 ?
C16_15 H16A_15 . 0.9800 ?
C16_15 H16B_15 . 0.9800 ?
C16_15 H16C_15 . 0.9800 ?
N1B_15 C5B_15 . 1.515(16) ?
N1B_15 C1B_15 . 1.516(16) ?
N1B_15 C13B_15 . 1.530(16) ?
N1B_15 C9B_15 . 1.536(16) ?
C1B_15 C2B_15 . 1.51(2) ?
C1B_15 H1C_15 . 0.9900 ?
C1B_15 H1D_15 . 0.9900 ?
C2B_15 C3B_15 . 1.47(2) ?
C2B_15 H2C_15 . 0.9900 ?
C2B_15 H2D_15 . 0.9900 ?
C3B_15 C4B_15 . 1.50(2) ?
C3B_15 H3C_15 . 0.9900 ?
C3B_15 H3D_15 . 0.9900 ?
C4B_15 H4D_15 . 0.9800 ?
C4B_15 H4E_15 . 0.9800 ?
C4B_15 H4F_15 . 0.9800 ?
C5B_15 C6B_15 . 1.51(2) ?
C5B_15 H5C_15 . 0.9900 ?
C5B_15 H5D_15 . 0.9900 ?
C6B_15 C7B_15 . 1.51(2) ?
C6B_15 H6C_15 . 0.9900 ?
C6B_15 H6D_15 . 0.9900 ?
C7B_15 C8B_15 . 1.49(2) ?
C7B_15 H7C_15 . 0.9900 ?
C7B_15 H7D_15 . 0.9900 ?
C8B_15 H8D_15 . 0.9800 ?
C8B_15 H8E_15 . 0.9800 ?
C8B_15 H8F_15 . 0.9800 ?
C9B_15 C10B_15 . 1.47(2) ?
C9B_15 H9C_15 . 0.9900 ?
C9B_15 H9D_15 . 0.9900 ?
C10B_15 C11B_15 . 1.49(2) ?
C10B_15 H10C_15 . 0.9900 ?
C10B_15 H10D_15 . 0.9900 ?
C11B_15 C12B_15 . 1.54(2) ?
C11B_15 H11C_15 . 0.9900 ?
C11B_15 H11D_15 . 0.9900 ?
C12B_15 H12D_15 . 0.9800 ?
C12B_15 H12E_15 . 0.9800 ?
C12B_15 H12F_15 . 0.9800 ?
C13B_15 C14B_15 . 1.55(2) ?
C13B_15 H13C_15 . 0.9900 ?
C13B_15 H13D_15 . 0.9900 ?
C14B_15 C15B_15 . 1.49(2) ?
C14B_15 H14C_15 . 0.9900 ?
C14B_15 H14D_15 . 0.9900 ?
C15B_15 C16B_15 . 1.52(2) ?
C15B_15 H15C_15 . 0.9900 ?
C15B_15 H15D_15 . 0.9900 ?
C16B_15 H16D_15 . 0.9800 ?
C16B_15 H16E_15 . 0.9800 ?
C16B_15 H16F_15 . 0.9800 ?

loop_
_geom_torsion_atom_site_label_1
_geom_torsion_atom_site_label_2
_geom_torsion_atom_site_label_3
_geom_torsion_atom_site_label_4
_geom_torsion_site_symmetry_1
_geom_torsion_site_symmetry_2
_geom_torsion_site_symmetry_3
_geom_torsion_site_symmetry_4
_geom_torsion
_geom_torsion_publ_flag
C1_1 N1_1 N2_1 C3_1 . . . . -0.4(7) ?
Ni1_16 N1_1 N2_1 C3_1 . . . . 170.0(4) ?
C1_1 N1_1 N2_1 Ni3_16 . . . 2_666 -168.8(4) ?
Ni1_16 N1_1 N2_1 Ni3_16 . . . 2_666 1.7(5) ?
N2_1 N1_1 C1_1 C2_1 . . . . 0.7(7) ?
Ni1_16 N1_1 C1_1 C2_1 . . . . -167.0(5) ?
N1_1 C1_1 C2_1 C3_1 . . . . -0.6(8) ?
N1_1 C1_1 C2_1 C4_1 . . . . 176.5(7) ?
N1_1 N2_1 C3_1 C2_1 . . . . 0.0(7) ?
Ni3_16 N2_1 C3_1 C2_1 2_666 . . . 163.4(5) ?
C1_1 C2_1 C3_1 N2_1 . . . . 0.3(7) ?
C4_1 C2_1 C3_1 N2_1 . . . . -176.7(7) ?
C3_1 C2_1 C4_1 C5_1 . . . . 169.1(7) ?
C1_1 C2_1 C4_1 C5_1 . . . . -7.3(11) ?
C2_1 C4_1 C5_1 C6_1 . . . . -177.7(7) ?
C4_1 C5_1 C6_1 C7_1 . . . . -174.6(8) ?
C5_1 C6_1 C7_1 C8_1 . . . . -179.2(8) ?
C6_1 C7_1 C8_1 C9_1 . . . . -175.8(10) ?
C7_1 C8_1 C9_1 C10_1 . . . . 177.0(11) ?
C8_1 C9_1 C10_1 C11_1 . . . . -178.1(13) ?
C1_2 N1_2 N2_2 C3_2 . . . . -0.1(6) ?
Ni2_16 N1_2 N2_2 C3_2 . . . . 179.9(4) ?
C1_2 N1_2 N2_2 Ni1_16 . . . . -177.5(4) ?
Ni2_16 N1_2 N2_2 Ni1_16 . . . . 2.5(4) ?
N2_2 N1_2 C1_2 C2_2 . . . . 0.1(7) ?
Ni2_16 N1_2 C1_2 C2_2 . . . . -180.0(5) ?
N1_2 C1_2 C2_2 C3_2 . . . . 0.0(8) ?
N1_2 C1_2 C2_2 C4_2 . . . . -177.3(7) ?
N1_2 N2_2 C3_2 C2_2 . . . . 0.1(7) ?
Ni1_16 N2_2 C3_2 C2_2 . . . . 176.5(5) ?
C1_2 C2_2 C3_2 N2_2 . . . . 0.0(8) ?
C4_2 C2_2 C3_2 N2_2 . . . . 177.1(8) ?
C3_2 C2_2 C4_2 C5_2 . . . . 29.1(15) ?
C1_2 C2_2 C4_2 C5_2 . . . . -154.3(8) ?
C2_2 C4_2 C5_2 C6_2 . . . . -178.1(8) ?
C4_2 C5_2 C6_2 C7_2 . . . . -174.9(9) ?
C5_2 C6_2 C7_2 C8_2 . . . . -179.5(8) ?
C6_2 C7_2 C8_2 C9_2 . . . . -176.5(8) ?
C7_2 C8_2 C9_2 C10_2 . . . . -179.0(8) ?
C8_2 C9_2 C10_2 C11_2 . . . . -176.0(9) ?
C1_3 N1_3 N2_3 C3_3 . . . . -0.8(6) ?
Ni3_16 N1_3 N2_3 C3_3 . . . . -173.0(4) ?
C1_3 N1_3 N2_3 Ni2_16 . . . . 172.5(3) ?
Ni3_16 N1_3 N2_3 Ni2_16 . . . . 0.3(4) ?
N2_3 N1_3 C1_3 C2_3 . . . . 1.1(6) ?
Ni3_16 N1_3 C1_3 C2_3 . . . . 170.3(4) ?
N1_3 C1_3 C2_3 C3_3 . . . . -1.0(7) ?
N1_3 C1_3 C2_3 C4B_3 . . . . 179.6(6) ?
N1_3 C1_3 C2_3 C4_3 . . . . 179.6(6) ?
N1_3 N2_3 C3_3 C2_3 . . . . 0.2(7) ?
Ni2_16 N2_3 C3_3 C2_3 . . . . -170.9(4) ?
C1_3 C2_3 C3_3 N2_3 . . . . 0.5(7) ?
C4B_3 C2_3 C3_3 N2_3 . . . . 179.9(6) ?
C4_3 C2_3 C3_3 N2_3 . . . . 179.9(6) ?
C1_3 C2_3 C4_3 C5_3 . . . . 166.7(7) ?
C3_3 C2_3 C4_3 C5_3 . . . . -12.6(11) ?
C2_3 C4_3 C5_3 C6_3 . . . . -64.9(11) ?
C4_3 C5_3 C6_3 C7_3 . . . . -178.9(9) ?
C5_3 C6_3 C7_3 C8_3 . . . . 179.5(11) ?
C6_3 C7_3 C8_3 C9_3 . . . . 174.8(11) ?
C7_3 C8_3 C9_3 C10_3 . . . . 178.8(11) ?
C8_3 C9_3 C10_3 C11_3 . . . . -79.8(17) ?
C1_3 C2_3 C4B_3 C5B_3 . . . . 134.3(14) ?
C3_3 C2_3 C4B_3 C5B_3 . . . . -44.9(16) ?
C2_3 C4B_3 C5B_3 C6B_3 . . . . 46(3) ?
C4B_3 C5B_3 C6B_3 C7B_3 . . . . 148(3) ?
C5B_3 C6B_3 C7B_3 C8B_3 . . . . 138(3) ?
C6B_3 C7B_3 C8B_3 C9B_3 . . . . -100(3) ?
C7B_3 C8B_3 C9B_3 C10B_3 . . . . 160(3) ?
C8B_3 C9B_3 C10B_3 C11B_3 . . . . 167(4) ?
C1_4 N1_4 N2_4 C3_4 . . . . 0.2(5) ?
Ni3_16 N1_4 N2_4 C3_4 . . . . -163.5(3) ?
C1_4 N1_4 N2_4 Ni4_16 . . . . 172.7(3) ?
Ni3_16 N1_4 N2_4 Ni4_16 . . . . 8.9(4) ?
N2_4 N1_4 C1_4 C2_4 . . . . -0.1(6) ?
Ni3_16 N1_4 C1_4 C2_4 . . . . 157.9(4) ?
N1_4 C1_4 C2_4 C3_4 . . . . -0.1(6) ?
N1_4 C1_4 C2_4 C4B_4 . . . . -177.4(5) ?
N1_4 C1_4 C2_4 C4_4 . . . . -177.4(5) ?
N1_4 N2_4 C3_4 C2_4 . . . . -0.3(6) ?
Ni4_16 N2_4 C3_4 C2_4 . . . . -169.8(4) ?
C1_4 C2_4 C3_4 N2_4 . . . . 0.2(6) ?
C4B_4 C2_4 C3_4 N2_4 . . . . 177.6(5) ?
C4_4 C2_4 C3_4 N2_4 . . . . 177.6(5) ?
C1_4 C2_4 C4_4 C5_4 . . . . 73.2(11) ?
C3_4 C2_4 C4_4 C5_4 . . . . -103.5(11) ?
C2_4 C4_4 C5_4 C6_4 . . . . -64(3) ?
C4_4 C5_4 C6_4 C7_4 . . . . -62(3) ?
C5_4 C6_4 C7_4 C8_4 . . . . -176.8(14) ?
C6_4 C7_4 C8_4 C9_4 . . . . 67.4(18) ?
C7_4 C8_4 C9_4 C10_4 . . . . 169.6(17) ?
C8_4 C9_4 C10_4 C11_4 . . . . -178.4(19) ?
C1_4 C2_4 C4B_4 C5B_4 . . . . 73.1(12) ?
C3_4 C2_4 C4B_4 C5B_4 . . . . -103.6(11) ?
C2_4 C4B_4 C5B_4 C6B_4 . . . . -79(2) ?
C4B_4 C5B_4 C6B_4 C7B_4 . . . . -174.0(17) ?
C5B_4 C6B_4 C7B_4 C8B_4 . . . . 178.3(19) ?
C6B_4 C7B_4 C8B_4 C9B_4 . . . . 172.4(15) ?
C7B_4 C8B_4 C9B_4 C10B_4 . . . . -172.2(18) ?
C8B_4 C9B_4 C10B_4 C11B_4 . . . . 177(2) ?
C1_5 N1_5 N2_5 C3_5 . . . . 0.4(6) ?
Ni4_16 N1_5 N2_5 C3_5 . . . . -170.5(4) ?
C1_5 N1_5 N2_5 Ni2_16 . . . 2_666 179.0(4) ?
Ni4_16 N1_5 N2_5 Ni2_16 . . . 2_666 8.2(4) ?
N2_5 N1_5 C1_5 C2_5 . . . . -0.2(7) ?
Ni4_16 N1_5 C1_5 C2_5 . . . . 167.4(5) ?
N1_5 C1_5 C2_5 C3_5 . . . . -0.1(8) ?
N1_5 C1_5 C2_5 C4B_5 . . . . -175.5(7) ?
N1_5 C1_5 C2_5 C4_5 . . . . -175.5(7) ?
N1_5 N2_5 C3_5 C2_5 . . . . -0.4(7) ?
Ni2_16 N2_5 C3_5 C2_5 2_666 . . . -178.6(5) ?
C1_5 C2_5 C3_5 N2_5 . . . . 0.3(8) ?
C4B_5 C2_5 C3_5 N2_5 . . . . 175.9(7) ?
C4_5 C2_5 C3_5 N2_5 . . . . 175.9(7) ?
C1_5 C2_5 C4_5 C5_5 . . . . 68.8(14) ?
C3_5 C2_5 C4_5 C5_5 . . . . -105.7(11) ?
C2_5 C4_5 C5_5 C6_5 . . . . -68.8(19) ?
C4_5 C5_5 C6_5 C7_5 . . . . -177.9(15) ?
C5_5 C6_5 C7_5 C8_5 . . . . -174.6(18) ?
C6_5 C7_5 C8_5 C9_5 . . . . -77(3) ?
C7_5 C8_5 C9_5 C10_5 . . . . -149(2) ?
C8_5 C9_5 C10_5 C11_5 . . . . -121(2) ?
C1_5 C2_5 C4B_5 C5B_5 . . . . 99.0(12) ?
C3_5 C2_5 C4B_5 C5B_5 . . . . -75.4(11) ?
C2_5 C4B_5 C5B_5 C6B_5 . . . . -63.3(17) ?
C4B_5 C5B_5 C6B_5 C7B_5 . . . . -57(2) ?
C5B_5 C6B_5 C7B_5 C8B_5 . . . . -168.5(17) ?
C6B_5 C7B_5 C8B_5 C9B_5 . . . . -180.0(18) ?
C7B_5 C8B_5 C9B_5 C10B_5 . . . . -169(2) ?
C8B_5 C9B_5 C10B_5 C11B_5 . . . . -144(2) ?
C1_6 N1_6 N2_6 C3_6 . . . . 0.6(6) ?
Ni4_16 N1_6 N2_6 C3_6 . . . . -175.6(3) ?
C1_6 N1_6 N2_6 Ni1_16 . . . . -172.2(4) ?
Ni4_16 N1_6 N2_6 Ni1_16 . . . . 11.5(4) ?
N2_6 N1_6 C1_6 C2_6 . . . . 0.0(6) ?
Ni4_16 N1_6 C1_6 C2_6 . . . . 174.7(4) ?
N1_6 C1_6 C2_6 C3_6 . . . . -0.6(7) ?
N1_6 C1_6 C2_6 C4_6 . . . . -179.3(6) ?
N1_6 N2_6 C3_6 C2_6 . . . . -1.0(6) ?
Ni1_16 N2_6 C3_6 C2_6 . . . . 169.2(4) ?
C1_6 C2_6 C3_6 N2_6 . . . . 0.9(7) ?
C4_6 C2_6 C3_6 N2_6 . . . . 179.7(6) ?
C1_6 C2_6 C4_6 C5_6 . . . . -101.4(9) ?
C3_6 C2_6 C4_6 C5_6 . . . . 80.2(9) ?
C2_6 C4_6 C5_6 C6_6 . . . . -68.8(9) ?
C4_6 C5_6 C6_6 C7_6 . . . . -74.6(9) ?
C5_6 C6_6 C7_6 C8_6 . . . . 179.2(7) ?
C6_6 C7_6 C8_6 C9_6 . . . . 171.0(9) ?
C7_6 C8_6 C9_6 C10_6 . . . . -179.0(12) ?
C8_6 C9_6 C10_6 C11_6 . . . . 173.1(12) ?
C1_7 N1_7 N2_7 C3_7 . . . . 0.2(5) ?
Ni8_16 N1_7 N2_7 C3_7 . . . . -179.5(3) ?
C1_7 N1_7 N2_7 Ni5_16 . . . . 178.6(3) ?
Ni8_16 N1_7 N2_7 Ni5_16 . . . . -1.1(4) ?
N2_7 N1_7 C1_7 C2_7 . . . . 0.4(5) ?
Ni8_16 N1_7 C1_7 C2_7 . . . . 180.0(4) ?
N1_7 C1_7 C2_7 C3_7 . . . . -0.8(6) ?
N1_7 C1_7 C2_7 C4_7 . . . . -177.7(5) ?
N1_7 N2_7 C3_7 C2_7 . . . . -0.7(5) ?
Ni5_16 N2_7 C3_7 C2_7 . . . . -178.6(4) ?
C1_7 C2_7 C3_7 N2_7 . . . . 0.9(6) ?
C4_7 C2_7 C3_7 N2_7 . . . . 177.9(5) ?
C3_7 C2_7 C4_7 C5B_7 . . . . -87.4(7) ?
C1_7 C2_7 C4_7 C5B_7 . . . . 88.7(7) ?
C3_7 C2_7 C4_7 C5_7 . . . . -87.4(7) ?
C1_7 C2_7 C4_7 C5_7 . . . . 88.7(7) ?
C2_7 C4_7 C5_7 C6_7 . . . . -179(3) ?
C4_7 C5_7 C6_7 C7_7 . . . . 170(3) ?
C5_7 C6_7 C7_7 C8_7 . . . . -180(3) ?
C6_7 C7_7 C8_7 C9_7 . . . . -178(3) ?
C7_7 C8_7 C9_7 C10_7 . . . . 178(2) ?
C8_7 C9_7 C10_7 C11_7 . . . . 175(3) ?
C2_7 C4_7 C5B_7 C6B_7 . . . . -179(2) ?
C4_7 C5B_7 C6B_7 C7B_7 . . . . -173(2) ?
C5B_7 C6B_7 C7B_7 C8B_7 . . . . -177(2) ?
C6B_7 C7B_7 C8B_7 C9B_7 . . . . 177(3) ?
C7B_7 C8B_7 C9B_7 C10B_7 . . . . -176.5(18) ?
C8B_7 C9B_7 C10B_7 C11B_7 . . . . 64(3) ?
C1_8 N1_8 N2_8 C3_8 . . . . -0.2(5) ?
Ni5_16 N1_8 N2_8 C3_8 . . . . 174.3(3) ?
C1_8 N1_8 N2_8 Ni6_16 . . . . -176.9(3) ?
Ni5_16 N1_8 N2_8 Ni6_16 . . . . -2.3(4) ?
N2_8 N1_8 C1_8 C2_8 . . . . 0.2(5) ?
Ni5_16 N1_8 C1_8 C2_8 . . . . -172.2(4) ?
N1_8 C1_8 C2_8 C3_8 . . . . -0.1(5) ?
N1_8 C1_8 C2_8 C4_8 . . . . -178.8(5) ?
N1_8 N2_8 C3_8 C2_8 . . . . 0.2(6) ?
Ni6_16 N2_8 C3_8 C2_8 . . . . 175.7(4) ?
C1_8 C2_8 C3_8 N2_8 . . . . -0.1(6) ?
C4_8 C2_8 C3_8 N2_8 . . . . 178.8(5) ?
C3_8 C2_8 C4_8 C5_8 . . . . -166.9(5) ?
C1_8 C2_8 C4_8 C5_8 . . . . 11.6(8) ?
C2_8 C4_8 C5_8 C6_8 . . . . -75.8(6) ?
C4_8 C5_8 C6_8 C7_8 . . . . -171.9(5) ?
C5_8 C6_8 C7_8 C8_8 . . . . 176.3(6) ?
C6_8 C7_8 C8_8 C9_8 . . . . 179.2(6) ?
C7_8 C8_8 C9_8 C10_8 . . . . -179.4(7) ?
C8_8 C9_8 C10_8 C11_8 . . . . 177.7(8) ?
C1_9 N1_9 N2_9 C3_9 . . . . 0.2(5) ?
Ni8_16 N1_9 N2_9 C3_9 . . . . -171.0(3) ?
C1_9 N1_9 N2_9 Ni7_16 . . . . 175.8(3) ?
Ni8_16 N1_9 N2_9 Ni7_16 . . . . 4.7(3) ?
N2_9 N1_9 C1_9 C2_9 . . . . -0.1(5) ?
Ni8_16 N1_9 C1_9 C2_9 . . . . 168.0(3) ?
N1_9 C1_9 C2_9 C3_9 . . . . 0.0(5) ?
N1_9 C1_9 C2_9 C4_9 . . . . -176.8(5) ?
N1_9 N2_9 C3_9 C2_9 . . . . -0.2(5) ?
Ni7_16 N2_9 C3_9 C2_9 . . . . -174.1(3) ?
C1_9 C2_9 C3_9 N2_9 . . . . 0.1(5) ?
C4_9 C2_9 C3_9 N2_9 . . . . 176.9(5) ?
C3_9 C2_9 C4_9 C5_9 . . . . -93.0(7) ?
C1_9 C2_9 C4_9 C5_9 . . . . 83.0(7) ?
C2_9 C4_9 C5_9 C6_9 . . . . -63.3(6) ?
C4_9 C5_9 C6_9 C7_9 . . . . -70.7(7) ?
C5_9 C6_9 C7_9 C8_9 . . . . 178.5(5) ?
C6_9 C7_9 C8_9 C9_9 . . . . 175.0(6) ?
C7_9 C8_9 C9_9 C10_9 . . . . 179.8(7) ?
C8_9 C9_9 C10_9 C11_9 . . . . -178.2(8) ?
C1_10 N1_10 N2_10 C3_10 . . . . -0.7(5) ?
Ni6_16 N1_10 N2_10 C3_10 . . . . -170.4(3) ?
C1_10 N1_10 N2_10 Ni7_16 . . . . 165.7(3) ?
Ni6_16 N1_10 N2_10 Ni7_16 . . . . -4.0(4) ?
N2_10 N1_10 C1_10 C2_10 . . . . 0.4(5) ?
Ni6_16 N1_10 C1_10 C2_10 . . . . 166.3(4) ?
N1_10 C1_10 C2_10 C3_10 . . . . 0.1(6) ?
N1_10 C1_10 C2_10 C4B_10 . . . . -173.3(5) ?
N1_10 C1_10 C2_10 C4_10 . . . . -173.3(5) ?
N1_10 N2_10 C3_10 C2_10 . . . . 0.8(5) ?
Ni7_16 N2_10 C3_10 C2_10 . . . . -161.2(4) ?
C1_10 C2_10 C3_10 N2_10 . . . . -0.5(6) ?
C4B_10 C2_10 C3_10 N2_10 . . . . 172.9(5) ?
C4_10 C2_10 C3_10 N2_10 . . . . 172.9(5) ?
C1_10 C2_10 C4_10 C5_10 . . . . 94.2(12) ?
C3_10 C2_10 C4_10 C5_10 . . . . -77.7(13) ?
C2_10 C4_10 C5_10 C6_10 . . . . 176.6(13) ?
C4_10 C5_10 C6_10 C7_10 . . . . 172.2(18) ?
C5_10 C6_10 C7_10 C8_10 . . . . -177.1(19) ?
C6_10 C7_10 C8_10 C9_10 . . . . 178(2) ?
C7_10 C8_10 C9_10 C10_10 . . . . -115(3) ?
C8_10 C9_10 C10_10 C11_10 . . . . -136(3) ?
C1_10 C2_10 C4B_10 C5B_10 . . . . 77.6(13) ?
C3_10 C2_10 C4B_10 C5B_10 . . . . -94.2(13) ?
C2_10 C4B_10 C5B_10 C6B_10 . . . . -179.6(15) ?
C4B_10 C5B_10 C6B_10 C7B_10 . . . . 177(2) ?
C5B_10 C6B_10 C7B_10 C8B_10 . . . . -175(2) ?
C6B_10 C7B_10 C8B_10 C9B_10 . . . . -175(2) ?
C7B_10 C8B_10 C9B_10 C10B_10 . . . . 151(3) ?
C8B_10 C9B_10 C10B_10 C11B_10 . . . . 162(3) ?
C1_11 N1_11 N2_11 C3_11 . . . . -1.0(5) ?
Ni6_16 N1_11 N2_11 C3_11 . . . . 171.6(3) ?
C1_11 N1_11 N2_11 Ni8_16 . . . 2_665 -177.6(3) ?
Ni6_16 N1_11 N2_11 Ni8_16 . . . 2_665 -5.1(4) ?
N2_11 N1_11 C1_11 C2_11 . . . . -0.1(6) ?
Ni6_16 N1_11 C1_11 C2_11 . . . . -169.7(4) ?
N1_11 C1_11 C2_11 C3_11 . . . . 1.0(6) ?
N1_11 C1_11 C2_11 C4_11 . . . . 175.2(5) ?
N1_11 N2_11 C3_11 C2_11 . . . . 1.7(6) ?
Ni8_16 N2_11 C3_11 C2_11 2_665 . . . 177.1(4) ?
C1_11 C2_11 C3_11 N2_11 . . . . -1.6(6) ?
C4_11 C2_11 C3_11 N2_11 . . . . -175.8(5) ?
C3_11 C2_11 C4_11 C5_11 . . . . 86.0(7) ?
C1_11 C2_11 C4_11 C5_11 . . . . -86.8(7) ?
C2_11 C4_11 C5_11 C6_11 . . . . 174.0(5) ?
C4_11 C5_11 C6_11 C7_11 . . . . -178.9(5) ?
C5_11 C6_11 C7_11 C8_11 . . . . 177.6(5) ?
C6_11 C7_11 C8_11 C9_11 . . . . 179.8(5) ?
C7_11 C8_11 C9_11 C10_11 . . . . -178.8(6) ?
C8_11 C9_11 C10_11 C11_11 . . . . 178.7(6) ?
C1_12 N1_12 N2_12 C3_12 . . . . 0.2(5) ?
Ni7_16 N1_12 N2_12 C3_12 . . . . -170.8(3) ?
C1_12 N1_12 N2_12 Ni5_16 . . . 2_665 174.4(3) ?
Ni7_16 N1_12 N2_12 Ni5_16 . . . 2_665 3.3(4) ?
N2_12 N1_12 C1_12 C2_12 . . . . 0.2(6) ?
Ni7_16 N1_12 C1_12 C2_12 . . . . 167.5(4) ?
N1_12 C1_12 C2_12 C3_12 . . . . -0.5(6) ?
N1_12 C1_12 C2_12 C4_12 . . . . -175.7(5) ?
N1_12 N2_12 C3_12 C2_12 . . . . -0.6(5) ?
Ni5_16 N2_12 C3_12 C2_12 2_665 . . . -172.7(3) ?
C1_12 C2_12 C3_12 N2_12 . . . . 0.7(6) ?
C4_12 C2_12 C3_12 N2_12 . . . . 176.0(4) ?
C1_12 C2_12 C4_12 C5_12 . . . . 100.0(6) ?
C3_12 C2_12 C4_12 C5_12 . . . . -74.1(6) ?
C2_12 C4_12 C5_12 C6_12 . . . . 175.9(4) ?
C4_12 C5_12 C6_12 C7_12 . . . . -179.8(5) ?
C5_12 C6_12 C7_12 C8_12 . . . . 177.3(5) ?
C6_12 C7_12 C8_12 C9_12 . . . . 178.9(5) ?
C7_12 C8_12 C9_12 C10_12 . . . . 177.7(6) ?
C8_12 C9_12 C10_12 C11_12 . . . . 179.0(6) ?
C5_13 N1_13 C1_13 C2_13 . . . . 69.3(6) ?
C9_13 N1_13 C1_13 C2_13 . . . . -169.2(5) ?
C13_13 N1_13 C1_13 C2_13 . . . . -50.9(6) ?
N1_13 C1_13 C2_13 C3_13 . . . . -179.0(6) ?
C1_13 C2_13 C3_13 C4_13 . . . . -171.7(7) ?
C9_13 N1_13 C5_13 C6_13 . . . . 47.0(7) ?
C1_13 N1_13 C5_13 C6_13 . . . . 165.4(5) ?
C13_13 N1_13 C5_13 C6_13 . . . . -72.8(6) ?
N1_13 C5_13 C6_13 C7_13 . . . . 169.8(5) ?
C5_13 C6_13 C7_13 C8_13 . . . . 173.3(6) ?
C5_13 N1_13 C9_13 C10_13 . . . . 60.8(7) ?
C1_13 N1_13 C9_13 C10_13 . . . . -58.3(6) ?
C13_13 N1_13 C9_13 C10_13 . . . . -178.9(5) ?
N1_13 C9_13 C10_13 C11_13 . . . . -163.2(6) ?
C9_13 C10_13 C11_13 C12_13 . . . . -48.4(10) ?
C5_13 N1_13 C13_13 C14_13 . . . . -170.5(5) ?
C9_13 N1_13 C13_13 C14_13 . . . . 67.2(6) ?
C1_13 N1_13 C13_13 C14_13 . . . . -50.7(6) ?
N1_13 C13_13 C14_13 C15_13 . . . . -126.9(5) ?
C13_13 C14_13 C15_13 C16_13 . . . . 76.9(7) ?
C5_14 N1_14 C1_14 C2_14 . . . . 67.1(17) ?
C13_14 N1_14 C1_14 C2_14 . . . . -173.9(12) ?
C9_14 N1_14 C1_14 C2_14 . . . . -54.1(17) ?
N1_14 C1_14 C2_14 C3_14 . . . . -165.9(12) ?
C1_14 C2_14 C3_14 C4_14 . . . . -176.0(13) ?
C13_14 N1_14 C5_14 C6_14 . . . . -70.0(12) ?
C9_14 N1_14 C5_14 C6_14 . . . . 169.3(10) ?
C1_14 N1_14 C5_14 C6_14 . . . . 46.8(15) ?
N1_14 C5_14 C6_14 C7_14 . . . . 76.3(14) ?
C5_14 C6_14 C7_14 C8_14 . . . . 155.4(11) ?
C5_14 N1_14 C9_14 C10_14 . . . . -176.6(10) ?
C13_14 N1_14 C9_14 C10_14 . . . . 63.3(12) ?
C1_14 N1_14 C9_14 C10_14 . . . . -53.6(15) ?
N1_14 C9_14 C10_14 C11_14 . . . . -79.3(14) ?
C9_14 C10_14 C11_14 C12_14 . . . . -156.1(11) ?
C5_14 N1_14 C13_14 C14_14 . . . . -57.8(14) ?
C9_14 N1_14 C13_14 C14_14 . . . . 61.7(13) ?
C1_14 N1_14 C13_14 C14_14 . . . . -178.3(18) ?
N1_14 C13_14 C14_14 C15_14 . . . . -172.3(11) ?
C13_14 C14_14 C15_14 C16_14 . . . . -175.9(13) ?
C5_15 N1_15 C1_15 C2_15 . . . . 56(3) ?
C13_15 N1_15 C1_15 C2_15 . . . . 175(3) ?
C9_15 N1_15 C1_15 C2_15 . . . . -66(3) ?
N1_15 C1_15 C2_15 C3_15 . . . . 166(3) ?
C1_15 C2_15 C3_15 C4_15 . . . . -176(3) ?
C13_15 N1_15 C5_15 C6_15 . . . . -72(3) ?
C1_15 N1_15 C5_15 C6_15 . . . . 43(4) ?
C9_15 N1_15 C5_15 C6_15 . . . . 166(3) ?
N1_15 C5_15 C6_15 C7_15 . . . . 178(3) ?
C5_15 C6_15 C7_15 C8_15 . . . . -159(4) ?
C5_15 N1_15 C9_15 C10_15 . . . . 151(3) ?
C13_15 N1_15 C9_15 C10_15 . . . . 30(3) ?
C1_15 N1_15 C9_15 C10_15 . . . . -84(3) ?
N1_15 C9_15 C10_15 C11_15 . . . . 68(4) ?
C9_15 C10_15 C11_15 C12_15 . . . . 170(4) ?
C5_15 N1_15 C13_15 C14_15 . . . . -40(3) ?
C1_15 N1_15 C13_15 C14_15 . . . . -162(2) ?
C9_15 N1_15 C13_15 C14_15 . . . . 80(3) ?
N1_15 C13_15 C14_15 C15_15 . . . . -90(3) ?
C13_15 C14_15 C15_15 C16_15 . . . . -161(4) ?
C5B_15 N1B_15 C1B_15 C2B_15 . . . . 93(3) ?
C13B_15 N1B_15 C1B_15 C2B_15 . . . . -142(3) ?
C9B_15 N1B_15 C1B_15 C2B_15 . . . . -27(3) ?
N1B_15 C1B_15 C2B_15 C3B_15 . . . . -76(4) ?
C1B_15 C2B_15 C3B_15 C4B_15 . . . . -155(4) ?
C1B_15 N1B_15 C5B_15 C6B_15 . . . . 64(4) ?
C13B_15 N1B_15 C5B_15 C6B_15 . . . . -58(4) ?
C9B_15 N1B_15 C5B_15 C6B_15 . . . . -174(3) ?
N1B_15 C5B_15 C6B_15 C7B_15 . . . . -170(4) ?
C5B_15 C6B_15 C7B_15 C8B_15 . . . . -171(4) ?
C5B_15 N1B_15 C9B_15 C10B_15 . . . . -160(3) ?
C1B_15 N1B_15 C9B_15 C10B_15 . . . . -36(3) ?
C13B_15 N1B_15 C9B_15 C10B_15 . . . . 79(3) ?
N1B_15 C9B_15 C10B_15 C11B_15 . . . . -57(5) ?
C9B_15 C10B_15 C11B_15 C12B_15 . . . . -164(4) ?
C5B_15 N1B_15 C13B_15 C14B_15 . . . . -93(3) ?
C1B_15 N1B_15 C13B_15 C14B_15 . . . . 142(3) ?
C9B_15 N1B_15 C13B_15 C14B_15 . . . . 24(3) ?
N1B_15 C13B_15 C14B_15 C15B_15 . . . . 152(3) ?
C13B_15 C14B_15 C15B_15 C16B_15 . . . . -161(3) ?

_cod_database_fobs_code 2022955
